data_7035516
loop_
_publ_author_name
'Jenne, Carsten'
'Kirsch, Christoph'

_publ_section_title
;
 Alkoxy substituted halogenated closo-dodecaborates as anions for ionic
 liquids.
;
_journal_issue 29
_journal_name_full 'Dalton transactions (Cambridge, England : 2003)'
_journal_page_first 13119
_journal_page_last 13124
_journal_paper_doi 10.1039/c5dt01633a
_journal_volume 44
_journal_year 2015
_chemical_formula_moiety 'C3 H7 B12 Cl11 O, 2(C24 H20 P)'
_chemical_formula_sum 'C51 H47 B12 Cl11 O P2'
_chemical_formula_weight 1257.50
_chemical_name_systematic
;
 ? 
;
_space_group_crystal_system triclinic
_space_group_IT_number 2
_space_group_name_Hall '-P 1'
_space_group_name_H-M_alt 'P -1'
_symmetry_space_group_name_Hall '-P 1'
_symmetry_space_group_name_H-M 'P -1'
_atom_sites_solution_hydrogens geom
_atom_sites_solution_primary direct
_atom_sites_solution_secondary difmap
_audit_creation_date 2015-03-27
_audit_creation_method
;
Olex2 1.2
(compiled 2015.01.26 svn.r3150 for OlexSys, GUI svn.r4998)
;
_audit_update_record
;
2015-04-02 deposited with the CCDC.
2015-06-05 downloaded from the CCDC.
;
_cell_angle_alpha 113.9658(17)
_cell_angle_beta 90.7492(14)
_cell_angle_gamma 94.0845(13)
_cell_formula_units_Z 6
_cell_length_a 11.27145(18)
_cell_length_b 28.4714(5)
_cell_length_c 30.0522(5)
_cell_measurement_reflns_used 26236
_cell_measurement_temperature 120.00(10)
_cell_measurement_theta_max 29.2630
_cell_measurement_theta_min 2.1310
_cell_volume 8781.0(3)
_computing_cell_refinement
;
CrysAlisPro, Agilent Technologies,
Version 1.171.37.31 (release 14-01-2014 CrysAlis171 .NET)
(compiled Jan 14 2014,18:38:05)
;
_computing_data_collection
;
CrysAlisPro, Agilent Technologies,
Version 1.171.37.31 (release 14-01-2014 CrysAlis171 .NET)
(compiled Jan 14 2014,18:38:05)
;
_computing_data_reduction
;
CrysAlisPro, Agilent Technologies,
Version 1.171.37.31 (release 14-01-2014 CrysAlis171 .NET)
(compiled Jan 14 2014,18:38:05)
;
_computing_molecular_graphics 'Olex2 (Dolomanov et al., 2009)'
_computing_publication_material 'Olex2 (Dolomanov et al., 2009)'
_computing_structure_refinement 'ShelXH-1997 (Sheldrick, 2008)'
_computing_structure_solution 'SHELXS-97 (Sheldrick, 1990)'
_diffrn_ambient_environment N~2~
_diffrn_ambient_temperature 120.00(10)
_diffrn_detector 'CCD plate'
_diffrn_detector_area_resol_mean 16.2705
_diffrn_detector_type Eos
_diffrn_measured_fraction_theta_full 0.998
_diffrn_measured_fraction_theta_max 0.824
_diffrn_measurement_details
;
  1 omega   28.00   54.00   1.0000  153.1550
omega____ theta____ kappa____ phi______ frames
    -       -8.5000   57.0000  -30.0000 26

  2 omega   29.00   83.00   1.0000  153.1550
omega____ theta____ kappa____ phi______ frames
    -       15.2805   57.0000  -60.0000 54

  3 omega   54.00   82.00   1.0000  153.1550
omega____ theta____ kappa____ phi______ frames
    -       15.2805   57.0000 -180.0000 28

  4 omega   -7.00   71.00   1.0000  153.1550
omega____ theta____ kappa____ phi______ frames
    -       15.2805   77.0000 -120.0000 78

  5 omega    0.00   46.00   1.0000  153.1550
omega____ theta____ kappa____ phi______ frames
    -       15.2805   57.0000   30.0000 46

  6 omega    0.00   82.00   1.0000  153.1550
omega____ theta____ kappa____ phi______ frames
    -       15.2805   57.0000  150.0000 82

  7 omega  -16.00   10.00   1.0000  153.1550
omega____ theta____ kappa____ phi______ frames
    -       -8.5000   57.0000  -30.0000 26

  8 omega  -34.00    6.00   1.0000  153.1550
omega____ theta____ kappa____ phi______ frames
    -       15.2805  -57.0000 -120.0000 40

  9 omega  -46.00   41.00   1.0000  153.1550
omega____ theta____ kappa____ phi______ frames
    -       15.2805  -77.0000   30.0000 87

 10 omega   17.00   48.00   1.0000  153.1550
omega____ theta____ kappa____ phi______ frames
    -       15.2805  -99.0000   90.0000 31
;
_diffrn_measurement_device 'four-circle diffractometer'
_diffrn_measurement_device_type 'Xcalibur, Eos, Gemini ultra'
_diffrn_measurement_method '\w scans'
_diffrn_orient_matrix_UB_11 -0.0048395000
_diffrn_orient_matrix_UB_12 0.0111927000
_diffrn_orient_matrix_UB_13 0.0256595000
_diffrn_orient_matrix_UB_21 0.0242832000
_diffrn_orient_matrix_UB_22 -0.0216308000
_diffrn_orient_matrix_UB_23 0.0015359000
_diffrn_orient_matrix_UB_31 0.0581000000
_diffrn_orient_matrix_UB_32 0.0124643000
_diffrn_orient_matrix_UB_33 0.0027908000
_diffrn_radiation_monochromator graphite
_diffrn_radiation_probe x-ray
_diffrn_radiation_type MoK\a
_diffrn_radiation_wavelength 0.71073
_diffrn_reflns_av_R_equivalents 0.0284
_diffrn_reflns_av_unetI/netI 0.0455
_diffrn_reflns_limit_h_max 14
_diffrn_reflns_limit_h_min -15
_diffrn_reflns_limit_k_max 36
_diffrn_reflns_limit_k_min -37
_diffrn_reflns_limit_l_max 40
_diffrn_reflns_limit_l_min -39
_diffrn_reflns_number 91326
_diffrn_reflns_theta_full 25.00
_diffrn_reflns_theta_max 29.54
_diffrn_reflns_theta_min 1.94
_diffrn_source 'Enhance (Mo) X-ray Source'
_exptl_absorpt_coefficient_mu 0.615
_exptl_absorpt_correction_T_max 1.00000
_exptl_absorpt_correction_T_min 0.88614
_exptl_absorpt_correction_type multi-scan
_exptl_absorpt_process_details
;
CrysAlisPro, Agilent Technologies,
Version 1.171.37.31 (release 14-01-2014 CrysAlis171 .NET)
(compiled Jan 14 2014,18:38:05)
Empirical absorption correction using spherical harmonics,
 implemented in SCALE3 ABSPACK scaling algorithm.
;
_exptl_crystal_colour 'clear light colourless'
_exptl_crystal_colour_lustre clear
_exptl_crystal_colour_modifier light
_exptl_crystal_colour_primary colourless
_exptl_crystal_density_diffrn 1.427
_exptl_crystal_density_method 'not measured'
_exptl_crystal_description block
_exptl_crystal_F_000 3828
_exptl_crystal_recrystallization_method 'Re-crystallisation from solvent: CH3CN/diethyl ether'
_exptl_crystal_size_max 0.21
_exptl_crystal_size_mid 0.11
_exptl_crystal_size_min 0.11
_refine_diff_density_max 2.656
_refine_diff_density_min -1.868
_refine_diff_density_rms 0.103
_refine_ls_extinction_method none
_refine_ls_goodness_of_fit_ref 1.060
_refine_ls_hydrogen_treatment constr
_refine_ls_matrix_type full
_refine_ls_number_parameters 2083
_refine_ls_number_reflns 40498
_refine_ls_number_restraints 30
_refine_ls_restrained_S_all 1.066
_refine_ls_R_factor_all 0.0927
_refine_ls_R_factor_gt 0.0661
_refine_ls_shift/su_max 0.001
_refine_ls_shift/su_mean 0.000
_refine_ls_structure_factor_coef Fsqd
_refine_ls_weighting_details 'calc w=1/[\s^2^(Fo^2^)+(0.0497P)^2^+31.8295P] where P=(Fo^2^+2Fc^2^)/3'
_refine_ls_weighting_scheme calc
_refine_ls_wR_factor_gt 0.1455
_refine_ls_wR_factor_ref 0.1625
_reflns_number_gt 30630
_reflns_number_total 40498
_reflns_threshold_expression >2sigma(I)
_cod_data_source_file c5dt01633a2.cif
_cod_data_source_block 171pph4b2
_cod_depositor_comments 'Adding full bibliography for 7035514--7035519.cif.'
_cod_database_code 7035516
_chemical_oxdiff_formula B12Cl11OC51H47P2
_reflns_odcompleteness_completeness 99.86
_reflns_odcompleteness_iscentric 1
_reflns_odcompleteness_theta 26.32
_olex2_refinement_description
;
1. Fixed Uiso
 At 1.2 times of:
  All C(H) groups, All C(H,H) groups
 At 1.5 times of:
  All C(H,H,H) groups
2. Uiso/Uaniso restraints and constraints
Uanis(O1) \\sim Ueq, Uanis(C145) \\sim Ueq: with sigma of 0.02 and sigma for
terminal atoms of 0.2
Uanis(O1) \\sim Ueq, Uanis(C145) \\sim Ueq: with sigma of 0.01 and sigma for
terminal atoms of 0.2
Uanis(O1) \\sim Ueq: with sigma of 0.005 and sigma for terminal atoms of 0.2
3.a Secondary CH2 refined with riding coordinates:
 C145(H14A,H14B), C146(H14C,H14D), C148(H14H,H14I), C149(H14J,H14K), C151(H15D,
 H15E), C152(H15F,H15G)
3.b Aromatic/amide H refined with riding coordinates:
 C98(H98), C99(H99), C100(H100), C101(H101), C102(H102), C104(H104),
 C105(H105), C106(H106), C107(H107), C108(H108), C110(H110), C111(H111),
 C112(H112), C113(H113), C114(H114), C116(H116), C117(H117), C118(H118),
 C119(H119), C120(H120), C122(H122), C123(H123), C124(H124), C125(H125),
 C126(H126), C128(H128), C129(H129), C130(H130), C131(H131), C132(H132),
 C134(H134), C135(H135), C136(H136), C137(H137), C138(H138), C140(H140),
 C141(H141), C142(H142), C143(H143), C144(H144), C26(H26), C27(H27), C28(H28),
 C29(H29), C30(H30), C32(H32), C33(H33), C34(H34), C35(H35), C36(H36), C38(H38),
  C39(H39), C40(H40), C41(H41), C42(H42), C44(H44), C45(H45), C46(H46),
 C47(H47), C48(H48), C50(H50), C51(H51), C52(H52), C53(H53), C54(H54), C56(H56),
  C57(H57), C58(H58), C59(H59), C60(H60), C62(H62), C63(H63), C64(H64),
 C65(H65), C66(H66), C68(H68), C69(H69), C70(H70), C71(H71), C72(H72), C2(H2),
 C3(H3), C4(H4), C5(H5), C6(H6), C8(H8), C9(H9), C10(H10), C11(H11), C12(H12),
 C14(H14), C15(H15), C16(H16), C17(H17), C18(H18), C20(H20), C21(H21), C22(H22),
  C23(H23), C24(H24), C74(H74), C75(H75), C76(H76), C77(H77), C78(H78),
 C80(H80), C81(H81), C82(H82), C83(H83), C84(H84), C86(H86), C87(H87), C88(H88),
  C89(H89), C90(H90), C92(H92), C93(H93), C94(H94), C95(H95), C96(H96)
3.c Idealised Me refined as rotating group:
 C147(H14E,H14F,H14G), C150(H15A,H15B,H15C), C153(H15H,H15I,H15J)
;
_olex2_submission_special_instructions 'No special instructions were received'

loop_
_space_group_symop_id
_space_group_symop_operation_xyz
1 'x, y, z'
2 '-x, -y, -z'

loop_
_atom_site_label
_atom_site_type_symbol
_atom_site_fract_x
_atom_site_fract_y
_atom_site_fract_z
_atom_site_U_iso_or_equiv
_atom_site_adp_type
_atom_site_occupancy
_atom_site_calc_flag
_atom_site_refinement_flags_posn
_atom_site_refinement_flags_adp
B1 B 0.6046(4) 0.11580(16) 0.37278(15) 0.0203(8) Uani 1 d . .
B2 B 0.7488(4) 0.09895(17) 0.38546(16) 0.0231(9) Uani 1 d . .
B3 B 0.7310(3) 0.12136(15) 0.33846(14) 0.0171(8) Uani 1 d . .
B4 B 0.5915(3) 0.09458(15) 0.30733(15) 0.0174(8) Uani 1 d . .
B5 B 0.5220(4) 0.05627(16) 0.33536(16) 0.0204(8) Uani 1 d . .
B6 B 0.6199(4) 0.05850(18) 0.38341(17) 0.0268(10) Uani 1 d . .
B7 B 0.7527(4) 0.03010(18) 0.35729(19) 0.0289(10) Uani 1 d . .
B8 B 0.8215(4) 0.06956(16) 0.32990(16) 0.0208(8) Uani 1 d . .
B9 B 0.7243(3) 0.06659(15) 0.28111(15) 0.0176(8) Uani 1 d . .
B10 B 0.5937(3) 0.02590(15) 0.27919(16) 0.0192(8) Uani 1 d . .
B11 B 0.6114(4) 0.00415(17) 0.32634(18) 0.0275(10) Uani 1 d . .
B12 B 0.7366(4) 0.01033(16) 0.29307(18) 0.0253(9) Uani 1 d . .
C145 C 0.5802(6) 0.2002(2) 0.4275(3) 0.070(2) Uani 1 d . U
H14A H 0.5598 0.2221 0.4114 0.084 Uiso 1 calc R .
H14B H 0.6660 0.1993 0.4279 0.084 Uiso 1 calc R .
C146 C 0.5385(5) 0.2245(2) 0.48242(19) 0.0515(14) Uani 1 d . .
H14C H 0.5699 0.2603 0.4979 0.062 Uiso 1 calc R .
H14D H 0.4523 0.2236 0.4819 0.062 Uiso 1 calc R .
C147 C 0.5801(5) 0.1958(2) 0.5132(2) 0.0541(14) Uani 1 d . .
H14E H 0.5521 0.1600 0.4974 0.081 Uiso 1 calc GR .
H14F H 0.5484 0.2106 0.5450 0.081 Uiso 1 calc GR .
H14G H 0.6655 0.1991 0.5162 0.081 Uiso 1 calc GR .
O1 O 0.5382(2) 0.16035(17) 0.40627(10) 0.0459(9) Uani 1 d . U
Cl1 Cl 0.79698(8) 0.18257(3) 0.34263(3) 0.02264(18) Uani 1 d . .
Cl2 Cl 0.83376(9) 0.13714(5) 0.44160(4) 0.0373(3) Uani 1 d . .
Cl3 Cl 0.56525(11) 0.05307(6) 0.43717(4) 0.0501(3) Uani 1 d . .
Cl4 Cl 0.36222(8) 0.04909(4) 0.33854(4) 0.0286(2) Uani 1 d . .
Cl5 Cl 0.50442(8) 0.12875(3) 0.28145(3) 0.02420(19) Uani 1 d . .
Cl6 Cl 0.51354(8) -0.01258(3) 0.22234(4) 0.0261(2) Uani 1 d . .
Cl7 Cl 0.54760(10) -0.05833(4) 0.32015(5) 0.0406(3) Uani 1 d . .
Cl8 Cl 0.84200(12) -0.00481(5) 0.38189(6) 0.0525(3) Uani 1 d . .
Cl9 Cl 0.98129(8) 0.07710(4) 0.32794(4) 0.0298(2) Uani 1 d . .
Cl10 Cl 0.78050(9) 0.07120(4) 0.22702(4) 0.0305(2) Uani 1 d . .
Cl11 Cl 0.80260(9) -0.04518(4) 0.25016(5) 0.0417(3) Uani 1 d . .
C97 C 0.6041(3) 0.20471(14) 0.71858(14) 0.0201(7) Uani 1 d . .
C98 C 0.6079(3) 0.15963(14) 0.67644(14) 0.0217(7) Uani 1 d . .
H98 H 0.6569 0.1345 0.6759 0.026 Uiso 1 calc R .
C99 C 0.5389(4) 0.15233(17) 0.63539(15) 0.0295(9) Uani 1 d . .
H99 H 0.5405 0.1219 0.6075 0.035 Uiso 1 calc R .
C100 C 0.4674(4) 0.18995(17) 0.63550(15) 0.0309(9) Uani 1 d . .
H100 H 0.4227 0.1851 0.6075 0.037 Uiso 1 calc R .
C101 C 0.4621(4) 0.23475(17) 0.67716(17) 0.0321(10) Uani 1 d . .
H101 H 0.4132 0.2598 0.6772 0.038 Uiso 1 calc R .
C102 C 0.5298(4) 0.24242(15) 0.71890(16) 0.0273(8) Uani 1 d . .
H102 H 0.5260 0.2724 0.7470 0.033 Uiso 1 calc R .
C103 C 0.5738(3) 0.21834(14) 0.81760(13) 0.0200(7) Uani 1 d . .
C104 C 0.4675(4) 0.18652(17) 0.80019(15) 0.0300(9) Uani 1 d . .
H104 H 0.4543 0.1663 0.7670 0.036 Uiso 1 calc R .
C105 C 0.3819(4) 0.18532(18) 0.83281(17) 0.0346(10) Uani 1 d . .
H105 H 0.3116 0.1642 0.8215 0.041 Uiso 1 calc R .
C106 C 0.4019(4) 0.21574(17) 0.88209(16) 0.0312(9) Uani 1 d . .
H106 H 0.3436 0.2159 0.9037 0.037 Uiso 1 calc R .
C107 C 0.5080(4) 0.24595(16) 0.89944(15) 0.0299(9) Uani 1 d . .
H107 H 0.5215 0.2653 0.9328 0.036 Uiso 1 calc R .
C108 C 0.5949(3) 0.24760(15) 0.86726(14) 0.0245(8) Uani 1 d . .
H108 H 0.6661 0.2680 0.8789 0.029 Uiso 1 calc R .
C109 C 0.7890(3) 0.27004(14) 0.79128(14) 0.0216(7) Uani 1 d . .
C110 C 0.8595(4) 0.28641(15) 0.83456(15) 0.0277(8) Uani 1 d . .
H110 H 0.8514 0.2689 0.8548 0.033 Uiso 1 calc R .
C111 C 0.9418(4) 0.32908(16) 0.84696(17) 0.0338(10) Uani 1 d . .
H111 H 0.9865 0.3410 0.8762 0.041 Uiso 1 calc R .
C112 C 0.9574(4) 0.35386(16) 0.81584(19) 0.0366(10) Uani 1 d . .
H112 H 1.0119 0.3826 0.8245 0.044 Uiso 1 calc R .
C113 C 0.8922(4) 0.33606(17) 0.77189(19) 0.0387(11) Uani 1 d . .
H113 H 0.9060 0.3517 0.7504 0.046 Uiso 1 calc R .
C114 C 0.8063(4) 0.29500(16) 0.75998(16) 0.0294(9) Uani 1 d . .
H114 H 0.7601 0.2840 0.7311 0.035 Uiso 1 calc R .
C115 C 0.7674(3) 0.15942(14) 0.76503(13) 0.0187(7) Uani 1 d . .
C116 C 0.7097(3) 0.11494(15) 0.76641(15) 0.0257(8) Uani 1 d . .
H116 H 0.6295 0.1138 0.7730 0.031 Uiso 1 calc R .
C117 C 0.7739(4) 0.07234(15) 0.75776(16) 0.0298(9) Uani 1 d . .
H117 H 0.7363 0.0426 0.7586 0.036 Uiso 1 calc R .
C118 C 0.8931(4) 0.07396(16) 0.74786(17) 0.0339(10) Uani 1 d . .
H118 H 0.9347 0.0450 0.7412 0.041 Uiso 1 calc R .
C119 C 0.9509(4) 0.11834(17) 0.74782(18) 0.0341(10) Uani 1 d . .
H119 H 1.0318 0.1195 0.7423 0.041 Uiso 1 calc R .
C120 C 0.8884(3) 0.16153(16) 0.75610(16) 0.0276(9) Uani 1 d . .
H120 H 0.9269 0.1913 0.7557 0.033 Uiso 1 calc R .
P5 P 0.68485(8) 0.21374(3) 0.77374(3) 0.01746(18) Uani 1 d . .
C121 C 0.9057(3) 0.21491(15) 0.59163(15) 0.0244(8) Uani 1 d . .
C122 C 0.9472(3) 0.24403(15) 0.56632(15) 0.0256(8) Uani 1 d . .
H122 H 1.0131 0.2350 0.5473 0.031 Uiso 1 calc R .
C123 C 0.8887(4) 0.28650(15) 0.57002(15) 0.0280(9) Uani 1 d . .
H123 H 0.9159 0.3061 0.5533 0.034 Uiso 1 calc R .
C124 C 0.7913(4) 0.30019(16) 0.59791(17) 0.0316(9) Uani 1 d . .
H124 H 0.7534 0.3290 0.6001 0.038 Uiso 1 calc R .
C125 C 0.7490(4) 0.27128(17) 0.62294(17) 0.0329(9) Uani 1 d . .
H125 H 0.6831 0.2807 0.6420 0.039 Uiso 1 calc R .
C126 C 0.8055(4) 0.22817(17) 0.61948(17) 0.0326(9) Uani 1 d . .
H126 H 0.7767 0.2083 0.6357 0.039 Uiso 1 calc R .
C127 C 0.8753(3) 0.11065(16) 0.58774(16) 0.0273(8) Uani 1 d . .
C128 C 0.7848(4) 0.09351(19) 0.55098(18) 0.0387(11) Uani 1 d . .
H128 H 0.7802 0.1085 0.5287 0.046 Uiso 1 calc R .
C129 C 0.7023(4) 0.0540(2) 0.5483(2) 0.0432(12) Uani 1 d . .
H129 H 0.6427 0.0421 0.5237 0.052 Uiso 1 calc R .
C130 C 0.7074(4) 0.03211(17) 0.58168(18) 0.0367(10) Uani 1 d . .
H130 H 0.6507 0.0058 0.5796 0.044 Uiso 1 calc R .
C131 C 0.7959(4) 0.04903(16) 0.61803(17) 0.0329(9) Uani 1 d . .
H131 H 0.7984 0.0344 0.6406 0.039 Uiso 1 calc R .
C132 C 0.8815(4) 0.08785(15) 0.62095(16) 0.0282(8) Uani 1 d . .
H132 H 0.9427 0.0986 0.6449 0.034 Uiso 1 calc R .
C133 C 1.0716(3) 0.18177(16) 0.64794(16) 0.0280(9) Uani 1 d . .
C134 C 1.0568(4) 0.22786(16) 0.68709(17) 0.0306(9) Uani 1 d . .
H134 H 1.0023 0.2497 0.6844 0.037 Uiso 1 calc R .
C135 C 1.1239(4) 0.24148(18) 0.73058(18) 0.0358(10) Uani 1 d . .
H135 H 1.1151 0.2727 0.7567 0.043 Uiso 1 calc R .
C136 C 1.2033(4) 0.2086(2) 0.73479(19) 0.0394(11) Uani 1 d . .
H136 H 1.2469 0.2175 0.7640 0.047 Uiso 1 calc R .
C137 C 1.2183(4) 0.1626(2) 0.69598(19) 0.0402(11) Uani 1 d . .
H137 H 1.2716 0.1406 0.6992 0.048 Uiso 1 calc R .
C138 C 1.1542(4) 0.14889(18) 0.65203(18) 0.0350(10) Uani 1 d . .
H138 H 1.1659 0.1182 0.6256 0.042 Uiso 1 calc R .
C139 C 1.0822(4) 0.14121(18) 0.54247(17) 0.0337(10) Uani 1 d . .
C140 C 1.0555(5) 0.0972(2) 0.5001(2) 0.0453(12) Uani 1 d . .
H140 H 0.9845 0.0770 0.4965 0.054 Uiso 1 calc R .
C141 C 1.1357(5) 0.0837(2) 0.4631(2) 0.0570(15) Uani 1 d . .
H141 H 1.1173 0.0545 0.4344 0.068 Uiso 1 calc R .
C142 C 1.2414(5) 0.1126(3) 0.4683(2) 0.0586(17) Uani 1 d . .
H142 H 1.2954 0.1025 0.4436 0.070 Uiso 1 calc R .
C143 C 1.2680(4) 0.1572(3) 0.5102(2) 0.0562(16) Uani 1 d . .
H143 H 1.3391 0.1772 0.5133 0.067 Uiso 1 calc R .
C144 C 1.1888(4) 0.1721(2) 0.54786(19) 0.0413(11) Uani 1 d . .
H144 H 1.2063 0.2020 0.5760 0.050 Uiso 1 calc R .
P6 P 0.98319(9) 0.16198(4) 0.59175(4) 0.0266(2) Uani 1 d . .
C25 C 0.2460(3) 0.34397(13) 0.24318(12) 0.0143(6) Uani 1 d . .
C26 C 0.1230(3) 0.33940(13) 0.24776(13) 0.0186(7) Uani 1 d . .
H26 H 0.0852 0.3088 0.2467 0.022 Uiso 1 calc R .
C27 C 0.0580(3) 0.38116(14) 0.25391(14) 0.0223(8) Uani 1 d . .
H27 H -0.0242 0.3782 0.2563 0.027 Uiso 1 calc R .
C28 C 0.1144(3) 0.42696(14) 0.25652(14) 0.0244(8) Uani 1 d . .
H28 H 0.0700 0.4547 0.2610 0.029 Uiso 1 calc R .
C29 C 0.2365(3) 0.43186(14) 0.25246(15) 0.0251(8) Uani 1 d . .
H29 H 0.2739 0.4628 0.2542 0.030 Uiso 1 calc R .
C30 C 0.3027(3) 0.39042(13) 0.24578(14) 0.0201(7) Uani 1 d . .
H30 H 0.3847 0.3935 0.2430 0.024 Uiso 1 calc R .
C31 C 0.4452(3) 0.28906(13) 0.19236(12) 0.0161(7) Uani 1 d . .
C32 C 0.4260(3) 0.26196(13) 0.14232(13) 0.0177(7) Uani 1 d . .
H32 H 0.3551 0.2417 0.1296 0.021 Uiso 1 calc R .
C33 C 0.5146(3) 0.26543(14) 0.11125(14) 0.0217(7) Uani 1 d . .
H33 H 0.5024 0.2475 0.0777 0.026 Uiso 1 calc R .
C34 C 0.6204(3) 0.29553(15) 0.13039(14) 0.0230(8) Uani 1 d . .
H34 H 0.6796 0.2971 0.1096 0.028 Uiso 1 calc R .
C35 C 0.6383(3) 0.32324(16) 0.18009(15) 0.0264(8) Uani 1 d . .
H35 H 0.7087 0.3439 0.1927 0.032 Uiso 1 calc R .
C36 C 0.5508(3) 0.32021(16) 0.21144(14) 0.0250(8) Uani 1 d . .
H36 H 0.5627 0.3389 0.2449 0.030 Uiso 1 calc R .
C37 C 0.4136(3) 0.30010(13) 0.29044(12) 0.0149(6) Uani 1 d . .
C38 C 0.4877(3) 0.26212(14) 0.28904(14) 0.0213(7) Uani 1 d . .
H38 H 0.4926 0.2328 0.2604 0.026 Uiso 1 calc R .
C39 C 0.5536(3) 0.26837(15) 0.33048(15) 0.0244(8) Uani 1 d . .
H39 H 0.6012 0.2428 0.3301 0.029 Uiso 1 calc R .
C40 C 0.5484(3) 0.31289(15) 0.37252(14) 0.0250(8) Uani 1 d . .
H40 H 0.5930 0.3171 0.4003 0.030 Uiso 1 calc R .
C41 C 0.4776(3) 0.35114(15) 0.37371(14) 0.0234(8) Uani 1 d . .
H41 H 0.4760 0.3811 0.4020 0.028 Uiso 1 calc R .
C42 C 0.4088(3) 0.34479(13) 0.33254(13) 0.0183(7) Uani 1 d . .
H42 H 0.3602 0.3701 0.3332 0.022 Uiso 1 calc R .
C43 C 0.2350(3) 0.23256(12) 0.21671(12) 0.0161(7) Uani 1 d . .
C44 C 0.1646(3) 0.21513(13) 0.17358(13) 0.0204(7) Uani 1 d . .
H44 H 0.1688 0.2332 0.1538 0.024 Uiso 1 calc R .
C45 C 0.0882(3) 0.17049(14) 0.16029(14) 0.0233(8) Uani 1 d . .
H45 H 0.0427 0.1583 0.1312 0.028 Uiso 1 calc R .
C46 C 0.0796(4) 0.14413(14) 0.19020(15) 0.0267(8) Uani 1 d . .
H46 H 0.0291 0.1141 0.1810 0.032 Uiso 1 calc R .
C47 C 0.1463(4) 0.16241(14) 0.23391(15) 0.0270(8) Uani 1 d . .
H47 H 0.1385 0.1452 0.2544 0.032 Uiso 1 calc R .
C48 C 0.2247(3) 0.20626(14) 0.24723(14) 0.0216(7) Uani 1 d . .
H48 H 0.2702 0.2181 0.2763 0.026 Uiso 1 calc R .
P2 P 0.33276(8) 0.29078(3) 0.23505(3) 0.01402(17) Uani 1 d . .
C49 C 0.1356(3) 0.38129(14) 0.41261(13) 0.0213(7) Uani 1 d . .
C50 C 0.1242(3) 0.40698(14) 0.38205(14) 0.0228(8) Uani 1 d . .
H50 H 0.0639 0.3959 0.3577 0.027 Uiso 1 calc R .
C51 C 0.2028(4) 0.44915(15) 0.38803(15) 0.0272(8) Uani 1 d . .
H51 H 0.1952 0.4662 0.3676 0.033 Uiso 1 calc R .
C52 C 0.2923(4) 0.46582(15) 0.42421(15) 0.0293(9) Uani 1 d . .
H52 H 0.3441 0.4944 0.4284 0.035 Uiso 1 calc R .
C53 C 0.3051(4) 0.44002(15) 0.45445(14) 0.0285(9) Uani 1 d . .
H53 H 0.3660 0.4512 0.4785 0.034 Uiso 1 calc R .
C54 C 0.2279(3) 0.39806(15) 0.44896(14) 0.0250(8) Uani 1 d . .
H54 H 0.2368 0.3809 0.4692 0.030 Uiso 1 calc R .
C55 C 0.1122(3) 0.27557(14) 0.40700(13) 0.0205(7) Uani 1 d . .
C56 C 0.2224(3) 0.26737(16) 0.38552(14) 0.0263(8) Uani 1 d . .
H56 H 0.2568 0.2906 0.3739 0.032 Uiso 1 calc R .
C57 C 0.2803(4) 0.22449(16) 0.38149(15) 0.0296(9) Uani 1 d . .
H57 H 0.3535 0.2190 0.3672 0.036 Uiso 1 calc R .
C58 C 0.2283(4) 0.18967(16) 0.39898(15) 0.0297(9) Uani 1 d . .
H58 H 0.2669 0.1609 0.3962 0.036 Uiso 1 calc R .
C59 C 0.1198(4) 0.19805(15) 0.42037(16) 0.0299(9) Uani 1 d . .
H59 H 0.0859 0.1748 0.4321 0.036 Uiso 1 calc R .
C60 C 0.0606(3) 0.24064(15) 0.42462(14) 0.0248(8) Uani 1 d . .
H60 H -0.0126 0.2459 0.4390 0.030 Uiso 1 calc R .
C61 C -0.0694(3) 0.34753(14) 0.45571(13) 0.0210(7) Uani 1 d . .
C62 C -0.1802(3) 0.31994(16) 0.44930(14) 0.0263(8) Uani 1 d . .
H62 H -0.2006 0.2912 0.4205 0.032 Uiso 1 calc R .
C63 C -0.2595(4) 0.33599(19) 0.48646(15) 0.0337(10) Uani 1 d . .
H63 H -0.3336 0.3178 0.4824 0.040 Uiso 1 calc R .
C64 C -0.2298(4) 0.37872(18) 0.52944(15) 0.0342(10) Uani 1 d . .
H64 H -0.2844 0.3895 0.5538 0.041 Uiso 1 calc R .
C65 C -0.1195(4) 0.40518(17) 0.53608(15) 0.0325(10) Uani 1 d . .
H65 H -0.0992 0.4335 0.5653 0.039 Uiso 1 calc R .
C66 C -0.0384(4) 0.39003(15) 0.49963(13) 0.0253(8) Uani 1 d . .
H66 H 0.0361 0.4080 0.5043 0.030 Uiso 1 calc R .
C67 C -0.0540(3) 0.30722(14) 0.35050(12) 0.0198(7) Uani 1 d . .
C68 C -0.1366(3) 0.33931(15) 0.34553(14) 0.0250(8) Uani 1 d . .
H68 H -0.1497 0.3699 0.3718 0.030 Uiso 1 calc R .
C69 C -0.1992(3) 0.32538(16) 0.30134(14) 0.0272(8) Uani 1 d . .
H69 H -0.2533 0.3469 0.2978 0.033 Uiso 1 calc R .
C70 C -0.1812(4) 0.27951(16) 0.26255(14) 0.0293(9) Uani 1 d . .
H70 H -0.2233 0.2704 0.2330 0.035 Uiso 1 calc R .
C71 C -0.1013(4) 0.24720(16) 0.26743(14) 0.0267(8) Uani 1 d . .
H71 H -0.0906 0.2161 0.2414 0.032 Uiso 1 calc R .
C72 C -0.0363(3) 0.26119(14) 0.31145(13) 0.0224(8) Uani 1 d . .
H72 H 0.0186 0.2397 0.3146 0.027 Uiso 1 calc R .
P3 P 0.03243(8) 0.32778(4) 0.40706(3) 0.01872(18) Uani 1 d . .
C1 C 0.4437(3) 0.45721(13) 0.08461(13) 0.0196(7) Uani 1 d . .
C2 C 0.5320(4) 0.44506(15) 0.05024(15) 0.0278(8) Uani 1 d . .
H2 H 0.5562 0.4680 0.0366 0.033 Uiso 1 calc R .
C3 C 0.5833(4) 0.39852(16) 0.03667(15) 0.0286(9) Uani 1 d . .
H3 H 0.6409 0.3899 0.0134 0.034 Uiso 1 calc R .
C4 C 0.5480(4) 0.36504(15) 0.05793(15) 0.0282(9) Uani 1 d . .
H4 H 0.5832 0.3341 0.0493 0.034 Uiso 1 calc R .
C5 C 0.4613(4) 0.37722(15) 0.09184(16) 0.0280(9) Uani 1 d . .
H5 H 0.4382 0.3544 0.1058 0.034 Uiso 1 calc R .
C6 C 0.4083(3) 0.42337(14) 0.10527(14) 0.0223(7) Uani 1 d . .
H6 H 0.3494 0.4314 0.1280 0.027 Uiso 1 calc R .
C7 C 0.2846(3) 0.52902(14) 0.15054(14) 0.0218(7) Uani 1 d . .
C8 C 0.1762(4) 0.49980(16) 0.14474(15) 0.0320(9) Uani 1 d . .
H8 H 0.1489 0.4756 0.1141 0.038 Uiso 1 calc R .
C9 C 0.1095(4) 0.50726(17) 0.18519(16) 0.0331(9) Uani 1 d . .
H9 H 0.0373 0.4879 0.1816 0.040 Uiso 1 calc R .
C10 C 0.1496(4) 0.54329(16) 0.23079(15) 0.0286(9) Uani 1 d . .
H10 H 0.1043 0.5479 0.2577 0.034 Uiso 1 calc R .
C11 C 0.2560(4) 0.57225(18) 0.23651(16) 0.0343(10) Uani 1 d . .
H11 H 0.2827 0.5965 0.2672 0.041 Uiso 1 calc R .
C12 C 0.3236(4) 0.56530(16) 0.19638(14) 0.0283(8) Uani 1 d . .
H12 H 0.3954 0.5851 0.2003 0.034 Uiso 1 calc R .
C13 C 0.4944(3) 0.56695(14) 0.11227(14) 0.0223(8) Uani 1 d . .
C14 C 0.4996(4) 0.60012(15) 0.08846(16) 0.0286(9) Uani 1 d . .
H14 H 0.4410 0.5965 0.0649 0.034 Uiso 1 calc R .
C15 C 0.5923(4) 0.63847(16) 0.09995(18) 0.0363(10) Uani 1 d . .
H15 H 0.5965 0.6602 0.0837 0.044 Uiso 1 calc R .
C16 C 0.6786(4) 0.64451(17) 0.13557(18) 0.0375(10) Uani 1 d . .
H16 H 0.7396 0.6708 0.1436 0.045 Uiso 1 calc R .
C17 C 0.6743(4) 0.61139(17) 0.15929(16) 0.0342(10) Uani 1 d . .
H17 H 0.7322 0.6156 0.1833 0.041 Uiso 1 calc R .
C18 C 0.5838(3) 0.57209(16) 0.14719(15) 0.0278(8) Uani 1 d . .
H18 H 0.5824 0.5492 0.1622 0.033 Uiso 1 calc R .
C19 C 0.2826(3) 0.51198(14) 0.04856(14) 0.0227(8) Uani 1 d . .
C20 C 0.2767(4) 0.46884(16) 0.00483(14) 0.0279(8) Uani 1 d . .
H20 H 0.3237 0.4420 0.0010 0.033 Uiso 1 calc R .
C21 C 0.2008(4) 0.4655(2) -0.03338(16) 0.0375(10) Uani 1 d . .
H21 H 0.1967 0.4365 -0.0627 0.045 Uiso 1 calc R .
C22 C 0.1317(4) 0.5055(2) -0.02757(19) 0.0430(12) Uani 1 d . .
H22 H 0.0815 0.5033 -0.0533 0.052 Uiso 1 calc R .
C23 C 0.1360(4) 0.54878(19) 0.0159(2) 0.0423(12) Uani 1 d . .
H23 H 0.0887 0.5754 0.0195 0.051 Uiso 1 calc R .
C24 C 0.2113(4) 0.55236(16) 0.05447(18) 0.0333(10) Uani 1 d . .
H24 H 0.2143 0.5813 0.0839 0.040 Uiso 1 calc R .
P1 P 0.37609(8) 0.51645(3) 0.09907(3) 0.01873(18) Uani 1 d . .
C73 C 0.2388(3) 0.02046(13) 0.13719(13) 0.0204(7) Uani 1 d . .
C74 C 0.1249(4) -0.00420(15) 0.12069(15) 0.0271(8) Uani 1 d . .
H74 H 0.1052 -0.0200 0.0874 0.032 Uiso 1 calc R .
C75 C 0.0414(4) -0.00515(16) 0.15385(16) 0.0312(9) Uani 1 d . .
H75 H -0.0344 -0.0214 0.1428 0.037 Uiso 1 calc R .
C76 C 0.0707(4) 0.01801(16) 0.20330(16) 0.0296(9) Uani 1 d . .
H76 H 0.0143 0.0175 0.2255 0.036 Uiso 1 calc R .
C77 C 0.1835(4) 0.04185(16) 0.21995(15) 0.0290(9) Uani 1 d . .
H77 H 0.2028 0.0569 0.2532 0.035 Uiso 1 calc R .
C78 C 0.2690(4) 0.04344(15) 0.18701(14) 0.0243(8) Uani 1 d . .
H78 H 0.3448 0.0596 0.1982 0.029 Uiso 1 calc R .
C79 C 0.4306(3) -0.03920(13) 0.08454(13) 0.0179(7) Uani 1 d . .
C80 C 0.3822(3) -0.07815(14) 0.09717(14) 0.0216(7) Uani 1 d . .
H80 H 0.3094 -0.0752 0.1119 0.026 Uiso 1 calc R .
C81 C 0.4439(3) -0.12167(14) 0.08762(15) 0.0263(8) Uani 1 d . .
H81 H 0.4124 -0.1478 0.0962 0.032 Uiso 1 calc R .
C82 C 0.5520(4) -0.12623(16) 0.06547(17) 0.0322(9) Uani 1 d . .
H82 H 0.5920 -0.1557 0.0587 0.039 Uiso 1 calc R .
C83 C 0.6004(4) -0.08729(17) 0.05349(18) 0.0364(10) Uani 1 d . .
H83 H 0.6735 -0.0903 0.0390 0.044 Uiso 1 calc R .
C84 C 0.5403(4) -0.04347(16) 0.06301(16) 0.0295(9) Uani 1 d . .
H84 H 0.5732 -0.0171 0.0551 0.035 Uiso 1 calc R .
C85 C 0.4520(3) 0.07130(14) 0.10943(14) 0.0227(8) Uani 1 d . .
C86 C 0.4608(4) 0.09881(14) 0.08001(15) 0.0266(8) Uani 1 d . .
H86 H 0.4111 0.0888 0.0522 0.032 Uiso 1 calc R .
C87 C 0.5439(4) 0.14114(15) 0.09233(17) 0.0344(10) Uani 1 d . .
H87 H 0.5508 0.1589 0.0723 0.041 Uiso 1 calc R .
C88 C 0.6160(4) 0.15680(16) 0.13389(17) 0.0350(10) Uani 1 d . .
H88 H 0.6697 0.1858 0.1425 0.042 Uiso 1 calc R .
C89 C 0.6087(4) 0.12938(17) 0.16312(17) 0.0353(10) Uani 1 d . .
H89 H 0.6574 0.1402 0.1913 0.042 Uiso 1 calc R .
C90 C 0.5288(4) 0.08584(16) 0.15044(15) 0.0307(9) Uani 1 d . .
H90 H 0.5267 0.0666 0.1692 0.037 Uiso 1 calc R .
C91 C 0.2696(3) 0.00481(14) 0.03660(14) 0.0208(7) Uani 1 d . .
C92 C 0.1938(4) 0.04149(16) 0.03537(16) 0.0287(9) Uani 1 d . .
H92 H 0.1844 0.0709 0.0634 0.034 Uiso 1 calc R .
C93 C 0.1334(4) 0.03358(18) -0.00764(17) 0.0349(10) Uani 1 d . .
H93 H 0.0836 0.0579 -0.0086 0.042 Uiso 1 calc R .
C94 C 0.1467(4) -0.01059(18) -0.04953(17) 0.0341(10) Uani 1 d . .
H94 H 0.1061 -0.0157 -0.0785 0.041 Uiso 1 calc R .
C95 C 0.2195(4) -0.04673(16) -0.04831(15) 0.0288(9) Uani 1 d . .
H95 H 0.2268 -0.0765 -0.0763 0.035 Uiso 1 calc R .
C96 C 0.2826(3) -0.03921(14) -0.00534(14) 0.0221(7) Uani 1 d . .
H96 H 0.3330 -0.0635 -0.0048 0.027 Uiso 1 calc R .
P4 P 0.34842(8) 0.01508(3) 0.09268(3) 0.01799(18) Uani 1 d . .
B13 B 0.7477(3) 0.54847(14) 0.38354(14) 0.0149(7) Uani 1 d . .
B14 B 0.8316(3) 0.57869(15) 0.35014(14) 0.0163(7) Uani 1 d . .
B15 B 0.7464(3) 0.51898(15) 0.31773(14) 0.0157(7) Uani 1 d . .
B16 B 0.6106(3) 0.51981(15) 0.34776(14) 0.0169(7) Uani 1 d . .
B17 B 0.6122(3) 0.58020(16) 0.39859(14) 0.0179(8) Uani 1 d . .
B18 B 0.7481(3) 0.61702(15) 0.40040(14) 0.0169(8) Uani 1 d . .
B19 B 0.7504(4) 0.62893(15) 0.34652(15) 0.0188(8) Uani 1 d . .
B20 B 0.7486(3) 0.56879(15) 0.29570(14) 0.0171(8) Uani 1 d . .
B21 B 0.6118(3) 0.53214(14) 0.29375(14) 0.0159(7) Uani 1 d . .
B22 B 0.5290(3) 0.56985(15) 0.34420(14) 0.0183(8) Uani 1 d . .
B23 B 0.6143(4) 0.62997(15) 0.37675(15) 0.0213(8) Uani 1 d . .
B24 B 0.6148(4) 0.59995(15) 0.31209(15) 0.0182(8) Uani 1 d . .
C148 C 0.8534(4) 0.49061(16) 0.40647(14) 0.0281(9) Uani 1 d . .
H14H H 0.9362 0.4981 0.4013 0.034 Uiso 1 calc R .
H14I H 0.8183 0.4643 0.3762 0.034 Uiso 1 calc R .
C149 C 0.8466(4) 0.47041(15) 0.44675(15) 0.0282(9) Uani 1 d . .
H14J H 0.9021 0.4442 0.4407 0.034 Uiso 1 calc R .
H14K H 0.8692 0.4984 0.4780 0.034 Uiso 1 calc R .
C150 C 0.7215(4) 0.44776(17) 0.44819(16) 0.0357(10) Uani 1 d . .
H15A H 0.7025 0.4177 0.4185 0.054 Uiso 1 calc GR .
H15B H 0.6659 0.4729 0.4515 0.054 Uiso 1 calc GR .
H15C H 0.7170 0.4384 0.4754 0.054 Uiso 1 calc GR .
O2 O 0.7971(2) 0.53251(11) 0.41834(9) 0.0269(6) Uani 1 d . .
Cl12 Cl 0.81241(9) 0.45972(4) 0.28337(3) 0.0264(2) Uani 1 d . .
Cl13 Cl 0.53793(9) 0.46127(4) 0.34716(3) 0.0273(2) Uani 1 d . .
Cl14 Cl 0.54116(8) 0.48736(3) 0.23652(3) 0.02128(18) Uani 1 d . .
Cl15 Cl 0.82246(8) 0.56180(4) 0.24067(3) 0.0267(2) Uani 1 d . .
Cl16 Cl 0.99205(8) 0.58266(4) 0.35187(3) 0.0263(2) Uani 1 d . .
Cl17 Cl 0.81782(8) 0.66332(3) 0.45717(3) 0.02473(19) Uani 1 d . .
Cl18 Cl 0.53849(8) 0.58715(4) 0.45357(3) 0.0299(2) Uani 1 d . .
Cl19 Cl 0.36847(8) 0.56500(4) 0.34272(3) 0.0289(2) Uani 1 d . .
Cl20 Cl 0.54635(10) 0.68929(4) 0.40649(4) 0.0372(2) Uani 1 d . .
Cl21 Cl 0.82248(10) 0.68618(4) 0.34496(4) 0.0328(2) Uani 1 d . .
Cl22 Cl 0.55030(9) 0.62956(4) 0.27591(4) 0.0313(2) Uani 1 d . .
B25 B -0.0689(3) 0.29921(14) 0.04885(14) 0.0145(7) Uani 1 d . .
B26 B -0.0495(3) 0.23945(14) 0.05382(14) 0.0149(7) Uani 1 d . .
B27 B -0.1472(3) 0.23963(14) 0.00688(13) 0.0142(7) Uani 1 d . .
B28 B -0.0805(3) 0.28352(14) -0.01571(13) 0.0127(7) Uani 1 d . .
B29 B 0.0574(3) 0.31031(14) 0.01672(14) 0.0143(7) Uani 1 d . .
B30 B 0.0770(3) 0.28315(14) 0.05998(14) 0.0143(7) Uani 1 d . .
B31 B 0.0856(3) 0.21515(14) 0.02655(14) 0.0143(7) Uani 1 d . .
B32 B -0.0532(3) 0.18862(14) -0.00580(14) 0.0151(7) Uani 1 d . .
B33 B -0.0728(3) 0.21587(14) -0.04906(14) 0.0148(7) Uani 1 d . .
B34 B 0.0546(3) 0.25940(14) -0.04322(14) 0.0144(7) Uani 1 d . .
B35 B 0.1521(3) 0.25910(14) 0.00386(14) 0.0149(7) Uani 1 d . .
B36 B 0.0716(3) 0.20049(14) -0.03715(13) 0.0135(7) Uani 1 d . .
C151 C -0.0954(3) 0.37380(14) 0.12725(13) 0.0221(7) Uani 1 d . .
H15D H -0.0152 0.3879 0.1260 0.026 Uiso 1 calc R .
H15E H -0.0940 0.3564 0.1491 0.026 Uiso 1 calc R .
C152 C -0.1785(4) 0.41659(14) 0.14519(14) 0.0243(8) Uani 1 d . .
H15F H -0.1569 0.4389 0.1790 0.029 Uiso 1 calc R .
H15G H -0.2593 0.4016 0.1437 0.029 Uiso 1 calc R .
C153 C -0.1742(4) 0.44874(16) 0.11515(16) 0.0344(10) Uani 1 d . .
H15H H -0.1906 0.4265 0.0814 0.052 Uiso 1 calc GR .
H15I H -0.0964 0.4665 0.1192 0.052 Uiso 1 calc GR .
H15J H -0.2327 0.4735 0.1260 0.052 Uiso 1 calc GR .
O3 O -0.1378(2) 0.33902(10) 0.08052(8) 0.0181(5) Uani 1 d . .
Cl23 Cl 0.11522(8) 0.37501(3) 0.02721(3) 0.02319(18) Uani 1 d . .
Cl24 Cl -0.17095(8) 0.32021(3) -0.03779(3) 0.02073(17) Uani 1 d . .
Cl25 Cl -0.30644(7) 0.22916(3) 0.00752(3) 0.02091(17) Uani 1 d . .
Cl26 Cl -0.10465(8) 0.22871(4) 0.10552(3) 0.02271(18) Uani 1 d . .
Cl27 Cl 0.16317(7) 0.31670(3) 0.11683(3) 0.01940(17) Uani 1 d . .
Cl28 Cl 0.31119(7) 0.26922(3) 0.00346(3) 0.02266(18) Uani 1 d . .
Cl29 Cl 0.11095(8) 0.27018(4) -0.09455(3) 0.02579(19) Uani 1 d . .
Cl30 Cl -0.15225(8) 0.18095(3) -0.10706(3) 0.02062(17) Uani 1 d . .
Cl31 Cl -0.11134(8) 0.12456(3) -0.01625(4) 0.02448(19) Uani 1 d . .
Cl32 Cl 0.17670(8) 0.17806(3) 0.04781(3) 0.02097(17) Uani 1 d . .
Cl33 Cl 0.14213(8) 0.14833(3) -0.08138(3) 0.02435(19) Uani 1 d . .

loop_
_atom_site_aniso_label
_atom_site_aniso_U_11
_atom_site_aniso_U_22
_atom_site_aniso_U_33
_atom_site_aniso_U_23
_atom_site_aniso_U_13
_atom_site_aniso_U_12
B1 0.0143(18) 0.022(2) 0.020(2) 0.0047(16) -0.0013(15) -0.0027(15)
B2 0.018(2) 0.028(2) 0.024(2) 0.0132(18) -0.0044(16) -0.0066(16)
B3 0.0161(18) 0.0177(18) 0.0157(18) 0.0055(15) 0.0007(15) -0.0025(14)
B4 0.0141(18) 0.0167(18) 0.0192(19) 0.0051(15) 0.0016(15) 0.0014(14)
B5 0.0134(18) 0.022(2) 0.025(2) 0.0107(17) -0.0001(16) -0.0047(15)
B6 0.020(2) 0.035(2) 0.030(2) 0.021(2) -0.0055(18) -0.0106(18)
B7 0.020(2) 0.027(2) 0.046(3) 0.024(2) -0.010(2) -0.0065(17)
B8 0.0143(19) 0.0187(19) 0.029(2) 0.0093(17) -0.0038(16) -0.0003(15)
B9 0.0122(18) 0.0137(18) 0.023(2) 0.0040(15) 0.0012(15) 0.0007(13)
B10 0.0142(18) 0.0156(18) 0.026(2) 0.0067(16) -0.0010(16) 0.0013(14)
B11 0.023(2) 0.026(2) 0.039(3) 0.020(2) -0.0077(19) -0.0072(17)
B12 0.016(2) 0.016(2) 0.042(3) 0.0101(18) -0.0040(18) 0.0023(15)
C145 0.088(4) 0.063(3) 0.102(5) 0.067(3) 0.080(4) 0.059(3)
C146 0.065(4) 0.038(3) 0.043(3) 0.009(2) 0.014(3) -0.005(2)
C147 0.044(3) 0.059(3) 0.051(3) 0.014(3) 0.002(2) -0.002(3)
O1 0.0075(12) 0.101(3) 0.0134(13) 0.0098(15) -0.0012(10) -0.0143(14)
Cl1 0.0224(4) 0.0164(4) 0.0269(5) 0.0074(3) 0.0010(3) -0.0040(3)
Cl2 0.0270(5) 0.0570(7) 0.0241(5) 0.0167(5) -0.0080(4) -0.0199(5)
Cl3 0.0440(7) 0.0767(9) 0.0347(6) 0.0341(6) -0.0093(5) -0.0312(6)
Cl4 0.0150(4) 0.0371(5) 0.0284(5) 0.0094(4) 0.0005(4) -0.0066(4)
Cl5 0.0253(5) 0.0176(4) 0.0283(5) 0.0077(3) -0.0049(4) 0.0043(3)
Cl6 0.0212(4) 0.0198(4) 0.0284(5) 0.0012(4) -0.0040(4) -0.0006(3)
Cl7 0.0357(6) 0.0294(5) 0.0639(8) 0.0296(5) -0.0157(5) -0.0142(4)
Cl8 0.0473(7) 0.0459(7) 0.0733(9) 0.0354(7) -0.0163(7) -0.0044(5)
Cl9 0.0141(4) 0.0321(5) 0.0383(5) 0.0094(4) -0.0004(4) 0.0005(3)
Cl10 0.0270(5) 0.0380(5) 0.0239(5) 0.0099(4) 0.0074(4) 0.0023(4)
Cl11 0.0269(5) 0.0215(5) 0.0648(8) 0.0046(5) -0.0049(5) 0.0090(4)
C97 0.0158(17) 0.0248(18) 0.0271(19) 0.0183(16) 0.0019(14) 0.0019(14)
C98 0.0173(17) 0.0243(18) 0.0259(19) 0.0129(15) 0.0026(14) 0.0016(14)
C99 0.026(2) 0.036(2) 0.024(2) 0.0114(17) -0.0014(16) -0.0039(17)
C100 0.026(2) 0.045(2) 0.027(2) 0.0229(19) -0.0085(16) -0.0098(18)
C101 0.021(2) 0.037(2) 0.051(3) 0.032(2) -0.0063(18) 0.0005(16)
C102 0.027(2) 0.0229(19) 0.034(2) 0.0135(17) -0.0024(17) 0.0046(15)
C103 0.0181(17) 0.0237(18) 0.0208(18) 0.0110(15) 0.0041(14) 0.0053(14)
C104 0.023(2) 0.042(2) 0.025(2) 0.0135(18) 0.0026(16) -0.0019(17)
C105 0.024(2) 0.044(3) 0.039(2) 0.021(2) 0.0040(18) -0.0017(18)
C106 0.029(2) 0.039(2) 0.035(2) 0.0232(19) 0.0134(18) 0.0115(18)
C107 0.036(2) 0.031(2) 0.023(2) 0.0095(17) 0.0057(17) 0.0111(17)
C108 0.0230(19) 0.0257(19) 0.025(2) 0.0104(16) 0.0056(15) 0.0039(15)
C109 0.0191(18) 0.0206(18) 0.028(2) 0.0126(15) 0.0015(15) 0.0032(14)
C110 0.026(2) 0.027(2) 0.027(2) 0.0085(16) 0.0012(16) 0.0002(16)
C111 0.027(2) 0.027(2) 0.038(2) 0.0056(18) -0.0019(18) -0.0020(16)
C112 0.027(2) 0.023(2) 0.060(3) 0.019(2) 0.001(2) -0.0013(16)
C113 0.034(2) 0.033(2) 0.062(3) 0.033(2) 0.003(2) 0.0024(18)
C114 0.028(2) 0.028(2) 0.039(2) 0.0203(18) -0.0009(18) 0.0032(16)
C115 0.0191(17) 0.0217(18) 0.0196(17) 0.0126(14) 0.0013(14) 0.0026(13)
C116 0.0191(18) 0.0247(19) 0.037(2) 0.0161(17) -0.0015(16) 0.0012(14)
C117 0.025(2) 0.025(2) 0.045(3) 0.0198(18) -0.0056(18) 0.0001(15)
C118 0.033(2) 0.029(2) 0.051(3) 0.026(2) 0.006(2) 0.0148(17)
C119 0.020(2) 0.042(2) 0.055(3) 0.033(2) 0.0125(19) 0.0120(17)
C120 0.0218(19) 0.032(2) 0.042(2) 0.0272(19) 0.0103(17) 0.0060(16)
P5 0.0167(4) 0.0187(4) 0.0195(4) 0.0101(4) 0.0023(3) 0.0031(3)
C121 0.0171(18) 0.031(2) 0.033(2) 0.0212(17) 0.0011(15) 0.0008(15)
C122 0.0189(18) 0.032(2) 0.030(2) 0.0172(17) -0.0021(15) -0.0041(15)
C123 0.027(2) 0.030(2) 0.034(2) 0.0215(18) -0.0017(17) -0.0041(16)
C124 0.029(2) 0.028(2) 0.044(3) 0.0209(19) -0.0024(18) 0.0010(16)
C125 0.023(2) 0.042(2) 0.042(3) 0.025(2) 0.0072(18) 0.0080(17)
C126 0.024(2) 0.040(2) 0.046(3) 0.029(2) 0.0084(18) 0.0059(17)
C127 0.0193(19) 0.031(2) 0.037(2) 0.0191(18) 0.0079(16) 0.0022(15)
C128 0.030(2) 0.051(3) 0.047(3) 0.033(2) 0.000(2) 0.001(2)
C129 0.029(2) 0.050(3) 0.053(3) 0.026(2) -0.007(2) -0.006(2)
C130 0.033(2) 0.028(2) 0.050(3) 0.017(2) 0.006(2) -0.0040(18)
C131 0.036(2) 0.026(2) 0.041(2) 0.0182(19) 0.0089(19) 0.0042(17)
C132 0.025(2) 0.028(2) 0.036(2) 0.0158(18) 0.0064(17) 0.0032(16)
C133 0.0166(18) 0.039(2) 0.042(2) 0.030(2) 0.0018(16) 0.0001(16)
C134 0.0197(19) 0.036(2) 0.047(3) 0.028(2) 0.0026(18) 0.0001(16)
C135 0.027(2) 0.041(2) 0.047(3) 0.026(2) -0.0009(19) -0.0056(18)
C136 0.023(2) 0.056(3) 0.050(3) 0.034(3) -0.004(2) -0.004(2)
C137 0.023(2) 0.055(3) 0.061(3) 0.043(3) 0.003(2) 0.005(2)
C138 0.022(2) 0.043(3) 0.052(3) 0.031(2) 0.0078(19) 0.0067(18)
C139 0.025(2) 0.046(3) 0.044(3) 0.031(2) 0.0119(19) 0.0115(18)
C140 0.039(3) 0.044(3) 0.059(3) 0.024(2) 0.017(2) 0.016(2)
C141 0.058(4) 0.065(4) 0.054(3) 0.025(3) 0.025(3) 0.033(3)
C142 0.054(3) 0.090(5) 0.060(4) 0.052(4) 0.032(3) 0.041(3)
C143 0.024(2) 0.106(5) 0.068(4) 0.064(4) 0.017(2) 0.010(3)
C144 0.023(2) 0.070(3) 0.044(3) 0.036(3) 0.0085(19) 0.005(2)
P6 0.0176(5) 0.0331(6) 0.0393(6) 0.0249(5) 0.0061(4) 0.0034(4)
C25 0.0166(16) 0.0168(16) 0.0125(15) 0.0088(13) 0.0008(12) 0.0019(12)
C26 0.0195(17) 0.0183(17) 0.0222(18) 0.0124(14) 0.0055(14) 0.0018(13)
C27 0.0190(18) 0.0235(18) 0.029(2) 0.0149(16) 0.0060(15) 0.0068(14)
C28 0.027(2) 0.0204(18) 0.031(2) 0.0147(16) 0.0037(16) 0.0102(15)
C29 0.025(2) 0.0174(18) 0.037(2) 0.0152(16) -0.0020(16) -0.0011(14)
C30 0.0123(16) 0.0204(17) 0.029(2) 0.0115(15) 0.0009(14) 0.0007(13)
C31 0.0151(16) 0.0200(17) 0.0185(17) 0.0125(14) 0.0036(13) 0.0056(13)
C32 0.0180(17) 0.0156(16) 0.0189(17) 0.0058(13) 0.0024(13) 0.0044(13)
C33 0.028(2) 0.0192(17) 0.0212(18) 0.0103(14) 0.0093(15) 0.0092(14)
C34 0.0191(18) 0.029(2) 0.030(2) 0.0206(17) 0.0109(15) 0.0097(15)
C35 0.0189(18) 0.037(2) 0.028(2) 0.0177(17) 0.0011(15) -0.0029(16)
C36 0.0208(19) 0.037(2) 0.0195(18) 0.0143(16) 0.0003(15) 0.0009(16)
C37 0.0132(15) 0.0172(16) 0.0181(16) 0.0110(13) 0.0007(13) 0.0009(12)
C38 0.0198(18) 0.0214(18) 0.0238(19) 0.0100(15) -0.0001(14) 0.0036(14)
C39 0.0207(19) 0.028(2) 0.032(2) 0.0194(17) -0.0024(16) 0.0026(15)
C40 0.0213(19) 0.034(2) 0.0245(19) 0.0185(17) -0.0056(15) -0.0037(15)
C41 0.0217(19) 0.0270(19) 0.0188(18) 0.0073(15) 0.0002(14) -0.0025(15)
C42 0.0151(16) 0.0186(17) 0.0215(18) 0.0084(14) 0.0039(13) 0.0011(13)
C43 0.0171(16) 0.0133(15) 0.0184(17) 0.0067(13) 0.0023(13) 0.0025(12)
C44 0.0233(18) 0.0187(17) 0.0211(18) 0.0098(14) 0.0030(14) 0.0038(14)
C45 0.027(2) 0.0171(17) 0.0226(19) 0.0046(14) 0.0001(15) -0.0004(14)
C46 0.033(2) 0.0138(17) 0.032(2) 0.0092(15) 0.0009(17) -0.0020(15)
C47 0.035(2) 0.0203(19) 0.031(2) 0.0151(16) 0.0071(17) 0.0037(16)
C48 0.0268(19) 0.0199(18) 0.0216(18) 0.0117(15) 0.0032(15) 0.0042(14)
P2 0.0147(4) 0.0146(4) 0.0153(4) 0.0083(3) 0.0023(3) 0.0030(3)
C49 0.0200(18) 0.0221(18) 0.0183(17) 0.0051(14) 0.0034(14) -0.0011(14)
C50 0.0229(19) 0.0227(18) 0.0210(18) 0.0072(15) 0.0044(15) 0.0008(14)
C51 0.032(2) 0.0219(19) 0.028(2) 0.0098(16) 0.0079(17) 0.0025(16)
C52 0.026(2) 0.0202(19) 0.032(2) 0.0020(16) 0.0092(17) -0.0030(15)
C53 0.025(2) 0.028(2) 0.0221(19) 0.0009(16) 0.0010(16) -0.0052(16)
C54 0.0237(19) 0.028(2) 0.0197(18) 0.0066(15) 0.0008(15) -0.0005(15)
C55 0.0215(18) 0.0231(18) 0.0156(17) 0.0078(14) -0.0008(14) -0.0054(14)
C56 0.025(2) 0.032(2) 0.026(2) 0.0168(17) 0.0053(16) -0.0021(16)
C57 0.028(2) 0.035(2) 0.031(2) 0.0183(18) 0.0088(17) 0.0068(17)
C58 0.031(2) 0.028(2) 0.032(2) 0.0146(17) -0.0002(17) 0.0014(16)
C59 0.029(2) 0.025(2) 0.037(2) 0.0166(18) 0.0000(18) -0.0069(16)
C60 0.0207(19) 0.030(2) 0.0247(19) 0.0133(16) 0.0009(15) -0.0037(15)
C61 0.0216(18) 0.0280(19) 0.0157(17) 0.0114(15) -0.0011(14) 0.0025(14)
C62 0.0189(18) 0.038(2) 0.0210(19) 0.0120(17) -0.0006(15) -0.0018(16)
C63 0.022(2) 0.061(3) 0.026(2) 0.025(2) 0.0059(16) 0.0060(19)
C64 0.037(2) 0.057(3) 0.018(2) 0.0216(19) 0.0116(17) 0.025(2)
C65 0.045(3) 0.037(2) 0.0183(19) 0.0119(17) 0.0042(18) 0.0172(19)
C66 0.030(2) 0.028(2) 0.0180(18) 0.0101(15) -0.0005(15) 0.0027(16)
C67 0.0201(18) 0.0252(18) 0.0127(16) 0.0074(14) 0.0005(13) -0.0045(14)
C68 0.025(2) 0.028(2) 0.0197(18) 0.0076(15) 0.0002(15) -0.0020(15)
C69 0.0227(19) 0.035(2) 0.027(2) 0.0162(17) -0.0025(16) -0.0010(16)
C70 0.028(2) 0.039(2) 0.0187(19) 0.0110(17) -0.0045(16) -0.0110(17)
C71 0.029(2) 0.031(2) 0.0150(18) 0.0049(15) 0.0020(15) -0.0039(16)
C72 0.0210(18) 0.0246(19) 0.0205(18) 0.0087(15) 0.0030(14) -0.0039(14)
P3 0.0185(4) 0.0220(5) 0.0140(4) 0.0063(3) 0.0003(3) -0.0027(3)
C1 0.0189(17) 0.0180(17) 0.0233(18) 0.0099(14) 0.0004(14) 0.0020(13)
C2 0.027(2) 0.028(2) 0.035(2) 0.0182(18) 0.0074(17) 0.0065(16)
C3 0.027(2) 0.031(2) 0.028(2) 0.0103(17) 0.0064(17) 0.0114(16)
C4 0.026(2) 0.0194(18) 0.036(2) 0.0083(16) -0.0053(17) 0.0075(15)
C5 0.029(2) 0.0219(19) 0.038(2) 0.0177(17) 0.0007(17) 0.0031(15)
C6 0.0241(19) 0.0207(18) 0.0243(19) 0.0115(15) 0.0017(15) 0.0025(14)
C7 0.0227(19) 0.0207(18) 0.0258(19) 0.0124(15) 0.0046(15) 0.0069(14)
C8 0.035(2) 0.025(2) 0.026(2) 0.0013(16) 0.0038(17) -0.0065(17)
C9 0.028(2) 0.033(2) 0.037(2) 0.0135(19) 0.0060(18) -0.0035(17)
C10 0.035(2) 0.031(2) 0.024(2) 0.0148(17) 0.0067(17) 0.0117(17)
C11 0.029(2) 0.045(3) 0.026(2) 0.0102(19) 0.0002(17) 0.0105(19)
C12 0.024(2) 0.035(2) 0.023(2) 0.0083(17) 0.0009(16) 0.0052(16)
C13 0.0227(19) 0.0189(17) 0.028(2) 0.0118(15) 0.0047(15) 0.0031(14)
C14 0.029(2) 0.025(2) 0.036(2) 0.0169(18) 0.0004(17) 0.0046(16)
C15 0.042(3) 0.026(2) 0.046(3) 0.022(2) 0.001(2) 0.0001(18)
C16 0.035(2) 0.033(2) 0.047(3) 0.021(2) 0.000(2) -0.0098(18)
C17 0.028(2) 0.042(2) 0.034(2) 0.018(2) -0.0022(18) -0.0071(18)
C18 0.025(2) 0.035(2) 0.031(2) 0.0215(18) 0.0019(16) 0.0010(16)
C19 0.0233(19) 0.0229(18) 0.028(2) 0.0168(16) 0.0012(15) -0.0003(14)
C20 0.027(2) 0.033(2) 0.026(2) 0.0144(17) 0.0048(16) -0.0010(16)
C21 0.031(2) 0.058(3) 0.025(2) 0.021(2) -0.0012(18) -0.006(2)
C22 0.032(2) 0.064(3) 0.051(3) 0.045(3) -0.011(2) -0.015(2)
C23 0.028(2) 0.043(3) 0.074(4) 0.045(3) -0.014(2) -0.0050(19)
C24 0.028(2) 0.026(2) 0.048(3) 0.0188(19) -0.0070(19) 0.0015(16)
P1 0.0207(5) 0.0159(4) 0.0214(5) 0.0093(4) 0.0015(4) 0.0032(3)
C73 0.0251(19) 0.0162(17) 0.0215(18) 0.0082(14) 0.0070(15) 0.0067(14)
C74 0.027(2) 0.0221(19) 0.027(2) 0.0053(16) 0.0057(16) -0.0002(15)
C75 0.026(2) 0.031(2) 0.036(2) 0.0141(18) 0.0069(18) 0.0016(16)
C76 0.031(2) 0.033(2) 0.036(2) 0.0229(19) 0.0125(18) 0.0137(17)
C77 0.039(2) 0.030(2) 0.0214(19) 0.0128(16) 0.0037(17) 0.0137(17)
C78 0.0245(19) 0.0251(19) 0.025(2) 0.0115(16) 0.0005(15) 0.0079(15)
C79 0.0151(16) 0.0179(17) 0.0207(17) 0.0073(14) 0.0008(13) 0.0048(13)
C80 0.0183(17) 0.0194(17) 0.0265(19) 0.0087(15) -0.0005(15) 0.0010(13)
C81 0.0225(19) 0.0191(18) 0.040(2) 0.0149(17) -0.0011(17) -0.0008(14)
C82 0.024(2) 0.025(2) 0.049(3) 0.0160(19) 0.0022(19) 0.0096(16)
C83 0.024(2) 0.039(2) 0.056(3) 0.028(2) 0.015(2) 0.0150(18)
C84 0.025(2) 0.029(2) 0.045(2) 0.0251(19) 0.0113(18) 0.0065(16)
C85 0.0237(19) 0.0174(17) 0.0245(19) 0.0060(14) 0.0061(15) 0.0005(14)
C86 0.034(2) 0.0183(18) 0.028(2) 0.0100(15) 0.0055(17) 0.0046(15)
C87 0.045(3) 0.020(2) 0.043(3) 0.0174(18) 0.011(2) 0.0003(17)
C88 0.038(2) 0.021(2) 0.044(3) 0.0120(18) 0.009(2) -0.0050(17)
C89 0.035(2) 0.033(2) 0.034(2) 0.0127(19) -0.0029(19) -0.0084(18)
C90 0.031(2) 0.032(2) 0.029(2) 0.0140(18) 0.0013(17) -0.0041(17)
C91 0.0183(17) 0.0214(18) 0.0258(19) 0.0128(15) 0.0031(14) 0.0023(14)
C92 0.026(2) 0.026(2) 0.038(2) 0.0161(18) 0.0035(17) 0.0071(16)
C93 0.024(2) 0.044(3) 0.049(3) 0.031(2) -0.0021(19) 0.0042(18)
C94 0.026(2) 0.048(3) 0.034(2) 0.025(2) -0.0079(18) -0.0036(18)
C95 0.030(2) 0.031(2) 0.026(2) 0.0130(17) 0.0012(17) -0.0020(16)
C96 0.0219(18) 0.0232(18) 0.0243(19) 0.0127(15) 0.0027(15) 0.0014(14)
P4 0.0194(4) 0.0153(4) 0.0203(4) 0.0080(3) 0.0035(4) 0.0035(3)
B13 0.0113(17) 0.0163(18) 0.0174(18) 0.0072(15) 0.0013(14) 0.0011(13)
B14 0.0124(17) 0.0204(19) 0.0152(18) 0.0066(15) 0.0019(14) -0.0001(14)
B15 0.0140(18) 0.0183(18) 0.0148(18) 0.0068(15) 0.0015(14) 0.0005(14)
B16 0.0148(18) 0.0189(19) 0.0152(18) 0.0055(15) 0.0000(14) -0.0010(14)
B17 0.0143(18) 0.023(2) 0.0146(18) 0.0061(15) 0.0018(14) -0.0002(15)
B18 0.0165(19) 0.0169(18) 0.0152(18) 0.0049(15) -0.0025(15) -0.0014(14)
B19 0.023(2) 0.0154(18) 0.0171(19) 0.0063(15) -0.0045(16) -0.0025(15)
B20 0.0165(19) 0.0194(19) 0.0154(18) 0.0078(15) 0.0003(15) -0.0019(14)
B21 0.0133(18) 0.0154(18) 0.0166(18) 0.0041(14) 0.0003(14) -0.0001(14)
B22 0.0139(18) 0.0195(19) 0.0158(18) 0.0014(15) -0.0008(15) 0.0014(14)
B23 0.023(2) 0.0149(19) 0.021(2) 0.0021(15) -0.0017(16) 0.0043(15)
B24 0.021(2) 0.0135(18) 0.0180(19) 0.0039(15) -0.0007(15) 0.0014(14)
C148 0.029(2) 0.041(2) 0.0164(18) 0.0175(17) -0.0091(15) -0.0158(17)
C149 0.036(2) 0.026(2) 0.024(2) 0.0106(16) -0.0043(17) 0.0082(16)
C150 0.049(3) 0.029(2) 0.031(2) 0.0146(18) 0.000(2) 0.0010(19)
O2 0.0297(15) 0.0343(15) 0.0159(13) 0.0109(11) -0.0042(11) -0.0051(12)
Cl12 0.0324(5) 0.0239(4) 0.0202(4) 0.0043(3) 0.0039(4) 0.0143(4)
Cl13 0.0310(5) 0.0257(5) 0.0268(5) 0.0149(4) -0.0041(4) -0.0125(4)
Cl14 0.0241(4) 0.0190(4) 0.0161(4) 0.0033(3) -0.0045(3) -0.0036(3)
Cl15 0.0259(5) 0.0378(5) 0.0183(4) 0.0141(4) 0.0032(4) -0.0024(4)
Cl16 0.0134(4) 0.0427(5) 0.0224(4) 0.0134(4) 0.0007(3) -0.0014(4)
Cl17 0.0254(5) 0.0246(4) 0.0180(4) 0.0037(3) -0.0063(3) -0.0044(3)
Cl18 0.0195(4) 0.0486(6) 0.0163(4) 0.0082(4) 0.0045(3) -0.0003(4)
Cl19 0.0139(4) 0.0411(5) 0.0233(5) 0.0046(4) -0.0010(3) 0.0032(4)
Cl20 0.0428(6) 0.0302(5) 0.0318(5) 0.0036(4) -0.0014(5) 0.0165(4)
Cl21 0.0412(6) 0.0230(5) 0.0360(5) 0.0167(4) -0.0124(4) -0.0138(4)
Cl22 0.0390(6) 0.0225(5) 0.0322(5) 0.0117(4) -0.0157(4) 0.0011(4)
B25 0.0145(18) 0.0142(17) 0.0154(18) 0.0066(14) 0.0004(14) 0.0013(13)
B26 0.0149(18) 0.0145(17) 0.0148(18) 0.0053(14) 0.0009(14) 0.0015(13)
B27 0.0140(17) 0.0120(17) 0.0136(17) 0.0022(14) 0.0033(14) 0.0011(13)
B28 0.0126(17) 0.0112(16) 0.0120(17) 0.0025(13) -0.0009(13) 0.0003(13)
B29 0.0124(17) 0.0140(17) 0.0139(17) 0.0037(14) -0.0014(14) -0.0032(13)
B30 0.0130(17) 0.0123(17) 0.0156(18) 0.0037(14) 0.0029(14) -0.0002(13)
B31 0.0134(17) 0.0144(17) 0.0136(17) 0.0042(14) -0.0002(14) 0.0011(13)
B32 0.0140(18) 0.0127(17) 0.0161(18) 0.0035(14) 0.0004(14) 0.0006(13)
B33 0.0119(17) 0.0142(17) 0.0162(18) 0.0039(14) 0.0012(14) 0.0009(13)
B34 0.0139(18) 0.0131(17) 0.0151(18) 0.0046(14) 0.0009(14) 0.0012(13)
B35 0.0115(17) 0.0165(18) 0.0157(18) 0.0056(14) 0.0021(14) 0.0006(13)
B36 0.0135(17) 0.0101(16) 0.0140(17) 0.0022(13) 0.0012(14) 0.0001(13)
C151 0.0272(19) 0.0201(18) 0.0142(17) 0.0023(14) -0.0012(14) 0.0021(14)
C152 0.031(2) 0.0192(18) 0.0187(18) 0.0027(14) 0.0042(15) 0.0049(15)
C153 0.042(3) 0.028(2) 0.034(2) 0.0132(18) -0.0087(19) 0.0029(18)
O3 0.0126(11) 0.0275(13) 0.0126(11) 0.0053(10) 0.0040(9) 0.0093(10)
Cl23 0.0273(5) 0.0133(4) 0.0263(4) 0.0065(3) -0.0006(4) -0.0048(3)
Cl24 0.0242(4) 0.0191(4) 0.0186(4) 0.0066(3) -0.0013(3) 0.0074(3)
Cl25 0.0119(4) 0.0234(4) 0.0221(4) 0.0040(3) 0.0019(3) -0.0002(3)
Cl26 0.0207(4) 0.0310(5) 0.0223(4) 0.0163(4) 0.0063(3) 0.0045(3)
Cl27 0.0174(4) 0.0224(4) 0.0138(4) 0.0029(3) -0.0030(3) 0.0012(3)
Cl28 0.0127(4) 0.0288(5) 0.0218(4) 0.0062(4) 0.0010(3) -0.0018(3)
Cl29 0.0259(5) 0.0329(5) 0.0220(4) 0.0147(4) 0.0060(4) 0.0025(4)
Cl30 0.0181(4) 0.0210(4) 0.0153(4) 0.0001(3) -0.0037(3) 0.0003(3)
Cl31 0.0222(4) 0.0132(4) 0.0358(5) 0.0084(4) -0.0001(4) -0.0025(3)
Cl32 0.0212(4) 0.0207(4) 0.0222(4) 0.0092(3) -0.0008(3) 0.0064(3)
Cl33 0.0202(4) 0.0216(4) 0.0245(4) 0.0016(3) 0.0036(3) 0.0066(3)

loop_
_atom_type_symbol
_atom_type_description
_atom_type_scat_dispersion_real
_atom_type_scat_dispersion_imag
_atom_type_scat_source
C C 0.0033 0.0016 'International Tables Vol C Tables 4.2.6.8 and 6.1.1.4'
H H 0.0000 0.0000 'International Tables Vol C Tables 4.2.6.8 and 6.1.1.4'
B B 0.0013 0.0007 'International Tables Vol C Tables 4.2.6.8 and 6.1.1.4'
Cl Cl 0.1484 0.1585 'International Tables Vol C Tables 4.2.6.8 and 6.1.1.4'
O O 0.0106 0.0060 'International Tables Vol C Tables 4.2.6.8 and 6.1.1.4'
P P 0.1023 0.0942 'International Tables Vol C Tables 4.2.6.8 and 6.1.1.4'

loop_
_geom_angle_atom_site_label_1
_geom_angle_atom_site_label_2
_geom_angle_atom_site_label_3
_geom_angle
B2 B1 B4 105.7(3)
B3 B1 B2 59.3(2)
B3 B1 B4 58.8(2)
B5 B1 B2 106.1(3)
B5 B1 B3 105.9(3)
B5 B1 B4 59.2(2)
B5 B1 B6 59.5(2)
B6 B1 B2 58.8(2)
B6 B1 B3 105.8(3)
B6 B1 B4 106.0(3)
O1 B1 B2 126.6(3)
O1 B1 B3 125.4(3)
O1 B1 B4 121.0(3)
O1 B1 B5 119.0(3)
O1 B1 B6 122.6(3)
B1 B2 Cl2 121.5(3)
B3 B2 B1 60.4(2)
B3 B2 B7 108.2(3)
B3 B2 Cl2 121.8(3)
B6 B2 B1 60.5(2)
B6 B2 B3 108.0(3)
B6 B2 B7 60.1(3)
B6 B2 B8 108.1(3)
B6 B2 Cl2 122.2(3)
B7 B2 B1 109.3(3)
B7 B2 Cl2 120.8(3)
B8 B2 B1 109.2(3)
B8 B2 B3 60.2(2)
B8 B2 B7 59.9(3)
B8 B2 Cl2 120.6(3)
B2 B3 B1 60.4(2)
B2 B3 B8 59.7(2)
B2 B3 B9 107.9(3)
B2 B3 Cl1 123.2(3)
B4 B3 B1 60.7(2)
B4 B3 B2 108.1(3)
B4 B3 B8 108.0(3)
B4 B3 B9 60.2(2)
B4 B3 Cl1 121.5(3)
B8 B3 B1 108.8(3)
B8 B3 B9 60.0(2)
B8 B3 Cl1 120.5(3)
B9 B3 B1 109.3(3)
B9 B3 Cl1 119.4(3)
Cl1 B3 B1 122.6(3)
B3 B4 B1 60.5(2)
B3 B4 B5 107.9(3)
B3 B4 B9 60.4(2)
B3 B4 B10 108.4(3)
B3 B4 Cl5 121.9(3)
B5 B4 B1 59.9(2)
B5 B4 B9 108.3(3)
B5 B4 B10 60.2(2)
B5 B4 Cl5 120.9(3)
B9 B4 B1 109.4(3)
B9 B4 B10 60.2(2)
B9 B4 Cl5 122.5(3)
B10 B4 B1 108.9(3)
B10 B4 Cl5 121.9(3)
Cl5 B4 B1 119.7(3)
B1 B5 Cl4 120.3(3)
B4 B5 B1 60.9(2)
B4 B5 B6 108.2(3)
B4 B5 B10 60.3(2)
B4 B5 B11 107.8(3)
B4 B5 Cl4 121.9(3)
B6 B5 B1 60.6(2)
B6 B5 B10 107.8(3)
B6 B5 B11 59.8(3)
B6 B5 Cl4 121.6(3)
B10 B5 B1 109.8(3)
B10 B5 Cl4 121.5(3)
B11 B5 B1 109.2(3)
B11 B5 B10 59.6(2)
B11 B5 Cl4 121.5(3)
B2 B6 B1 60.6(2)
B2 B6 B5 107.7(3)
B2 B6 B7 60.6(3)
B2 B6 B11 108.2(3)
B2 B6 Cl3 122.0(3)
B5 B6 B1 59.9(2)
B5 B6 B7 108.3(3)
B5 B6 Cl3 121.9(3)
B7 B6 B1 109.8(3)
B7 B6 Cl3 120.7(3)
B11 B6 B1 108.8(3)
B11 B6 B5 60.1(2)
B11 B6 B7 60.0(3)
B11 B6 Cl3 121.0(3)
Cl3 B6 B1 121.3(3)
B2 B7 Cl8 123.0(3)
B6 B7 B2 59.3(3)
B6 B7 Cl8 124.2(3)
B8 B7 B2 59.5(2)
B8 B7 B6 107.0(3)
B8 B7 Cl8 120.5(3)
B11 B7 B2 106.9(3)
B11 B7 B6 59.7(3)
B11 B7 B8 107.6(3)
B11 B7 Cl8 122.7(3)
B12 B7 B2 107.7(3)
B12 B7 B6 107.7(3)
B12 B7 B8 60.4(3)
B12 B7 B11 59.9(3)
B12 B7 Cl8 119.9(3)
B2 B8 B3 60.1(2)
B2 B8 B7 60.6(3)
B2 B8 B9 108.3(3)
B2 B8 B12 108.1(3)
B2 B8 Cl9 121.1(3)
B3 B8 B9 60.1(2)
B3 B8 B12 108.0(3)
B3 B8 Cl9 121.9(3)
B7 B8 B3 108.6(3)
B7 B8 B9 108.2(3)
B7 B8 B12 59.7(3)
B7 B8 Cl9 120.8(3)
B9 B8 B12 60.1(2)
B9 B8 Cl9 122.2(3)
B12 B8 Cl9 121.9(3)
B3 B9 B10 107.5(3)
B3 B9 B12 107.9(3)
B3 B9 Cl10 121.7(3)
B4 B9 B3 59.4(2)
B4 B9 B8 107.4(3)
B4 B9 B10 60.0(2)
B4 B9 B12 107.8(3)
B4 B9 Cl10 121.9(3)
B8 B9 B3 59.9(2)
B8 B9 B10 107.7(3)
B8 B9 B12 60.1(2)
B8 B9 Cl10 121.9(3)
B10 B9 Cl10 122.1(3)
B12 B9 B10 59.8(2)
B12 B9 Cl10 122.0(3)
B4 B10 B9 59.8(2)
B4 B10 Cl6 121.8(3)
B5 B10 B4 59.5(2)
B5 B10 B9 107.5(3)
B5 B10 Cl6 123.0(3)
B9 B10 Cl6 120.7(3)
B11 B10 B4 107.6(3)
B11 B10 B5 60.1(3)
B11 B10 B9 107.8(3)
B11 B10 B12 59.9(3)
B11 B10 Cl6 122.7(3)
B12 B10 B4 107.8(3)
B12 B10 B5 107.9(3)
B12 B10 B9 60.1(2)
B12 B10 Cl6 121.2(3)
B5 B11 Cl7 122.0(3)
B6 B11 B5 60.1(3)
B6 B11 B7 60.3(3)
B6 B11 B12 108.2(3)
B6 B11 Cl7 121.5(3)
B7 B11 B5 108.5(3)
B7 B11 Cl7 120.8(3)
B10 B11 B5 60.3(2)
B10 B11 B6 108.6(3)
B10 B11 B7 108.7(3)
B10 B11 B12 60.4(2)
B10 B11 Cl7 121.6(3)
B12 B11 B5 108.4(3)
B12 B11 B7 59.9(3)
B12 B11 Cl7 121.3(3)
B7 B12 B8 60.0(2)
B7 B12 B9 108.3(3)
B7 B12 B10 108.3(3)
B7 B12 Cl11 122.7(3)
B8 B12 B9 59.9(2)
B8 B12 Cl11 123.1(3)
B9 B12 Cl11 120.9(3)
B10 B12 B8 107.8(3)
B10 B12 B9 60.1(2)
B10 B12 Cl11 120.3(3)
B11 B12 B7 60.2(3)
B11 B12 B8 107.5(3)
B11 B12 B9 107.7(3)
B11 B12 B10 59.7(2)
B11 B12 Cl11 121.9(3)
H14A C145 H14B 107.8
C146 C145 H14A 109.1
C146 C145 H14B 109.1
O1 C145 H14A 109.1
O1 C145 H14B 109.1
O1 C145 C146 112.6(4)
C145 C146 H14C 109.0
C145 C146 H14D 109.0
H14C C146 H14D 107.8
C147 C146 C145 113.1(4)
C147 C146 H14C 109.0
C147 C146 H14D 109.0
C146 C147 H14E 109.5
C146 C147 H14F 109.5
C146 C147 H14G 109.5
H14E C147 H14F 109.5
H14E C147 H14G 109.5
H14F C147 H14G 109.5
C145 O1 B1 124.2(4)
C98 C97 C102 119.5(3)
C98 C97 P5 121.2(3)
C102 C97 P5 119.2(3)
C97 C98 H98 120.0
C99 C98 C97 120.0(4)
C99 C98 H98 120.0
C98 C99 H99 119.8
C98 C99 C100 120.5(4)
C100 C99 H99 119.8
C99 C100 H100 119.9
C101 C100 C99 120.2(4)
C101 C100 H100 119.9
C100 C101 H101 120.0
C100 C101 C102 120.0(4)
C102 C101 H101 120.0
C97 C102 H102 120.1
C101 C102 C97 119.9(4)
C101 C102 H102 120.1
C104 C103 P5 116.9(3)
C108 C103 C104 120.2(3)
C108 C103 P5 122.5(3)
C103 C104 H104 120.1
C105 C104 C103 119.8(4)
C105 C104 H104 120.1
C104 C105 H105 120.1
C106 C105 C104 119.7(4)
C106 C105 H105 120.1
C105 C106 H106 119.7
C107 C106 C105 120.6(4)
C107 C106 H106 119.7
C106 C107 H107 119.8
C106 C107 C108 120.5(4)
C108 C107 H107 119.8
C103 C108 C107 119.2(4)
C103 C108 H108 120.4
C107 C108 H108 120.4
C110 C109 P5 119.9(3)
C114 C109 C110 119.8(4)
C114 C109 P5 120.0(3)
C109 C110 H110 120.3
C111 C110 C109 119.3(4)
C111 C110 H110 120.3
C110 C111 H111 119.8
C112 C111 C110 120.3(4)
C112 C111 H111 119.8
C111 C112 H112 119.8
C113 C112 C111 120.4(4)
C113 C112 H112 119.8
C112 C113 H113 120.0
C112 C113 C114 120.0(4)
C114 C113 H113 120.0
C109 C114 H114 120.0
C113 C114 C109 120.1(4)
C113 C114 H114 120.0
C116 C115 P5 119.8(3)
C120 C115 C116 120.5(3)
C120 C115 P5 119.7(3)
C115 C116 H116 120.4
C117 C116 C115 119.2(4)
C117 C116 H116 120.4
C116 C117 H117 119.8
C118 C117 C116 120.4(4)
C118 C117 H117 119.8
C117 C118 H118 119.8
C119 C118 C117 120.4(4)
C119 C118 H118 119.8
C118 C119 H119 119.9
C118 C119 C120 120.2(4)
C120 C119 H119 119.9
C115 C120 C119 119.2(4)
C115 C120 H120 120.4
C119 C120 H120 120.4
C97 P5 C103 105.77(17)
C97 P5 C109 109.16(17)
C103 P5 C109 114.16(18)
C115 P5 C97 110.96(17)
C115 P5 C103 108.74(17)
C115 P5 C109 108.07(17)
C122 C121 P6 121.3(3)
C126 C121 C122 120.2(4)
C126 C121 P6 118.5(3)
C121 C122 H122 120.5
C123 C122 C121 119.0(4)
C123 C122 H122 120.5
C122 C123 H123 119.4
C124 C123 C122 121.1(4)
C124 C123 H123 119.4
C123 C124 H124 119.9
C123 C124 C125 120.3(4)
C125 C124 H124 119.9
C124 C125 H125 120.1
C124 C125 C126 119.8(4)
C126 C125 H125 120.1
C121 C126 H126 120.2
C125 C126 C121 119.7(4)
C125 C126 H126 120.2
C128 C127 P6 119.5(3)
C132 C127 C128 120.1(4)
C132 C127 P6 120.4(3)
C127 C128 H128 120.5
C129 C128 C127 119.0(4)
C129 C128 H128 120.5
C128 C129 H129 119.6
C128 C129 C130 120.9(5)
C130 C129 H129 119.6
C129 C130 H130 119.8
C131 C130 C129 120.3(4)
C131 C130 H130 119.8
C130 C131 H131 120.0
C130 C131 C132 120.0(4)
C132 C131 H131 120.0
C127 C132 H132 120.2
C131 C132 C127 119.7(4)
C131 C132 H132 120.2
C134 C133 C138 119.9(4)
C134 C133 P6 121.1(3)
C138 C133 P6 119.0(4)
C133 C134 H134 120.0
C133 C134 C135 119.9(4)
C135 C134 H134 120.0
C134 C135 H135 120.0
C136 C135 C134 120.0(5)
C136 C135 H135 120.0
C135 C136 H136 119.8
C137 C136 C135 120.3(5)
C137 C136 H136 119.8
C136 C137 H137 119.7
C136 C137 C138 120.5(4)
C138 C137 H137 119.7
C133 C138 H138 120.4
C137 C138 C133 119.3(5)
C137 C138 H138 120.4
C140 C139 C144 120.4(4)
C140 C139 P6 122.4(4)
C144 C139 P6 117.2(4)
C139 C140 H140 120.3
C139 C140 C141 119.4(5)
C141 C140 H140 120.3
C140 C141 H141 119.5
C142 C141 C140 120.9(6)
C142 C141 H141 119.5
C141 C142 H142 120.0
C141 C142 C143 120.1(5)
C143 C142 H142 120.0
C142 C143 H143 119.8
C142 C143 C144 120.4(5)
C144 C143 H143 119.8
C139 C144 H144 120.6
C143 C144 C139 118.8(5)
C143 C144 H144 120.6
C121 P6 C127 108.61(18)
C121 P6 C133 110.1(2)
C127 P6 C133 108.46(19)
C139 P6 C121 110.50(19)
C139 P6 C127 111.5(2)
C139 P6 C133 107.7(2)
C26 C25 C30 120.1(3)
C26 C25 P2 120.3(2)
C30 C25 P2 119.6(3)
C25 C26 H26 120.4
C27 C26 C25 119.1(3)
C27 C26 H26 120.4
C26 C27 H27 119.7
C28 C27 C26 120.5(3)
C28 C27 H27 119.7
C27 C28 H28 119.7
C27 C28 C29 120.6(3)
C29 C28 H28 119.7
C28 C29 H29 120.1
C28 C29 C30 119.7(3)
C30 C29 H29 120.1
C25 C30 H30 120.0
C29 C30 C25 119.9(3)
C29 C30 H30 120.0
C32 C31 C36 120.3(3)
C32 C31 P2 122.6(3)
C36 C31 P2 116.8(3)
C31 C32 H32 120.3
C31 C32 C33 119.3(3)
C33 C32 H32 120.3
C32 C33 H33 119.9
C34 C33 C32 120.2(3)
C34 C33 H33 119.9
C33 C34 H34 119.8
C35 C34 C33 120.4(3)
C35 C34 H34 119.8
C34 C35 H35 120.0
C34 C35 C36 120.0(4)
C36 C35 H35 120.0
C31 C36 H36 120.1
C35 C36 C31 119.8(4)
C35 C36 H36 120.1
C38 C37 P2 117.8(3)
C42 C37 C38 120.6(3)
C42 C37 P2 121.4(3)
C37 C38 H38 120.1
C39 C38 C37 119.7(3)
C39 C38 H38 120.1
C38 C39 H39 120.2
C38 C39 C40 119.6(3)
C40 C39 H39 120.2
C39 C40 H40 119.5
C41 C40 C39 120.9(3)
C41 C40 H40 119.5
C40 C41 H41 120.0
C40 C41 C42 120.0(3)
C42 C41 H41 120.0
C37 C42 C41 119.1(3)
C37 C42 H42 120.5
C41 C42 H42 120.5
C44 C43 C48 119.8(3)
C44 C43 P2 120.3(3)
C48 C43 P2 119.8(3)
C43 C44 H44 120.2
C45 C44 C43 119.6(3)
C45 C44 H44 120.2
C44 C45 H45 119.8
C46 C45 C44 120.4(4)
C46 C45 H45 119.8
C45 C46 H46 120.0
C45 C46 C47 120.1(3)
C47 C46 H46 120.0
C46 C47 H47 119.9
C46 C47 C48 120.3(4)
C48 C47 H47 119.9
C43 C48 H48 120.1
C47 C48 C43 119.8(3)
C47 C48 H48 120.1
C25 P2 C31 107.84(15)
C25 P2 C37 111.68(15)
C25 P2 C43 109.20(16)
C37 P2 C31 105.29(16)
C37 P2 C43 108.38(16)
C43 P2 C31 114.46(16)
C50 C49 C54 119.6(3)
C50 C49 P3 121.1(3)
C54 C49 P3 119.3(3)
C49 C50 H50 120.0
C51 C50 C49 120.0(4)
C51 C50 H50 120.0
C50 C51 H51 119.9
C52 C51 C50 120.1(4)
C52 C51 H51 119.9
C51 C52 H52 119.9
C51 C52 C53 120.2(4)
C53 C52 H52 119.9
C52 C53 H53 119.8
C54 C53 C52 120.4(4)
C54 C53 H53 119.8
C49 C54 H54 120.1
C53 C54 C49 119.7(4)
C53 C54 H54 120.1
C56 C55 C60 120.0(4)
C56 C55 P3 119.4(3)
C60 C55 P3 120.4(3)
C55 C56 H56 120.0
C57 C56 C55 120.0(4)
C57 C56 H56 120.0
C56 C57 H57 120.0
C56 C57 C58 119.9(4)
C58 C57 H57 120.0
C57 C58 H58 120.0
C59 C58 C57 120.0(4)
C59 C58 H58 120.0
C58 C59 H59 119.5
C58 C59 C60 120.9(4)
C60 C59 H59 119.5
C55 C60 H60 120.3
C59 C60 C55 119.3(4)
C59 C60 H60 120.3
C62 C61 C66 120.0(4)
C62 C61 P3 119.3(3)
C66 C61 P3 120.7(3)
C61 C62 H62 120.4
C63 C62 C61 119.1(4)
C63 C62 H62 120.4
C62 C63 H63 119.6
C64 C63 C62 120.9(4)
C64 C63 H63 119.6
C63 C64 H64 120.1
C65 C64 C63 119.9(4)
C65 C64 H64 120.1
C64 C65 H65 119.7
C64 C65 C66 120.5(4)
C66 C65 H65 119.7
C61 C66 H66 120.2
C65 C66 C61 119.6(4)
C65 C66 H66 120.2
C68 C67 P3 119.1(3)
C72 C67 C68 119.8(3)
C72 C67 P3 121.0(3)
C67 C68 H68 120.1
C69 C68 C67 119.8(4)
C69 C68 H68 120.1
C68 C69 H69 119.9
C70 C69 C68 120.2(4)
C70 C69 H69 119.9
C69 C70 H70 119.8
C71 C70 C69 120.4(4)
C71 C70 H70 119.8
C70 C71 H71 120.0
C70 C71 C72 120.0(4)
C72 C71 H71 120.0
C67 C72 C71 119.8(4)
C67 C72 H72 120.1
C71 C72 H72 120.1
C49 P3 C61 110.22(17)
C49 P3 C67 108.61(17)
C55 P3 C49 109.84(17)
C55 P3 C61 111.13(17)
C55 P3 C67 109.46(17)
C61 P3 C67 107.51(17)
C2 C1 P1 118.0(3)
C6 C1 C2 120.3(3)
C6 C1 P1 121.7(3)
C1 C2 H2 120.2
C3 C2 C1 119.6(4)
C3 C2 H2 120.2
C2 C3 H3 120.2
C4 C3 C2 119.7(4)
C4 C3 H3 120.2
C3 C4 H4 119.8
C5 C4 C3 120.5(4)
C5 C4 H4 119.8
C4 C5 H5 119.8
C4 C5 C6 120.4(4)
C6 C5 H5 119.8
C1 C6 C5 119.5(4)
C1 C6 H6 120.3
C5 C6 H6 120.3
C8 C7 P1 119.5(3)
C12 C7 C8 119.7(4)
C12 C7 P1 120.7(3)
C7 C8 H8 120.4
C9 C8 C7 119.3(4)
C9 C8 H8 120.4
C8 C9 H9 119.7
C10 C9 C8 120.5(4)
C10 C9 H9 119.7
C9 C10 H10 119.9
C11 C10 C9 120.2(4)
C11 C10 H10 119.9
C10 C11 H11 120.0
C10 C11 C12 119.9(4)
C12 C11 H11 120.0
C7 C12 C11 120.3(4)
C7 C12 H12 119.8
C11 C12 H12 119.8
C14 C13 C18 119.9(4)
C14 C13 P1 122.0(3)
C18 C13 P1 118.2(3)
C13 C14 H14 120.1
C15 C14 C13 119.9(4)
C15 C14 H14 120.1
C14 C15 H15 119.9
C16 C15 C14 120.2(4)
C16 C15 H15 119.9
C15 C16 H16 119.9
C15 C16 C17 120.2(4)
C17 C16 H16 119.9
C16 C17 H17 120.0
C18 C17 C16 120.1(4)
C18 C17 H17 120.0
C13 C18 H18 120.1
C17 C18 C13 119.8(4)
C17 C18 H18 120.1
C20 C19 C24 119.9(4)
C20 C19 P1 121.2(3)
C24 C19 P1 118.9(3)
C19 C20 H20 119.9
C19 C20 C21 120.2(4)
C21 C20 H20 119.9
C20 C21 H21 120.1
C22 C21 C20 119.7(4)
C22 C21 H21 120.1
C21 C22 H22 119.5
C21 C22 C23 120.9(4)
C23 C22 H22 119.5
C22 C23 H23 120.1
C22 C23 C24 119.8(4)
C24 C23 H23 120.1
C19 C24 H24 120.3
C23 C24 C19 119.5(4)
C23 C24 H24 120.3
C1 P1 C7 110.05(17)
C1 P1 C13 107.44(17)
C1 P1 C19 110.06(17)
C7 P1 C13 110.95(18)
C19 P1 C7 107.86(18)
C19 P1 C13 110.49(17)
C74 C73 P4 118.3(3)
C78 C73 C74 120.0(3)
C78 C73 P4 121.3(3)
C73 C74 H74 120.0
C75 C74 C73 120.1(4)
C75 C74 H74 120.0
C74 C75 H75 120.0
C76 C75 C74 120.0(4)
C76 C75 H75 120.0
C75 C76 H76 119.8
C77 C76 C75 120.3(4)
C77 C76 H76 119.8
C76 C77 H77 119.8
C76 C77 C78 120.5(4)
C78 C77 H77 119.8
C73 C78 C77 119.0(4)
C73 C78 H78 120.5
C77 C78 H78 120.5
C80 C79 C84 120.2(3)
C80 C79 P4 120.2(3)
C84 C79 P4 119.5(3)
C79 C80 H80 120.3
C79 C80 C81 119.4(4)
C81 C80 H80 120.3
C80 C81 H81 119.9
C82 C81 C80 120.3(4)
C82 C81 H81 119.9
C81 C82 H82 119.9
C83 C82 C81 120.2(4)
C83 C82 H82 119.9
C82 C83 H83 119.9
C82 C83 C84 120.2(4)
C84 C83 H83 119.9
C79 C84 H84 120.2
C83 C84 C79 119.7(4)
C83 C84 H84 120.2
C86 C85 P4 120.4(3)
C90 C85 C86 119.6(4)
C90 C85 P4 119.8(3)
C85 C86 H86 120.0
C87 C86 C85 120.0(4)
C87 C86 H86 120.0
C86 C87 H87 119.9
C88 C87 C86 120.3(4)
C88 C87 H87 119.9
C87 C88 H88 120.0
C87 C88 C89 120.1(4)
C89 C88 H88 120.0
C88 C89 H89 119.8
C88 C89 C90 120.4(4)
C90 C89 H89 119.8
C85 C90 H90 120.3
C89 C90 C85 119.5(4)
C89 C90 H90 120.3
C92 C91 P4 119.7(3)
C96 C91 C92 119.8(4)
C96 C91 P4 120.4(3)
C91 C92 H92 120.1
C93 C92 C91 119.7(4)
C93 C92 H92 120.1
C92 C93 H93 119.9
C92 C93 C94 120.2(4)
C94 C93 H93 119.9
C93 C94 H94 119.9
C95 C94 C93 120.3(4)
C95 C94 H94 119.9
C94 C95 H95 119.7
C94 C95 C96 120.5(4)
C96 C95 H95 119.7
C91 C96 C95 119.5(4)
C91 C96 H96 120.3
C95 C96 H96 120.3
C79 P4 C73 108.43(17)
C79 P4 C85 108.44(17)
C79 P4 C91 110.06(17)
C85 P4 C73 113.82(17)
C91 P4 C73 107.34(17)
C91 P4 C85 108.72(18)
B14 B13 B15 59.0(2)
B14 B13 B16 106.0(3)
B14 B13 B18 59.4(2)
B15 B13 B16 59.1(2)
B17 B13 B14 106.2(3)
B17 B13 B15 105.7(3)
B17 B13 B16 58.9(2)
B17 B13 B18 59.2(2)
B18 B13 B15 106.0(3)
B18 B13 B16 106.0(3)
O2 B13 B14 125.1(3)
O2 B13 B15 130.2(3)
O2 B13 B16 124.5(3)
O2 B13 B17 116.9(3)
O2 B13 B18 117.2(3)
B15 B14 B13 60.6(2)
B15 B14 B18 108.0(3)
B15 B14 B19 108.0(3)
B15 B14 B20 60.4(2)
B15 B14 Cl16 121.0(3)
B18 B14 B13 60.4(2)
B18 B14 B19 59.8(2)
B18 B14 Cl16 123.1(2)
B19 B14 B13 108.9(3)
B19 B14 Cl16 121.8(3)
B20 B14 B13 109.2(3)
B20 B14 B18 107.3(3)
B20 B14 B19 59.4(2)
B20 B14 Cl16 120.8(2)
Cl16 B14 B13 121.3(3)
B14 B15 B13 60.4(2)
B14 B15 B16 108.2(3)
B14 B15 B20 60.0(2)
B14 B15 B21 108.0(3)
B14 B15 Cl12 123.1(3)
B16 B15 B13 60.5(2)
B16 B15 B20 107.8(3)
B16 B15 B21 60.2(2)
B16 B15 Cl12 121.8(2)
B20 B15 B13 108.7(3)
B20 B15 B21 59.7(2)
B20 B15 Cl12 120.0(2)
B21 B15 B13 109.0(3)
B21 B15 Cl12 119.0(2)
Cl12 B15 B13 123.6(2)
B15 B16 B13 60.4(2)
B15 B16 B21 60.3(2)
B15 B16 B22 108.1(3)
B15 B16 Cl13 120.7(3)
B17 B16 B13 60.2(2)
B17 B16 B15 107.7(3)
B17 B16 B21 107.6(3)
B17 B16 B22 59.9(2)
B17 B16 Cl13 123.1(3)
B21 B16 B13 109.0(3)
B21 B16 Cl13 120.9(2)
B22 B16 B13 108.9(3)
B22 B16 B21 59.7(2)
B22 B16 Cl13 122.1(3)
Cl13 B16 B13 120.9(3)
B13 B17 Cl18 120.9(3)
B16 B17 B13 60.8(2)
B16 B17 B18 108.6(3)
B16 B17 B22 60.4(2)
B16 B17 B23 108.5(3)
B16 B17 Cl18 121.9(3)
B18 B17 B13 60.6(2)
B18 B17 B23 60.0(2)
B18 B17 Cl18 121.4(3)
B22 B17 B13 109.8(3)
B22 B17 B18 108.3(3)
B22 B17 B23 60.1(2)
B22 B17 Cl18 121.0(3)
B23 B17 B13 109.4(3)
B23 B17 Cl18 120.7(3)
B14 B18 B13 60.2(2)
B14 B18 Cl17 122.7(3)
B17 B18 B13 60.2(2)
B17 B18 B14 107.5(3)
B17 B18 B19 108.0(3)
B17 B18 B23 60.2(2)
B17 B18 Cl17 121.6(3)
B19 B18 B13 109.0(3)
B19 B18 B14 60.1(2)
B19 B18 Cl17 121.2(2)
B23 B18 B13 109.2(3)
B23 B18 B14 108.3(3)
B23 B18 B19 60.2(2)
B23 B18 Cl17 120.3(3)
Cl17 B18 B13 121.5(3)
B18 B19 B14 60.1(2)
B18 B19 B23 59.9(2)
B18 B19 Cl21 122.7(3)
B20 B19 B14 60.1(2)
B20 B19 B18 108.1(3)
B20 B19 B23 107.9(3)
B20 B19 B24 60.1(2)
B20 B19 Cl21 121.2(3)
B23 B19 B14 108.0(3)
B24 B19 B14 108.0(3)
B24 B19 B18 107.6(3)
B24 B19 B23 59.7(2)
B24 B19 Cl21 120.9(3)
Cl21 B19 B14 122.4(3)
Cl21 B19 B23 121.6(3)
B14 B20 B15 59.6(2)
B14 B20 B21 108.3(3)
B14 B20 Cl15 121.1(3)
B15 B20 Cl15 120.8(3)
B19 B20 B14 60.5(2)
B19 B20 B15 108.3(3)
B19 B20 B21 108.4(3)
B19 B20 B24 60.3(2)
B19 B20 Cl15 122.0(3)
B21 B20 B15 60.3(2)
B21 B20 Cl15 121.4(2)
B24 B20 B14 108.5(3)
B24 B20 B15 108.1(3)
B24 B20 B21 59.8(2)
B24 B20 Cl15 122.5(3)
B15 B21 Cl14 121.6(2)
B16 B21 B15 59.5(2)
B16 B21 Cl14 122.5(2)
B20 B21 B15 60.0(2)
B20 B21 B16 107.5(3)
B20 B21 Cl14 121.1(3)
B22 B21 B15 107.6(3)
B22 B21 B16 59.9(2)
B22 B21 B20 107.8(3)
B22 B21 Cl14 122.4(2)
B24 B21 B15 107.8(3)
B24 B21 B16 107.8(3)
B24 B21 B20 59.9(2)
B24 B21 B22 60.1(2)
B24 B21 Cl14 121.7(3)
B16 B22 Cl19 121.1(3)
B17 B22 B16 59.7(2)
B17 B22 B21 107.9(3)
B17 B22 B23 60.1(2)
B17 B22 B24 107.6(3)
B17 B22 Cl19 120.5(3)
B21 B22 B16 60.3(2)
B21 B22 B23 107.9(3)
B21 B22 Cl19 122.8(2)
B23 B22 B16 108.0(3)
B23 B22 Cl19 121.4(3)
B24 B22 B16 107.9(3)
B24 B22 B21 59.8(2)
B24 B22 B23 59.7(2)
B24 B22 Cl19 123.3(3)
B17 B23 B19 107.5(3)
B17 B23 Cl20 124.1(3)
B18 B23 B17 59.8(2)
B18 B23 B19 59.9(2)
B18 B23 B22 107.9(3)
B18 B23 Cl20 122.3(3)
B19 B23 Cl20 120.2(3)
B22 B23 B17 59.8(2)
B22 B23 B19 107.9(3)
B22 B23 Cl20 122.4(3)
B24 B23 B17 107.5(3)
B24 B23 B18 107.8(3)
B24 B23 B19 59.9(2)
B24 B23 B22 60.0(2)
B24 B23 Cl20 120.3(3)
B19 B24 B22 108.5(3)
B19 B24 Cl22 118.9(3)
B20 B24 B19 59.7(2)
B20 B24 B22 108.2(3)
B20 B24 Cl22 121.1(3)
B21 B24 B19 108.3(3)
B21 B24 B20 60.3(2)
B21 B24 B22 60.1(2)
B21 B24 B23 108.5(3)
B21 B24 Cl22 123.7(3)
B22 B24 Cl22 123.5(3)
B23 B24 B19 60.4(2)
B23 B24 B20 108.1(3)
B23 B24 B22 60.2(2)
B23 B24 Cl22 120.3(3)
H14H C148 H14I 108.1
C149 C148 H14H 109.5
C149 C148 H14I 109.5
O2 C148 H14H 109.5
O2 C148 H14I 109.5
O2 C148 C149 110.8(3)
C148 C149 H14J 109.5
C148 C149 H14K 109.5
H14J C149 H14K 108.1
C150 C149 C148 110.6(3)
C150 C149 H14J 109.5
C150 C149 H14K 109.5
C149 C150 H15A 109.5
C149 C150 H15B 109.5
C149 C150 H15C 109.5
H15A C150 H15B 109.5
H15A C150 H15C 109.5
H15B C150 H15C 109.5
C148 O2 B13 123.4(3)
B26 B25 B27 59.2(2)
B26 B25 B28 105.7(3)
B26 B25 B29 105.9(3)
B26 B25 B30 59.3(2)
B27 B25 B29 105.5(3)
B28 B25 B27 58.9(2)
B28 B25 B29 58.6(2)
B30 B25 B27 106.1(3)
B30 B25 B28 105.5(3)
B30 B25 B29 59.1(2)
O3 B25 B26 125.0(3)
O3 B25 B27 118.2(3)
O3 B25 B28 118.0(3)
O3 B25 B29 124.4(3)
O3 B25 B30 129.1(3)
B25 B26 Cl26 120.2(2)
B27 B26 B25 60.7(2)
B27 B26 B31 107.5(3)
B27 B26 B32 59.8(2)
B27 B26 Cl26 121.8(2)
B30 B26 B25 60.5(2)
B30 B26 B27 108.1(3)
B30 B26 B31 60.4(2)
B30 B26 B32 108.2(3)
B30 B26 Cl26 121.5(2)
B31 B26 B25 109.2(3)
B31 B26 Cl26 121.9(2)
B32 B26 B25 109.3(3)
B32 B26 B31 59.7(2)
B32 B26 Cl26 121.8(2)
B26 B27 B25 60.1(2)
B26 B27 B33 108.3(3)
B26 B27 Cl25 122.5(2)
B28 B27 B25 60.5(2)
B28 B27 B26 107.6(3)
B28 B27 B32 107.9(3)
B28 B27 B33 60.1(2)
B28 B27 Cl25 121.4(2)
B32 B27 B25 109.1(3)
B32 B27 B26 60.3(2)
B32 B27 B33 60.1(2)
B32 B27 Cl25 121.8(2)
B33 B27 B25 109.5(3)
B33 B27 Cl25 120.8(2)
Cl25 B27 B25 120.7(2)
B25 B28 Cl24 119.5(2)
B27 B28 B25 60.6(2)
B27 B28 B33 60.1(2)
B27 B28 B34 108.4(3)
B27 B28 Cl24 120.8(2)
B29 B28 B25 60.8(2)
B29 B28 B27 108.6(3)
B29 B28 B33 108.7(3)
B29 B28 B34 60.6(2)
B29 B28 Cl24 121.6(2)
B33 B28 B25 109.6(3)
B33 B28 B34 60.1(2)
B33 B28 Cl24 121.6(2)
B34 B28 B25 109.9(3)
B34 B28 Cl24 122.1(2)
B28 B29 B25 60.6(2)
B28 B29 B30 107.9(3)
B28 B29 B34 60.2(2)
B28 B29 B35 107.8(3)
B28 B29 Cl23 120.9(2)
B30 B29 B25 60.2(2)
B30 B29 B34 108.3(3)
B30 B29 B35 60.3(2)
B30 B29 Cl23 122.9(2)
B34 B29 B25 109.4(2)
B34 B29 Cl23 120.3(2)
B35 B29 B25 109.0(3)
B35 B29 B34 59.8(2)
B35 B29 Cl23 121.9(2)
Cl23 B29 B25 121.1(2)
B25 B30 Cl27 123.5(2)
B26 B30 B25 60.2(2)
B26 B30 B29 107.8(3)
B26 B30 B31 60.0(2)
B26 B30 B35 107.7(3)
B26 B30 Cl27 122.6(2)
B29 B30 B25 60.7(2)
B29 B30 B31 107.4(3)
B29 B30 B35 60.0(2)
B29 B30 Cl27 122.8(2)
B31 B30 B25 108.7(3)
B31 B30 Cl27 119.5(2)
B35 B30 B25 109.2(3)
B35 B30 B31 59.5(2)
B35 B30 Cl27 119.4(2)
B26 B31 B30 59.6(2)
B26 B31 B36 108.5(3)
B26 B31 Cl32 123.1(2)
B30 B31 Cl32 122.4(2)
B32 B31 B26 60.1(2)
B32 B31 B30 108.0(3)
B32 B31 B35 108.3(3)
B32 B31 B36 60.3(2)
B32 B31 Cl32 121.7(2)
B35 B31 B26 108.0(3)
B35 B31 B30 60.2(2)
B35 B31 B36 60.3(2)
B35 B31 Cl32 120.6(2)
B36 B31 B30 108.6(3)
B36 B31 Cl32 119.9(2)
B26 B32 B36 108.4(3)
B26 B32 Cl31 120.6(3)
B27 B32 B26 59.9(2)
B27 B32 B31 108.1(3)
B27 B32 B33 60.1(2)
B27 B32 B36 108.2(3)
B27 B32 Cl31 121.8(2)
B31 B32 B26 60.2(2)
B31 B32 B33 108.0(3)
B31 B32 B36 60.2(2)
B31 B32 Cl31 121.0(2)
B33 B32 B26 108.1(3)
B33 B32 B36 59.9(2)
B33 B32 Cl31 122.8(2)
B36 B32 Cl31 122.0(2)
B27 B33 B34 108.1(3)
B27 B33 B36 108.2(3)
B27 B33 Cl30 122.1(2)
B28 B33 B27 59.8(2)
B28 B33 B34 60.1(2)
B28 B33 B36 107.8(2)
B28 B33 Cl30 121.7(2)
B32 B33 B27 59.8(2)
B32 B33 B28 107.4(3)
B32 B33 B34 107.9(3)
B32 B33 B36 60.3(2)
B32 B33 Cl30 122.6(2)
B34 B33 Cl30 121.0(2)
B36 B33 B34 59.9(2)
B36 B33 Cl30 121.5(2)
B28 B34 B29 59.3(2)
B28 B34 B33 59.9(2)
B28 B34 Cl29 122.6(2)
B29 B34 Cl29 121.9(2)
B33 B34 B29 107.5(3)
B33 B34 Cl29 122.2(2)
B35 B34 B28 107.2(3)
B35 B34 B29 59.9(2)
B35 B34 B33 107.9(3)
B35 B34 Cl29 121.5(2)
B36 B34 B28 107.7(3)
B36 B34 B29 108.2(3)
B36 B34 B33 60.0(2)
B36 B34 B35 60.3(2)
B36 B34 Cl29 121.3(2)
B29 B35 B30 59.7(2)
B29 B35 B36 108.1(3)
B29 B35 Cl28 122.2(2)
B30 B35 B36 108.4(3)
B30 B35 Cl28 120.7(2)
B31 B35 B29 107.8(3)
B31 B35 B30 60.3(2)
B31 B35 B34 107.9(3)
B31 B35 B36 60.1(2)
B31 B35 Cl28 120.9(2)
B34 B35 B29 60.3(2)
B34 B35 B30 108.2(3)
B34 B35 B36 59.8(2)
B34 B35 Cl28 122.7(2)
B36 B35 Cl28 121.8(2)
B31 B36 B32 59.6(2)
B31 B36 B35 59.6(2)
B32 B36 B35 107.2(3)
B33 B36 B31 107.4(3)
B33 B36 B32 59.8(2)
B33 B36 B35 107.6(3)
B33 B36 Cl33 121.6(2)
B34 B36 B31 107.5(2)
B34 B36 B32 107.8(3)
B34 B36 B33 60.1(2)
B34 B36 B35 59.9(2)
B34 B36 Cl33 122.7(2)
Cl33 B36 B31 121.7(2)
Cl33 B36 B32 121.0(2)
Cl33 B36 B35 123.0(2)
H15D C151 H15E 108.5
C152 C151 H15D 110.2
C152 C151 H15E 110.2
O3 C151 H15D 110.2
O3 C151 H15E 110.2
O3 C151 C152 107.6(3)
C151 C152 H15F 109.2
C151 C152 H15G 109.2
C151 C152 C153 112.3(3)
H15F C152 H15G 107.9
C153 C152 H15F 109.2
C153 C152 H15G 109.2
C152 C153 H15H 109.5
C152 C153 H15I 109.5
C152 C153 H15J 109.5
H15H C153 H15I 109.5
H15H C153 H15J 109.5
H15I C153 H15J 109.5
C151 O3 B25 122.5(3)

loop_
_geom_bond_atom_site_label_1
_geom_bond_atom_site_label_2
_geom_bond_distance
B1 B2 1.806(6)
B1 B3 1.805(6)
B1 B4 1.808(6)
B1 B5 1.790(6)
B1 B6 1.804(6)
B1 O1 1.517(6)
B2 B3 1.785(6)
B2 B6 1.773(6)
B2 B7 1.796(7)
B2 B8 1.777(6)
B2 Cl2 1.807(4)
B3 B4 1.773(5)
B3 B8 1.787(6)
B3 B9 1.790(5)
B3 Cl1 1.800(4)
B4 B5 1.776(6)
B4 B9 1.786(5)
B4 B10 1.790(6)
B4 Cl5 1.801(4)
B5 B6 1.784(6)
B5 B10 1.789(6)
B5 B11 1.785(6)
B5 Cl4 1.806(4)
B6 B7 1.789(7)
B6 B11 1.779(7)
B6 Cl3 1.797(5)
B7 B8 1.785(6)
B7 B11 1.785(6)
B7 B12 1.780(7)
B7 Cl8 1.807(5)
B8 B9 1.789(6)
B8 B12 1.792(6)
B8 Cl9 1.803(4)
B9 B10 1.792(5)
B9 B12 1.792(6)
B9 Cl10 1.802(4)
B10 B11 1.776(6)
B10 B12 1.788(6)
B10 Cl6 1.798(4)
B11 B12 1.780(7)
B11 Cl7 1.806(4)
B12 Cl11 1.803(5)
C145 H14A 0.9700
C145 H14B 0.9700
C145 C146 1.600(8)
C145 O1 1.115(7)
C146 H14C 0.9700
C146 H14D 0.9700
C146 C147 1.548(8)
C147 H14E 0.9600
C147 H14F 0.9600
C147 H14G 0.9600
C97 C98 1.394(5)
C97 C102 1.405(5)
C97 P5 1.795(4)
C98 H98 0.9300
C98 C99 1.383(5)
C99 H99 0.9300
C99 C100 1.385(6)
C100 H100 0.9300
C100 C101 1.383(6)
C101 H101 0.9300
C101 C102 1.390(6)
C102 H102 0.9300
C103 C104 1.405(5)
C103 C108 1.389(5)
C103 P5 1.802(4)
C104 H104 0.9300
C104 C105 1.393(6)
C105 H105 0.9300
C105 C106 1.384(6)
C106 H106 0.9300
C106 C107 1.383(6)
C107 H107 0.9300
C107 C108 1.398(6)
C108 H108 0.9300
C109 C110 1.403(5)
C109 C114 1.398(5)
C109 P5 1.804(4)
C110 H110 0.9300
C110 C111 1.392(6)
C111 H111 0.9300
C111 C112 1.388(6)
C112 H112 0.9300
C112 C113 1.385(7)
C113 H113 0.9300
C113 C114 1.387(6)
C114 H114 0.9300
C115 C116 1.398(5)
C115 C120 1.395(5)
C115 P5 1.791(4)
C116 H116 0.9300
C116 C117 1.391(5)
C117 H117 0.9300
C117 C118 1.382(6)
C118 H118 0.9300
C118 C119 1.380(6)
C119 H119 0.9300
C119 C120 1.397(5)
C120 H120 0.9300
C121 C122 1.397(5)
C121 C126 1.395(6)
C121 P6 1.796(4)
C122 H122 0.9300
C122 C123 1.384(6)
C123 H123 0.9300
C123 C124 1.371(6)
C124 H124 0.9300
C124 C125 1.388(6)
C125 H125 0.9300
C125 C126 1.390(6)
C126 H126 0.9300
C127 C128 1.401(6)
C127 C132 1.397(6)
C127 P6 1.797(4)
C128 H128 0.9300
C128 C129 1.381(6)
C129 H129 0.9300
C129 C130 1.383(7)
C130 H130 0.9300
C130 C131 1.378(6)
C131 H131 0.9300
C131 C132 1.388(6)
C132 H132 0.9300
C133 C134 1.384(6)
C133 C138 1.405(6)
C133 P6 1.807(4)
C134 H134 0.9300
C134 C135 1.397(6)
C135 H135 0.9300
C135 C136 1.381(6)
C136 H136 0.9300
C136 C137 1.377(7)
C137 H137 0.9300
C137 C138 1.391(7)
C138 H138 0.9300
C139 C140 1.385(7)
C139 C144 1.405(6)
C139 P6 1.793(4)
C140 H140 0.9300
C140 C141 1.390(7)
C141 H141 0.9300
C141 C142 1.369(9)
C142 H142 0.9300
C142 C143 1.387(9)
C143 H143 0.9300
C143 C144 1.395(7)
C144 H144 0.9300
C25 C26 1.397(5)
C25 C30 1.399(5)
C25 P2 1.796(3)
C26 H26 0.9300
C26 C27 1.391(5)
C27 H27 0.9300
C27 C28 1.382(5)
C28 H28 0.9300
C28 C29 1.385(5)
C29 H29 0.9300
C29 C30 1.388(5)
C30 H30 0.9300
C31 C32 1.389(5)
C31 C36 1.397(5)
C31 P2 1.804(3)
C32 H32 0.9300
C32 C33 1.401(5)
C33 H33 0.9300
C33 C34 1.387(5)
C34 H34 0.9300
C34 C35 1.381(6)
C35 H35 0.9300
C35 C36 1.395(5)
C36 H36 0.9300
C37 C38 1.401(5)
C37 C42 1.388(5)
C37 P2 1.799(3)
C38 H38 0.9300
C38 C39 1.383(5)
C39 H39 0.9300
C39 C40 1.385(6)
C40 H40 0.9300
C40 C41 1.384(5)
C41 H41 0.9300
C41 C42 1.392(5)
C42 H42 0.9300
C43 C44 1.396(5)
C43 C48 1.402(5)
C43 P2 1.802(3)
C44 H44 0.9300
C44 C45 1.392(5)
C45 H45 0.9300
C45 C46 1.386(5)
C46 H46 0.9300
C46 C47 1.387(6)
C47 H47 0.9300
C47 C48 1.388(5)
C48 H48 0.9300
C49 C50 1.397(5)
C49 C54 1.407(5)
C49 P3 1.799(4)
C50 H50 0.9300
C50 C51 1.389(5)
C51 H51 0.9300
C51 C52 1.381(6)
C52 H52 0.9300
C52 C53 1.393(6)
C53 H53 0.9300
C53 C54 1.378(5)
C54 H54 0.9300
C55 C56 1.398(5)
C55 C60 1.400(5)
C55 P3 1.791(4)
C56 H56 0.9300
C56 C57 1.388(6)
C57 H57 0.9300
C57 C58 1.396(6)
C58 H58 0.9300
C58 C59 1.380(6)
C59 H59 0.9300
C59 C60 1.387(6)
C60 H60 0.9300
C61 C62 1.394(5)
C61 C66 1.399(5)
C61 P3 1.800(4)
C62 H62 0.9300
C62 C63 1.388(5)
C63 H63 0.9300
C63 C64 1.384(6)
C64 H64 0.9300
C64 C65 1.375(7)
C65 H65 0.9300
C65 C66 1.386(6)
C66 H66 0.9300
C67 C68 1.398(5)
C67 C72 1.389(5)
C67 P3 1.802(4)
C68 H68 0.9300
C68 C69 1.387(5)
C69 H69 0.9300
C69 C70 1.383(6)
C70 H70 0.9300
C70 C71 1.380(6)
C71 H71 0.9300
C71 C72 1.396(5)
C72 H72 0.9300
C1 C2 1.401(5)
C1 C6 1.383(5)
C1 P1 1.792(4)
C2 H2 0.9300
C2 C3 1.390(5)
C3 H3 0.9300
C3 C4 1.386(6)
C4 H4 0.9300
C4 C5 1.379(6)
C5 H5 0.9300
C5 C6 1.391(5)
C6 H6 0.9300
C7 C8 1.396(5)
C7 C12 1.386(5)
C7 P1 1.797(4)
C8 H8 0.9300
C8 C9 1.387(6)
C9 H9 0.9300
C9 C10 1.382(6)
C10 H10 0.9300
C10 C11 1.373(6)
C11 H11 0.9300
C11 C12 1.388(6)
C12 H12 0.9300
C13 C14 1.396(5)
C13 C18 1.401(5)
C13 P1 1.804(4)
C14 H14 0.9300
C14 C15 1.387(6)
C15 H15 0.9300
C15 C16 1.387(6)
C16 H16 0.9300
C16 C17 1.393(6)
C17 H17 0.9300
C17 C18 1.386(6)
C18 H18 0.9300
C19 C20 1.384(6)
C19 C24 1.404(5)
C19 P1 1.792(4)
C20 H20 0.9300
C20 C21 1.391(6)
C21 H21 0.9300
C21 C22 1.378(7)
C22 H22 0.9300
C22 C23 1.383(8)
C23 H23 0.9300
C23 C24 1.391(6)
C24 H24 0.9300
C73 C74 1.400(5)
C73 C78 1.394(5)
C73 P4 1.801(4)
C74 H74 0.9300
C74 C75 1.387(6)
C75 H75 0.9300
C75 C76 1.383(6)
C76 H76 0.9300
C76 C77 1.382(6)
C77 H77 0.9300
C77 C78 1.402(6)
C78 H78 0.9300
C79 C80 1.390(5)
C79 C84 1.394(5)
C79 P4 1.791(3)
C80 H80 0.9300
C80 C81 1.393(5)
C81 H81 0.9300
C81 C82 1.385(6)
C82 H82 0.9300
C82 C83 1.378(6)
C83 H83 0.9300
C83 C84 1.390(6)
C84 H84 0.9300
C85 C86 1.399(5)
C85 C90 1.395(6)
C85 P4 1.801(4)
C86 H86 0.9300
C86 C87 1.391(6)
C87 H87 0.9300
C87 C88 1.374(7)
C88 H88 0.9300
C88 C89 1.392(6)
C89 H89 0.9300
C89 C90 1.393(6)
C90 H90 0.9300
C91 C92 1.408(5)
C91 C96 1.389(5)
C91 P4 1.800(4)
C92 H92 0.9300
C92 C93 1.380(6)
C93 H93 0.9300
C93 C94 1.391(7)
C94 H94 0.9300
C94 C95 1.372(6)
C95 H95 0.9300
C95 C96 1.396(5)
C96 H96 0.9300
B13 B14 1.803(5)
B13 B15 1.807(5)
B13 B16 1.809(5)
B13 B17 1.799(5)
B13 B18 1.806(5)
B13 O2 1.420(5)
B14 B15 1.777(5)
B14 B18 1.789(6)
B14 B19 1.790(6)
B14 B20 1.783(5)
B14 Cl16 1.803(4)
B15 B16 1.784(5)
B15 B20 1.791(6)
B15 B21 1.797(5)
B15 Cl12 1.803(4)
B16 B17 1.775(6)
B16 B21 1.795(6)
B16 B22 1.788(6)
B16 Cl13 1.797(4)
B17 B18 1.780(5)
B17 B22 1.780(6)
B17 B23 1.786(6)
B17 Cl18 1.804(4)
B18 B19 1.784(6)
B18 B23 1.784(6)
B18 Cl17 1.805(4)
B19 B20 1.770(6)
B19 B23 1.789(6)
B19 B24 1.781(6)
B19 Cl21 1.787(4)
B20 B21 1.785(5)
B20 B24 1.777(6)
B20 Cl15 1.806(4)
B21 B22 1.783(5)
B21 B24 1.777(5)
B21 Cl14 1.804(4)
B22 B23 1.786(6)
B22 B24 1.782(6)
B22 Cl19 1.804(4)
B23 B24 1.777(6)
B23 Cl20 1.792(4)
B24 Cl22 1.798(4)
C148 H14H 0.9700
C148 H14I 0.9700
C148 C149 1.537(5)
C148 O2 1.312(5)
C149 H14J 0.9700
C149 H14K 0.9700
C149 C150 1.517(6)
C150 H15A 0.9600
C150 H15B 0.9600
C150 H15C 0.9600
B25 B26 1.795(5)
B25 B27 1.808(5)
B25 B28 1.806(5)
B25 B29 1.810(5)
B25 B30 1.801(5)
B25 O3 1.436(4)
B26 B27 1.780(5)
B26 B30 1.780(5)
B26 B31 1.787(5)
B26 B32 1.786(5)
B26 Cl26 1.810(4)
B27 B28 1.777(5)
B27 B32 1.777(5)
B27 B33 1.784(5)
B27 Cl25 1.800(4)
B28 B29 1.770(5)
B28 B33 1.783(5)
B28 B34 1.786(5)
B28 Cl24 1.808(4)
B29 B30 1.780(5)
B29 B34 1.794(5)
B29 B35 1.786(5)
B29 Cl23 1.808(4)
B30 B31 1.793(5)
B30 B35 1.792(5)
B30 Cl27 1.809(4)
B31 B32 1.777(5)
B31 B35 1.779(5)
B31 B36 1.788(5)
B31 Cl32 1.806(4)
B32 B33 1.782(6)
B32 B36 1.790(5)
B32 Cl31 1.793(4)
B33 B34 1.787(5)
B33 B36 1.784(5)
B33 Cl30 1.804(4)
B34 B35 1.784(5)
B34 B36 1.782(5)
B34 Cl29 1.806(4)
B35 B36 1.792(5)
B35 Cl28 1.796(4)
B36 Cl33 1.788(4)
C151 H15D 0.9700
C151 H15E 0.9700
C151 C152 1.515(5)
C151 O3 1.402(4)
C152 H15F 0.9700
C152 H15G 0.9700
C152 C153 1.524(6)
C153 H15H 0.9600
C153 H15I 0.9600
C153 H15J 0.9600

loop_
_geom_torsion_atom_site_label_1
_geom_torsion_atom_site_label_2
_geom_torsion_atom_site_label_3
_geom_torsion_atom_site_label_4
_geom_torsion
B1 B2 B3 B4 -38.9(3)
B1 B2 B3 B8 -139.7(3)
B1 B2 B3 B9 -102.5(3)
B1 B2 B3 Cl1 111.6(3)
B1 B2 B6 B5 38.3(3)
B1 B2 B6 B7 139.7(3)
B1 B2 B6 B11 101.8(3)
B1 B2 B6 Cl3 -110.5(4)
B1 B2 B7 B6 -36.6(3)
B1 B2 B7 B8 101.5(3)
B1 B2 B7 B11 0.8(4)
B1 B2 B7 B12 63.8(4)
B1 B2 B7 Cl8 -149.8(3)
B1 B2 B8 B3 36.6(3)
B1 B2 B8 B7 -101.7(3)
B1 B2 B8 B9 -0.7(4)
B1 B2 B8 B12 -64.2(4)
B1 B2 B8 Cl9 148.0(3)
B1 B3 B4 B5 -38.1(3)
B1 B3 B4 B9 -139.4(3)
B1 B3 B4 B10 -101.8(3)
B1 B3 B4 Cl5 108.6(3)
B1 B3 B8 B2 -36.5(3)
B1 B3 B8 B7 1.2(4)
B1 B3 B8 B9 102.0(3)
B1 B3 B8 B12 64.4(4)
B1 B3 B8 Cl9 -146.6(3)
B1 B3 B9 B4 37.0(3)
B1 B3 B9 B8 -101.1(3)
B1 B3 B9 B10 -0.4(4)
B1 B3 B9 B12 -63.5(3)
B1 B3 B9 Cl10 147.8(3)
B1 B4 B5 B6 -39.3(3)
B1 B4 B5 B10 -139.8(3)
B1 B4 B5 B11 -102.5(3)
B1 B4 B5 Cl4 109.6(3)
B1 B4 B9 B3 -36.9(3)
B1 B4 B9 B8 0.4(4)
B1 B4 B9 B10 101.2(3)
B1 B4 B9 B12 63.8(3)
B1 B4 B9 Cl10 -147.4(3)
B1 B4 B10 B5 36.2(3)
B1 B4 B10 B9 -102.0(3)
B1 B4 B10 B11 -1.2(4)
B1 B4 B10 B12 -64.5(4)
B1 B4 B10 Cl6 148.5(3)
B1 B5 B6 B2 -38.6(3)
B1 B5 B6 B7 -102.7(3)
B1 B5 B6 B11 -139.8(3)
B1 B5 B6 Cl3 110.2(4)
B1 B5 B10 B4 -36.9(3)
B1 B5 B10 B9 0.3(4)
B1 B5 B10 B11 101.2(3)
B1 B5 B10 B12 63.7(4)
B1 B5 B10 Cl6 -147.2(3)
B1 B5 B11 B6 36.5(3)
B1 B5 B11 B7 -0.8(4)
B1 B5 B11 B10 -102.2(3)
B1 B5 B11 B12 -64.3(4)
B1 B5 B11 Cl7 147.0(3)
B1 B6 B7 B2 36.8(3)
B1 B6 B7 B8 -0.1(4)
B1 B6 B7 B11 -100.9(3)
B1 B6 B7 B12 -63.7(4)
B1 B6 B7 Cl8 148.0(3)
B1 B6 B11 B5 -36.1(3)
B1 B6 B11 B7 102.4(3)
B1 B6 B11 B10 1.1(4)
B1 B6 B11 B12 65.1(4)
B1 B6 B11 Cl7 -147.5(3)
B2 B1 B3 B4 136.8(3)
B2 B1 B3 B8 36.2(3)
B2 B1 B3 B9 100.1(3)
B2 B1 B3 Cl1 -112.6(3)
B2 B1 B4 B3 -37.7(3)
B2 B1 B4 B5 99.6(3)
B2 B1 B4 B9 -0.8(4)
B2 B1 B4 B10 63.3(3)
B2 B1 B4 Cl5 -149.7(3)
B2 B1 B5 B4 -99.0(3)
B2 B1 B5 B6 37.4(3)
B2 B1 B5 B10 -62.4(4)
B2 B1 B5 B11 1.2(4)
B2 B1 B5 Cl4 149.0(3)
B2 B1 B6 B5 -137.0(3)
B2 B1 B6 B7 -36.8(3)
B2 B1 B6 B11 -100.8(3)
B2 B1 B6 Cl3 111.7(3)
B2 B1 O1 C145 44.0(7)
B2 B3 B4 B1 38.8(3)
B2 B3 B4 B5 0.7(4)
B2 B3 B4 B9 -100.7(3)
B2 B3 B4 B10 -63.0(4)
B2 B3 B4 Cl5 147.4(3)
B2 B3 B8 B7 37.7(3)
B2 B3 B8 B9 138.5(3)
B2 B3 B8 B12 100.9(3)
B2 B3 B8 Cl9 -110.1(3)
B2 B3 B9 B4 101.0(3)
B2 B3 B9 B8 -37.0(3)
B2 B3 B9 B10 63.7(3)
B2 B3 B9 B12 0.6(4)
B2 B3 B9 Cl10 -148.1(3)
B2 B6 B7 B8 -36.9(3)
B2 B6 B7 B11 -137.7(3)
B2 B6 B7 B12 -100.5(3)
B2 B6 B7 Cl8 111.2(4)
B2 B6 B11 B5 -100.4(3)
B2 B6 B11 B7 38.1(3)
B2 B6 B11 B10 -63.2(4)
B2 B6 B11 B12 0.8(4)
B2 B6 B11 Cl7 148.1(3)
B2 B7 B8 B3 -37.5(3)
B2 B7 B8 B9 -101.2(3)
B2 B7 B8 B12 -137.9(3)
B2 B7 B8 Cl9 110.7(3)
B2 B7 B11 B5 0.0(4)
B2 B7 B11 B6 -37.2(3)
B2 B7 B11 B10 64.0(4)
B2 B7 B11 B12 101.0(3)
B2 B7 B11 Cl7 -148.3(3)
B2 B7 B12 B8 37.3(3)
B2 B7 B12 B9 0.6(4)
B2 B7 B12 B10 -63.0(4)
B2 B7 B12 B11 -99.7(3)
B2 B7 B12 Cl11 149.5(3)
B2 B8 B9 B3 37.3(3)
B2 B8 B9 B4 0.1(4)
B2 B8 B9 B10 -63.2(3)
B2 B8 B9 B12 -100.7(3)
B2 B8 B9 Cl10 148.0(3)
B2 B8 B12 B7 -37.9(3)
B2 B8 B12 B9 101.1(3)
B2 B8 B12 B10 63.4(4)
B2 B8 B12 B11 0.5(4)
B2 B8 B12 Cl11 -149.5(3)
B3 B1 B2 B6 -136.9(3)
B3 B1 B2 B7 -100.4(3)
B3 B1 B2 B8 -36.5(3)
B3 B1 B2 Cl2 111.3(3)
B3 B1 B4 B5 137.3(3)
B3 B1 B4 B9 36.8(3)
B3 B1 B4 B10 100.9(3)
B3 B1 B4 Cl5 -112.1(3)
B3 B1 B5 B4 -37.1(3)
B3 B1 B5 B6 99.3(3)
B3 B1 B5 B10 -0.5(4)
B3 B1 B5 B11 63.1(4)
B3 B1 B5 Cl4 -149.2(3)
B3 B1 B6 B2 37.6(3)
B3 B1 B6 B5 -99.4(3)
B3 B1 B6 B7 0.8(4)
B3 B1 B6 B11 -63.2(4)
B3 B1 B6 Cl3 149.3(3)
B3 B1 O1 C145 -31.3(7)
B3 B2 B6 B1 -38.6(3)
B3 B2 B6 B5 -0.4(4)
B3 B2 B6 B7 101.1(3)
B3 B2 B6 B11 63.2(4)
B3 B2 B6 Cl3 -149.2(3)
B3 B2 B7 B6 -100.8(3)
B3 B2 B7 B8 37.4(3)
B3 B2 B7 B11 -63.3(4)
B3 B2 B7 B12 -0.3(4)
B3 B2 B7 Cl8 146.1(3)
B3 B2 B8 B7 -138.3(3)
B3 B2 B8 B9 -37.2(3)
B3 B2 B8 B12 -100.8(3)
B3 B2 B8 Cl9 111.4(3)
B3 B4 B5 B1 38.4(3)
B3 B4 B5 B6 -0.9(4)
B3 B4 B5 B10 -101.4(3)
B3 B4 B5 B11 -64.2(3)
B3 B4 B5 Cl4 147.9(3)
B3 B4 B9 B8 37.3(3)
B3 B4 B9 B10 138.1(3)
B3 B4 B9 B12 100.7(3)
B3 B4 B9 Cl10 -110.6(3)
B3 B4 B10 B5 100.5(3)
B3 B4 B10 B9 -37.7(3)
B3 B4 B10 B11 63.1(3)
B3 B4 B10 B12 -0.2(4)
B3 B4 B10 Cl6 -147.2(3)
B3 B8 B9 B4 -37.1(3)
B3 B8 B9 B10 -100.4(3)
B3 B8 B9 B12 -138.0(3)
B3 B8 B9 Cl10 110.8(3)
B3 B8 B12 B7 -101.4(3)
B3 B8 B12 B9 37.6(3)
B3 B8 B12 B10 -0.1(4)
B3 B8 B12 B11 -63.1(4)
B3 B8 B12 Cl11 147.0(3)
B3 B9 B10 B4 37.1(3)
B3 B9 B10 B5 0.1(4)
B3 B9 B10 B11 -63.3(4)
B3 B9 B10 B12 -100.9(3)
B3 B9 B10 Cl6 148.4(3)
B3 B9 B12 B7 -0.7(4)
B3 B9 B12 B8 -37.5(3)
B3 B9 B12 B10 100.3(3)
B3 B9 B12 B11 62.9(4)
B3 B9 B12 Cl11 -150.3(3)
B4 B1 B2 B3 37.4(3)
B4 B1 B2 B6 -99.5(3)
B4 B1 B2 B7 -63.0(4)
B4 B1 B2 B8 0.9(4)
B4 B1 B2 Cl2 148.7(3)
B4 B1 B3 B2 -136.8(3)
B4 B1 B3 B8 -100.6(3)
B4 B1 B3 B9 -36.7(3)
B4 B1 B3 Cl1 110.6(3)
B4 B1 B5 B6 136.4(3)
B4 B1 B5 B10 36.6(3)
B4 B1 B5 B11 100.2(3)
B4 B1 B5 Cl4 -112.1(3)
B4 B1 B6 B2 98.9(3)
B4 B1 B6 B5 -38.0(3)
B4 B1 B6 B7 62.2(4)
B4 B1 B6 B11 -1.8(4)
B4 B1 B6 Cl3 -149.3(3)
B4 B1 O1 C145 -102.9(6)
B4 B3 B8 B2 -100.9(3)
B4 B3 B8 B7 -63.2(4)
B4 B3 B8 B9 37.6(3)
B4 B3 B8 B12 0.0(4)
B4 B3 B8 Cl9 149.0(3)
B4 B3 B9 B8 -138.0(3)
B4 B3 B9 B10 -37.3(3)
B4 B3 B9 B12 -100.5(3)
B4 B3 B9 Cl10 110.9(3)
B4 B5 B6 B1 39.4(3)
B4 B5 B6 B2 0.8(4)
B4 B5 B6 B7 -63.2(4)
B4 B5 B6 B11 -100.4(3)
B4 B5 B6 Cl3 149.6(3)
B4 B5 B10 B9 37.1(3)
B4 B5 B10 B11 138.1(3)
B4 B5 B10 B12 100.5(3)
B4 B5 B10 Cl6 -110.3(3)
B4 B5 B11 B6 101.2(3)
B4 B5 B11 B7 63.9(4)
B4 B5 B11 B10 -37.6(3)
B4 B5 B11 B12 0.3(4)
B4 B5 B11 Cl7 -148.3(3)
B4 B9 B10 B5 -37.0(3)
B4 B9 B10 B11 -100.4(3)
B4 B9 B10 B12 -138.0(3)
B4 B9 B10 Cl6 111.3(3)
B4 B9 B12 B7 -63.5(4)
B4 B9 B12 B8 -100.2(3)
B4 B9 B12 B10 37.5(3)
B4 B9 B12 B11 0.1(4)
B4 B9 B12 Cl11 147.0(3)
B4 B10 B11 B5 37.2(3)
B4 B10 B11 B6 0.1(4)
B4 B10 B11 B7 -63.9(4)
B4 B10 B11 B12 -100.7(3)
B4 B10 B11 Cl7 148.7(3)
B4 B10 B12 B7 63.6(4)
B4 B10 B12 B8 0.2(4)
B4 B10 B12 B9 -37.4(3)
B4 B10 B12 B11 100.5(3)
B4 B10 B12 Cl11 -148.0(3)
B5 B1 B2 B3 99.2(3)
B5 B1 B2 B6 -37.7(3)
B5 B1 B2 B7 -1.2(4)
B5 B1 B2 B8 62.7(4)
B5 B1 B2 Cl2 -149.5(3)
B5 B1 B3 B2 -99.5(3)
B5 B1 B3 B4 37.3(3)
B5 B1 B3 B8 -63.3(3)
B5 B1 B3 B9 0.6(4)
B5 B1 B3 Cl1 147.9(3)
B5 B1 B4 B3 -137.3(3)
B5 B1 B4 B9 -100.4(3)
B5 B1 B4 B10 -36.3(3)
B5 B1 B4 Cl5 110.6(3)
B5 B1 B6 B2 137.0(3)
B5 B1 B6 B7 100.2(3)
B5 B1 B6 B11 36.2(3)
B5 B1 B6 Cl3 -111.3(3)
B5 B1 O1 C145 -172.3(5)
B5 B4 B9 B3 -100.6(3)
B5 B4 B9 B8 -63.2(3)
B5 B4 B9 B10 37.5(3)
B5 B4 B9 B12 0.1(4)
B5 B4 B9 Cl10 148.9(3)
B5 B4 B10 B9 -138.2(3)
B5 B4 B10 B11 -37.4(3)
B5 B4 B10 B12 -100.7(3)
B5 B4 B10 Cl6 112.3(3)
B5 B6 B7 B2 100.5(3)
B5 B6 B7 B8 63.6(4)
B5 B6 B7 B11 -37.2(3)
B5 B6 B7 B12 0.0(4)
B5 B6 B7 Cl8 -148.3(3)
B5 B6 B11 B7 138.5(3)
B5 B6 B11 B10 37.2(3)
B5 B6 B11 B12 101.2(3)
B5 B6 B11 Cl7 -111.4(4)
B5 B10 B11 B6 -37.1(3)
B5 B10 B11 B7 -101.1(3)
B5 B10 B11 B12 -137.9(3)
B5 B10 B11 Cl7 111.5(4)
B5 B10 B12 B7 0.7(4)
B5 B10 B12 B8 -62.7(4)
B5 B10 B12 B9 -100.3(3)
B5 B10 B12 B11 37.6(3)
B5 B10 B12 Cl11 149.2(3)
B5 B11 B12 B7 101.1(3)
B5 B11 B12 B8 62.9(4)
B5 B11 B12 B9 -0.3(4)
B5 B11 B12 B10 -37.9(3)
B5 B11 B12 Cl11 -146.8(3)
B6 B1 B2 B3 136.9(3)
B6 B1 B2 B7 36.5(3)
B6 B1 B2 B8 100.4(3)
B6 B1 B2 Cl2 -111.8(3)
B6 B1 B3 B2 -37.4(3)
B6 B1 B3 B4 99.4(3)
B6 B1 B3 B8 -1.2(4)
B6 B1 B3 B9 62.7(3)
B6 B1 B3 Cl1 -150.0(3)
B6 B1 B4 B3 -99.1(3)
B6 B1 B4 B5 38.2(3)
B6 B1 B4 B9 -62.2(3)
B6 B1 B4 B10 1.9(4)
B6 B1 B4 Cl5 148.9(3)
B6 B1 B5 B4 -136.4(3)
B6 B1 B5 B10 -99.8(3)
B6 B1 B5 B11 -36.2(3)
B6 B1 B5 Cl4 111.6(3)
B6 B1 O1 C145 117.2(6)
B6 B2 B3 B1 38.7(3)
B6 B2 B3 B4 -0.2(4)
B6 B2 B3 B8 -100.9(3)
B6 B2 B3 B9 -63.8(4)
B6 B2 B3 Cl1 150.4(3)
B6 B2 B7 B8 138.2(3)
B6 B2 B7 B11 37.4(3)
B6 B2 B7 B12 100.5(3)
B6 B2 B7 Cl8 -113.2(4)
B6 B2 B8 B3 100.8(3)
B6 B2 B8 B7 -37.5(3)
B6 B2 B8 B9 63.6(4)
B6 B2 B8 B12 0.0(4)
B6 B2 B8 Cl9 -147.7(3)
B6 B5 B10 B4 -101.3(3)
B6 B5 B10 B9 -64.1(3)
B6 B5 B10 B11 36.8(3)
B6 B5 B10 B12 -0.7(4)
B6 B5 B10 Cl6 148.4(3)
B6 B5 B11 B7 -37.3(3)
B6 B5 B11 B10 -138.7(3)
B6 B5 B11 B12 -100.8(3)
B6 B5 B11 Cl7 110.5(4)
B6 B7 B8 B2 36.8(3)
B6 B7 B8 B3 -0.6(4)
B6 B7 B8 B9 -64.3(4)
B6 B7 B8 B12 -101.1(3)
B6 B7 B8 Cl9 147.5(3)
B6 B7 B11 B5 37.2(3)
B6 B7 B11 B10 101.2(3)
B6 B7 B11 B12 138.3(3)
B6 B7 B11 Cl7 -111.1(4)
B6 B7 B12 B8 99.9(3)
B6 B7 B12 B9 63.2(4)
B6 B7 B12 B10 -0.5(4)
B6 B7 B12 B11 -37.1(3)
B6 B7 B12 Cl11 -147.9(3)
B6 B11 B12 B7 37.5(3)
B6 B11 B12 B8 -0.8(4)
B6 B11 B12 B9 -63.9(4)
B6 B11 B12 B10 -101.5(3)
B6 B11 B12 Cl11 149.6(3)
B7 B2 B3 B1 102.4(3)
B7 B2 B3 B4 63.4(4)
B7 B2 B3 B8 -37.3(3)
B7 B2 B3 B9 -0.2(4)
B7 B2 B3 Cl1 -146.0(3)
B7 B2 B6 B1 -139.7(3)
B7 B2 B6 B5 -101.4(4)
B7 B2 B6 B11 -37.9(3)
B7 B2 B6 Cl3 109.8(4)
B7 B2 B8 B3 138.3(3)
B7 B2 B8 B9 101.1(3)
B7 B2 B8 B12 37.5(3)
B7 B2 B8 Cl9 -110.3(3)
B7 B6 B11 B5 -138.5(3)
B7 B6 B11 B10 -101.3(3)
B7 B6 B11 B12 -37.3(3)
B7 B6 B11 Cl7 110.0(4)
B7 B8 B9 B3 101.4(3)
B7 B8 B9 B4 64.3(4)
B7 B8 B9 B10 1.0(4)
B7 B8 B9 B12 -36.6(3)
B7 B8 B9 Cl10 -147.8(3)
B7 B8 B12 B9 139.0(3)
B7 B8 B12 B10 101.3(4)
B7 B8 B12 B11 38.3(3)
B7 B8 B12 Cl11 -111.6(4)
B7 B11 B12 B8 -38.2(3)
B7 B11 B12 B9 -101.4(3)
B7 B11 B12 B10 -139.0(3)
B7 B11 B12 Cl11 112.1(4)
B8 B2 B3 B1 139.7(3)
B8 B2 B3 B4 100.7(3)
B8 B2 B3 B9 37.1(3)
B8 B2 B3 Cl1 -108.7(3)
B8 B2 B6 B1 -102.3(3)
B8 B2 B6 B5 -64.1(4)
B8 B2 B6 B7 37.4(3)
B8 B2 B6 B11 -0.5(4)
B8 B2 B6 Cl3 147.2(3)
B8 B2 B7 B6 -138.2(3)
B8 B2 B7 B11 -100.8(3)
B8 B2 B7 B12 -37.7(3)
B8 B2 B7 Cl8 108.6(4)
B8 B3 B4 B1 101.9(3)
B8 B3 B4 B5 63.8(3)
B8 B3 B4 B9 -37.5(3)
B8 B3 B4 B10 0.1(4)
B8 B3 B4 Cl5 -149.5(3)
B8 B3 B9 B4 138.0(3)
B8 B3 B9 B10 100.7(3)
B8 B3 B9 B12 37.5(3)
B8 B3 B9 Cl10 -111.1(3)
B8 B7 B11 B5 -62.6(4)
B8 B7 B11 B6 -99.8(3)
B8 B7 B11 B10 1.4(4)
B8 B7 B11 B12 38.4(3)
B8 B7 B11 Cl7 149.1(3)
B8 B7 B12 B9 -36.7(3)
B8 B7 B12 B10 -100.3(3)
B8 B7 B12 B11 -137.0(3)
B8 B7 B12 Cl11 112.2(3)
B8 B9 B10 B4 100.3(3)
B8 B9 B10 B5 63.3(3)
B8 B9 B10 B11 -0.1(4)
B8 B9 B10 B12 -37.7(3)
B8 B9 B10 Cl6 -148.4(3)
B8 B9 B12 B7 36.7(3)
B8 B9 B12 B10 137.8(3)
B8 B9 B12 B11 100.3(3)
B8 B9 B12 Cl11 -112.8(3)
B9 B3 B4 B1 139.4(3)
B9 B3 B4 B5 101.4(3)
B9 B3 B4 B10 37.6(3)
B9 B3 B4 Cl5 -112.0(3)
B9 B3 B8 B2 -138.5(3)
B9 B3 B8 B7 -100.8(3)
B9 B3 B8 B12 -37.6(3)
B9 B3 B8 Cl9 111.4(3)
B9 B4 B5 B1 102.3(3)
B9 B4 B5 B6 63.0(4)
B9 B4 B5 B10 -37.5(3)
B9 B4 B5 B11 -0.3(4)
B9 B4 B5 Cl4 -148.2(3)
B9 B4 B10 B5 138.2(3)
B9 B4 B10 B11 100.8(3)
B9 B4 B10 B12 37.6(3)
B9 B4 B10 Cl6 -109.5(3)
B9 B8 B12 B7 -139.0(3)
B9 B8 B12 B10 -37.7(3)
B9 B8 B12 B11 -100.7(3)
B9 B8 B12 Cl11 109.4(4)
B9 B10 B11 B5 100.3(3)
B9 B10 B11 B6 63.2(4)
B9 B10 B11 B7 -0.8(4)
B9 B10 B11 B12 -37.6(3)
B9 B10 B11 Cl7 -148.2(3)
B9 B10 B12 B7 101.0(3)
B9 B10 B12 B8 37.6(3)
B9 B10 B12 B11 137.9(3)
B9 B10 B12 Cl11 -110.6(4)
B10 B4 B5 B1 139.8(3)
B10 B4 B5 B6 100.5(3)
B10 B4 B5 B11 37.3(3)
B10 B4 B5 Cl4 -110.7(3)
B10 B4 B9 B3 -138.1(3)
B10 B4 B9 B8 -100.8(3)
B10 B4 B9 B12 -37.4(3)
B10 B4 B9 Cl10 111.3(3)
B10 B5 B6 B1 103.1(3)
B10 B5 B6 B2 64.5(4)
B10 B5 B6 B7 0.5(4)
B10 B5 B6 B11 -36.7(3)
B10 B5 B6 Cl3 -146.7(3)
B10 B5 B11 B6 138.7(3)
B10 B5 B11 B7 101.4(3)
B10 B5 B11 B12 37.9(3)
B10 B5 B11 Cl7 -110.8(4)
B10 B9 B12 B7 -101.0(3)
B10 B9 B12 B8 -137.8(3)
B10 B9 B12 B11 -37.4(3)
B10 B9 B12 Cl11 109.4(3)
B10 B11 B12 B7 139.0(3)
B10 B11 B12 B8 100.7(3)
B10 B11 B12 B9 37.6(3)
B10 B11 B12 Cl11 -108.9(4)
B11 B5 B6 B1 139.8(3)
B11 B5 B6 B2 101.2(4)
B11 B5 B6 B7 37.2(3)
B11 B5 B6 Cl3 -110.0(4)
B11 B5 B10 B4 -138.1(3)
B11 B5 B10 B9 -100.9(3)
B11 B5 B10 B12 -37.5(3)
B11 B5 B10 Cl6 111.6(3)
B11 B6 B7 B2 137.7(3)
B11 B6 B7 B8 100.8(3)
B11 B6 B7 B12 37.2(3)
B11 B6 B7 Cl8 -111.1(4)
B11 B7 B8 B2 99.7(4)
B11 B7 B8 B3 62.2(4)
B11 B7 B8 B9 -1.5(4)
B11 B7 B8 B12 -38.2(3)
B11 B7 B8 Cl9 -149.6(3)
B11 B7 B12 B8 137.0(3)
B11 B7 B12 B9 100.3(3)
B11 B7 B12 B10 36.7(3)
B11 B7 B12 Cl11 -110.8(4)
B11 B10 B12 B7 -36.9(3)
B11 B10 B12 B8 -100.3(4)
B11 B10 B12 B9 -137.9(3)
B11 B10 B12 Cl11 111.6(4)
B12 B7 B8 B2 137.9(3)
B12 B7 B8 B3 100.4(3)
B12 B7 B8 B9 36.8(3)
B12 B7 B8 Cl9 -111.4(3)
B12 B7 B11 B5 -101.0(3)
B12 B7 B11 B6 -138.3(3)
B12 B7 B11 B10 -37.0(3)
B12 B7 B11 Cl7 110.7(4)
B12 B8 B9 B3 138.0(3)
B12 B8 B9 B4 100.9(3)
B12 B8 B9 B10 37.6(3)
B12 B8 B9 Cl10 -111.2(3)
B12 B9 B10 B4 138.0(3)
B12 B9 B10 B5 100.9(3)
B12 B9 B10 B11 37.6(3)
B12 B9 B10 Cl6 -110.7(3)
B12 B10 B11 B5 137.9(3)
B12 B10 B11 B6 100.8(3)
B12 B10 B11 B7 36.8(3)
B12 B10 B11 Cl7 -110.6(4)
C146 C145 O1 B1 -136.1(4)
O1 B1 B2 B3 -113.5(4)
O1 B1 B2 B6 109.6(4)
O1 B1 B2 B7 146.1(4)
O1 B1 B2 B8 -150.0(4)
O1 B1 B2 Cl2 -2.2(5)
O1 B1 B3 B2 115.3(4)
O1 B1 B3 B4 -107.9(4)
O1 B1 B3 B8 151.5(3)
O1 B1 B3 B9 -144.6(3)
O1 B1 B3 Cl1 2.8(5)
O1 B1 B4 B3 115.2(4)
O1 B1 B4 B5 -107.5(4)
O1 B1 B4 B9 152.1(3)
O1 B1 B4 B10 -143.8(3)
O1 B1 B4 Cl5 3.2(5)
O1 B1 B5 B4 110.7(4)
O1 B1 B5 B6 -112.9(4)
O1 B1 B5 B10 147.3(3)
O1 B1 B5 B11 -149.1(3)
O1 B1 B5 Cl4 -1.3(5)
O1 B1 B6 B2 -116.1(4)
O1 B1 B6 B5 106.9(4)
O1 B1 B6 B7 -152.8(3)
O1 B1 B6 B11 143.1(3)
O1 B1 B6 Cl3 -4.4(5)
O1 C145 C146 C147 65.5(8)
Cl1 B3 B4 B1 -112.4(3)
Cl1 B3 B4 B5 -150.5(3)
Cl1 B3 B4 B9 108.2(3)
Cl1 B3 B4 B10 145.8(3)
Cl1 B3 B4 Cl5 -3.8(4)
Cl1 B3 B8 B2 113.0(3)
Cl1 B3 B8 B7 150.7(3)
Cl1 B3 B8 B9 -108.5(3)
Cl1 B3 B8 B12 -146.1(3)
Cl1 B3 B8 Cl9 2.9(5)
Cl1 B3 B9 B4 -111.6(3)
Cl1 B3 B9 B8 110.4(3)
Cl1 B3 B9 B10 -148.9(3)
Cl1 B3 B9 B12 147.9(3)
Cl1 B3 B9 Cl10 -0.7(4)
Cl2 B2 B3 B1 -110.7(4)
Cl2 B2 B3 B4 -149.7(3)
Cl2 B2 B3 B8 109.6(3)
Cl2 B2 B3 B9 146.7(3)
Cl2 B2 B3 Cl1 0.9(5)
Cl2 B2 B6 B1 110.7(4)
Cl2 B2 B6 B5 148.9(3)
Cl2 B2 B6 B7 -109.6(4)
Cl2 B2 B6 B11 -147.5(3)
Cl2 B2 B6 Cl3 0.2(5)
Cl2 B2 B7 B6 111.9(3)
Cl2 B2 B7 B8 -109.9(3)
Cl2 B2 B7 B11 149.3(3)
Cl2 B2 B7 B12 -147.6(3)
Cl2 B2 B7 Cl8 -1.2(5)
Cl2 B2 B8 B3 -111.5(3)
Cl2 B2 B8 B7 110.2(3)
Cl2 B2 B8 B9 -148.8(3)
Cl2 B2 B8 B12 147.6(3)
Cl2 B2 B8 Cl9 -0.1(5)
Cl3 B6 B7 B2 -111.9(3)
Cl3 B6 B7 B8 -148.8(3)
Cl3 B6 B7 B11 110.4(4)
Cl3 B6 B7 B12 147.6(3)
Cl3 B6 B7 Cl8 -0.7(5)
Cl3 B6 B11 B5 111.5(4)
Cl3 B6 B11 B7 -109.9(4)
Cl3 B6 B11 B10 148.7(3)
Cl3 B6 B11 B12 -147.3(3)
Cl3 B6 B11 Cl7 0.1(5)
Cl4 B5 B6 B1 -109.5(3)
Cl4 B5 B6 B2 -148.2(3)
Cl4 B5 B6 B7 147.8(3)
Cl4 B5 B6 B11 110.6(3)
Cl4 B5 B6 Cl3 0.7(5)
Cl4 B5 B10 B4 111.4(3)
Cl4 B5 B10 B9 148.5(3)
Cl4 B5 B10 B11 -110.6(3)
Cl4 B5 B10 B12 -148.1(3)
Cl4 B5 B10 Cl6 1.1(5)
Cl4 B5 B11 B6 -110.8(3)
Cl4 B5 B11 B7 -148.1(3)
Cl4 B5 B11 B10 110.5(3)
Cl4 B5 B11 B12 148.4(3)
Cl4 B5 B11 Cl7 -0.2(5)
Cl5 B4 B5 B1 -108.7(3)
Cl5 B4 B5 B6 -148.0(3)
Cl5 B4 B5 B10 111.5(3)
Cl5 B4 B5 B11 148.8(3)
Cl5 B4 B5 Cl4 0.8(4)
Cl5 B4 B9 B3 111.0(3)
Cl5 B4 B9 B8 148.3(3)
Cl5 B4 B9 B10 -110.9(3)
Cl5 B4 B9 B12 -148.3(3)
Cl5 B4 B9 Cl10 0.4(4)
Cl5 B4 B10 B5 -109.9(3)
Cl5 B4 B10 B9 111.8(3)
Cl5 B4 B10 B11 -147.4(3)
Cl5 B4 B10 B12 149.4(3)
Cl5 B4 B10 Cl6 2.3(4)
Cl6 B10 B11 B5 -112.2(3)
Cl6 B10 B11 B6 -149.3(3)
Cl6 B10 B11 B7 146.7(3)
Cl6 B10 B11 B12 109.9(3)
Cl6 B10 B11 Cl7 -0.7(5)
Cl6 B10 B12 B7 -149.1(3)
Cl6 B10 B12 B8 147.5(3)
Cl6 B10 B12 B9 109.9(3)
Cl6 B10 B12 B11 -112.2(3)
Cl6 B10 B12 Cl11 -0.7(5)
Cl7 B11 B12 B7 -110.0(4)
Cl7 B11 B12 B8 -148.2(3)
Cl7 B11 B12 B9 148.7(3)
Cl7 B11 B12 B10 111.1(4)
Cl7 B11 B12 Cl11 2.2(5)
Cl8 B7 B8 B2 -112.7(4)
Cl8 B7 B8 B3 -150.2(3)
Cl8 B7 B8 B9 146.1(3)
Cl8 B7 B8 B12 109.3(4)
Cl8 B7 B8 Cl9 -2.0(5)
Cl8 B7 B11 B5 150.7(3)
Cl8 B7 B11 B6 113.5(4)
Cl8 B7 B11 B10 -145.3(3)
Cl8 B7 B11 B12 -108.3(4)
Cl8 B7 B11 Cl7 2.4(6)
Cl8 B7 B12 B8 -110.2(3)
Cl8 B7 B12 B9 -146.9(3)
Cl8 B7 B12 B10 149.4(3)
Cl8 B7 B12 B11 112.8(3)
Cl8 B7 B12 Cl11 1.9(5)
Cl9 B8 B9 B3 -111.0(3)
Cl9 B8 B9 B4 -148.1(3)
Cl9 B8 B9 B10 148.6(3)
Cl9 B8 B9 B12 111.0(3)
Cl9 B8 B9 Cl10 -0.2(4)
Cl9 B8 B12 B7 109.6(4)
Cl9 B8 B12 B9 -111.4(3)
Cl9 B8 B12 B10 -149.1(3)
Cl9 B8 B12 B11 147.9(3)
Cl9 B8 B12 Cl11 -2.0(5)
Cl10 B9 B10 B4 -111.0(3)
Cl10 B9 B10 B5 -148.0(3)
Cl10 B9 B10 B11 148.6(3)
Cl10 B9 B10 B12 111.1(3)
Cl10 B9 B10 Cl6 0.3(4)
Cl10 B9 B12 B7 147.8(3)
Cl10 B9 B12 B8 111.0(3)
Cl10 B9 B12 B10 -111.2(3)
Cl10 B9 B12 B11 -148.6(3)
Cl10 B9 B12 Cl11 -1.8(4)
C97 C98 C99 C100 1.2(6)
C98 C97 C102 C101 -0.7(6)
C98 C97 P5 C103 -116.4(3)
C98 C97 P5 C109 120.3(3)
C98 C97 P5 C115 1.3(4)
C98 C99 C100 C101 -1.6(6)
C99 C100 C101 C102 0.8(6)
C100 C101 C102 C97 0.4(6)
C102 C97 C98 C99 0.0(5)
C102 C97 P5 C103 59.5(3)
C102 C97 P5 C109 -63.8(3)
C102 C97 P5 C115 177.3(3)
C103 C104 C105 C106 0.4(7)
C104 C103 C108 C107 -1.6(6)
C104 C103 P5 C97 37.2(3)
C104 C103 P5 C109 157.2(3)
C104 C103 P5 C115 -82.0(3)
C104 C105 C106 C107 -2.3(7)
C105 C106 C107 C108 2.2(6)
C106 C107 C108 C103 -0.3(6)
C108 C103 C104 C105 1.5(6)
C108 C103 P5 C97 -149.4(3)
C108 C103 P5 C109 -29.4(4)
C108 C103 P5 C115 91.4(3)
C109 C110 C111 C112 -2.7(6)
C110 C109 C114 C113 -0.5(6)
C110 C109 P5 C97 177.4(3)
C110 C109 P5 C103 59.3(4)
C110 C109 P5 C115 -61.8(3)
C110 C111 C112 C113 -0.7(7)
C111 C112 C113 C114 3.5(7)
C112 C113 C114 C109 -2.9(7)
C114 C109 C110 C111 3.3(6)
C114 C109 P5 C97 -7.6(4)
C114 C109 P5 C103 -125.7(3)
C114 C109 P5 C115 113.2(3)
C115 C116 C117 C118 -0.1(6)
C116 C115 C120 C119 1.0(6)
C116 C115 P5 C97 -80.4(3)
C116 C115 P5 C103 35.5(4)
C116 C115 P5 C109 159.9(3)
C116 C117 C118 C119 1.9(7)
C117 C118 C119 C120 -2.3(7)
C118 C119 C120 C115 0.8(7)
C120 C115 C116 C117 -1.3(6)
C120 C115 P5 C97 98.5(3)
C120 C115 P5 C103 -145.6(3)
C120 C115 P5 C109 -21.1(4)
P5 C97 C98 C99 175.9(3)
P5 C97 C102 C101 -176.7(3)
P5 C103 C104 C105 175.1(3)
P5 C103 C108 C107 -174.8(3)
P5 C109 C110 C111 178.3(3)
P5 C109 C114 C113 -175.5(3)
P5 C115 C116 C117 177.6(3)
P5 C115 C120 C119 -178.0(3)
C121 C122 C123 C124 -0.1(6)
C122 C121 C126 C125 -1.7(7)
C122 C121 P6 C127 -140.8(3)
C122 C121 P6 C133 100.6(4)
C122 C121 P6 C139 -18.2(4)
C122 C123 C124 C125 -0.3(7)
C123 C124 C125 C126 -0.3(7)
C124 C125 C126 C121 1.3(7)
C126 C121 C122 C123 1.1(6)
C126 C121 P6 C127 42.3(4)
C126 C121 P6 C133 -76.3(4)
C126 C121 P6 C139 164.9(3)
C127 C128 C129 C130 1.0(8)
C128 C127 C132 C131 -1.5(6)
C128 C127 P6 C121 51.3(4)
C128 C127 P6 C133 170.9(4)
C128 C127 P6 C139 -70.7(4)
C128 C129 C130 C131 -0.7(8)
C129 C130 C131 C132 -0.8(7)
C130 C131 C132 C127 1.9(6)
C132 C127 C128 C129 0.1(7)
C132 C127 P6 C121 -128.8(3)
C132 C127 P6 C133 -9.2(4)
C132 C127 P6 C139 109.2(4)
C133 C134 C135 C136 -1.2(6)
C134 C133 C138 C137 1.5(6)
C134 C133 P6 C121 12.2(4)
C134 C133 P6 C127 -106.5(3)
C134 C133 P6 C139 132.8(3)
C134 C135 C136 C137 1.1(7)
C135 C136 C137 C138 0.3(7)
C136 C137 C138 C133 -1.6(6)
C138 C133 C134 C135 -0.1(6)
C138 C133 P6 C121 -169.5(3)
C138 C133 P6 C127 71.8(4)
C138 C133 P6 C139 -49.0(4)
C139 C140 C141 C142 1.2(8)
C140 C139 C144 C143 -1.2(7)
C140 C139 P6 C121 -102.8(4)
C140 C139 P6 C127 18.1(5)
C140 C139 P6 C133 137.0(4)
C140 C141 C142 C143 -2.2(8)
C141 C142 C143 C144 1.4(8)
C142 C143 C144 C139 0.2(8)
C144 C139 C140 C141 0.5(7)
C144 C139 P6 C121 76.0(4)
C144 C139 P6 C127 -163.2(3)
C144 C139 P6 C133 -44.3(4)
P6 C121 C122 C123 -175.8(3)
P6 C121 C126 C125 175.3(3)
P6 C127 C128 C129 -180.0(4)
P6 C127 C132 C131 178.6(3)
P6 C133 C134 C135 178.1(3)
P6 C133 C138 C137 -176.8(3)
P6 C139 C140 C141 179.3(4)
P6 C139 C144 C143 180.0(4)
C25 C26 C27 C28 -1.4(6)
C26 C25 C30 C29 -0.6(5)
C26 C25 P2 C31 141.5(3)
C26 C25 P2 C37 -103.3(3)
C26 C25 P2 C43 16.6(3)
C26 C27 C28 C29 0.8(6)
C27 C28 C29 C30 -0.1(6)
C28 C29 C30 C25 0.0(6)
C30 C25 C26 C27 1.3(5)
C30 C25 P2 C31 -39.6(3)
C30 C25 P2 C37 75.6(3)
C30 C25 P2 C43 -164.6(3)
C31 C32 C33 C34 0.2(5)
C32 C31 C36 C35 -1.3(6)
C32 C31 P2 C25 -88.8(3)
C32 C31 P2 C37 151.8(3)
C32 C31 P2 C43 32.9(3)
C32 C33 C34 C35 -1.5(5)
C33 C34 C35 C36 1.4(6)
C34 C35 C36 C31 0.0(6)
C36 C31 C32 C33 1.2(5)
C36 C31 P2 C25 85.6(3)
C36 C31 P2 C37 -33.7(3)
C36 C31 P2 C43 -152.6(3)
C37 C38 C39 C40 -1.9(6)
C38 C37 C42 C41 -0.8(5)
C38 C37 P2 C25 -178.3(3)
C38 C37 P2 C31 -61.5(3)
C38 C37 P2 C43 61.4(3)
C38 C39 C40 C41 0.3(6)
C39 C40 C41 C42 1.1(6)
C40 C41 C42 C37 -0.9(5)
C42 C37 C38 C39 2.2(5)
C42 C37 P2 C25 -2.1(3)
C42 C37 P2 C31 114.6(3)
C42 C37 P2 C43 -122.5(3)
C43 C44 C45 C46 1.6(6)
C44 C43 C48 C47 1.3(5)
C44 C43 P2 C25 60.5(3)
C44 C43 P2 C31 -60.5(3)
C44 C43 P2 C37 -177.6(3)
C44 C45 C46 C47 0.7(6)
C45 C46 C47 C48 -2.0(6)
C46 C47 C48 C43 1.0(6)
C48 C43 C44 C45 -2.6(5)
C48 C43 P2 C25 -116.0(3)
C48 C43 P2 C31 123.1(3)
C48 C43 P2 C37 5.9(3)
P2 C25 C26 C27 -179.9(3)
P2 C25 C30 C29 -179.5(3)
P2 C31 C32 C33 175.5(3)
P2 C31 C36 C35 -175.9(3)
P2 C37 C38 C39 178.4(3)
P2 C37 C42 C41 -176.9(3)
P2 C43 C44 C45 -179.0(3)
P2 C43 C48 C47 177.8(3)
C49 C50 C51 C52 -0.1(6)
C50 C49 C54 C53 0.8(6)
C50 C49 P3 C55 132.7(3)
C50 C49 P3 C61 -104.5(3)
C50 C49 P3 C67 13.1(4)
C50 C51 C52 C53 0.9(6)
C51 C52 C53 C54 -0.8(6)
C52 C53 C54 C49 -0.1(6)
C54 C49 C50 C51 -0.7(6)
C54 C49 P3 C55 -48.5(3)
C54 C49 P3 C61 74.3(3)
C54 C49 P3 C67 -168.2(3)
C55 C56 C57 C58 -0.1(6)
C56 C55 C60 C59 -0.1(6)
C56 C55 P3 C49 -34.1(3)
C56 C55 P3 C61 -156.3(3)
C56 C55 P3 C67 85.1(3)
C56 C57 C58 C59 -0.2(6)
C57 C58 C59 C60 0.4(6)
C58 C59 C60 C55 -0.2(6)
C60 C55 C56 C57 0.3(6)
C60 C55 P3 C49 151.2(3)
C60 C55 P3 C61 29.0(4)
C60 C55 P3 C67 -89.6(3)
C61 C62 C63 C64 -0.1(6)
C62 C61 C66 C65 -1.6(6)
C62 C61 P3 C49 156.2(3)
C62 C61 P3 C55 -81.8(3)
C62 C61 P3 C67 37.9(4)
C62 C63 C64 C65 -1.4(6)
C63 C64 C65 C66 1.3(6)
C64 C65 C66 C61 0.2(6)
C66 C61 C62 C63 1.5(6)
C66 C61 P3 C49 -23.9(4)
C66 C61 P3 C55 98.1(3)
C66 C61 P3 C67 -142.1(3)
C67 C68 C69 C70 1.0(6)
C68 C67 C72 C71 0.0(5)
C68 C67 P3 C49 -69.4(3)
C68 C67 P3 C55 170.7(3)
C68 C67 P3 C61 49.9(3)
C68 C69 C70 C71 0.1(6)
C69 C70 C71 C72 -1.2(6)
C70 C71 C72 C67 1.1(6)
C72 C67 C68 C69 -1.0(5)
C72 C67 P3 C49 108.1(3)
C72 C67 P3 C55 -11.8(3)
C72 C67 P3 C61 -132.7(3)
P3 C49 C50 C51 178.1(3)
P3 C49 C54 C53 -178.0(3)
P3 C55 C56 C57 -174.5(3)
P3 C55 C60 C59 174.5(3)
P3 C61 C62 C63 -178.5(3)
P3 C61 C66 C65 178.5(3)
P3 C67 C68 C69 176.5(3)
P3 C67 C72 C71 -177.5(3)
C1 C2 C3 C4 -1.2(6)
C2 C1 C6 C5 0.3(6)
C2 C1 P1 C7 -170.6(3)
C2 C1 P1 C13 -49.7(4)
C2 C1 P1 C19 70.7(3)
C2 C3 C4 C5 1.0(6)
C3 C4 C5 C6 -0.2(6)
C4 C5 C6 C1 -0.5(6)
C6 C1 C2 C3 0.5(6)
C6 C1 P1 C7 11.4(4)
C6 C1 P1 C13 132.3(3)
C6 C1 P1 C19 -107.3(3)
C7 C8 C9 C10 0.1(7)
C8 C7 C12 C11 0.7(6)
C8 C7 P1 C1 -73.0(4)
C8 C7 P1 C13 168.2(3)
C8 C7 P1 C19 47.0(4)
C8 C9 C10 C11 0.2(7)
C9 C10 C11 C12 -0.1(6)
C10 C11 C12 C7 -0.4(6)
C12 C7 C8 C9 -0.6(6)
C12 C7 P1 C1 103.2(3)
C12 C7 P1 C13 -15.5(4)
C12 C7 P1 C19 -136.7(3)
C13 C14 C15 C16 -1.1(7)
C14 C13 C18 C17 2.5(6)
C14 C13 P1 C1 126.4(3)
C14 C13 P1 C7 -113.3(3)
C14 C13 P1 C19 6.3(4)
C14 C15 C16 C17 1.4(7)
C15 C16 C17 C18 0.3(7)
C16 C17 C18 C13 -2.3(7)
C18 C13 C14 C15 -0.9(6)
C18 C13 P1 C1 -52.9(4)
C18 C13 P1 C7 67.4(3)
C18 C13 P1 C19 -173.0(3)
C19 C20 C21 C22 0.2(6)
C20 C19 C24 C23 -0.7(6)
C20 C19 P1 C1 -4.6(4)
C20 C19 P1 C7 -124.6(3)
C20 C19 P1 C13 113.9(3)
C20 C21 C22 C23 -0.5(7)
C21 C22 C23 C24 0.2(7)
C22 C23 C24 C19 0.3(7)
C24 C19 C20 C21 0.4(6)
C24 C19 P1 C1 173.1(3)
C24 C19 P1 C7 53.0(4)
C24 C19 P1 C13 -68.4(4)
P1 C1 C2 C3 -177.5(3)
P1 C1 C6 C5 178.3(3)
P1 C7 C8 C9 175.7(3)
P1 C7 C12 C11 -175.6(3)
P1 C13 C14 C15 179.8(3)
P1 C13 C18 C17 -178.1(3)
P1 C19 C20 C21 178.0(3)
P1 C19 C24 C23 -178.3(3)
C73 C74 C75 C76 -0.4(6)
C74 C73 C78 C77 -0.6(5)
C74 C73 P4 C79 -92.2(3)
C74 C73 P4 C85 147.0(3)
C74 C73 P4 C91 26.7(3)
C74 C75 C76 C77 -0.5(6)
C75 C76 C77 C78 0.8(6)
C76 C77 C78 C73 -0.2(6)
C78 C73 C74 C75 1.0(6)
C78 C73 P4 C79 80.6(3)
C78 C73 P4 C85 -40.2(4)
C78 C73 P4 C91 -160.5(3)
C79 C80 C81 C82 -0.4(6)
C80 C79 C84 C83 1.1(6)
C80 C79 P4 C73 21.4(4)
C80 C79 P4 C85 145.4(3)
C80 C79 P4 C91 -95.8(3)
C80 C81 C82 C83 1.2(7)
C81 C82 C83 C84 -0.8(7)
C82 C83 C84 C79 -0.3(7)
C84 C79 C80 C81 -0.7(6)
C84 C79 P4 C73 -162.1(3)
C84 C79 P4 C85 -38.0(4)
C84 C79 P4 C91 80.8(3)
C85 C86 C87 C88 -1.4(6)
C86 C85 C90 C89 3.7(6)
C86 C85 P4 C73 -119.8(3)
C86 C85 P4 C79 119.4(3)
C86 C85 P4 C91 -0.2(4)
C86 C87 C88 C89 2.0(7)
C87 C88 C89 C90 0.3(7)
C88 C89 C90 C85 -3.1(7)
C90 C85 C86 C87 -1.5(6)
C90 C85 P4 C73 63.9(4)
C90 C85 P4 C79 -56.9(4)
C90 C85 P4 C91 -176.5(3)
C91 C92 C93 C94 0.4(6)
C92 C91 C96 C95 -0.4(5)
C92 C91 P4 C73 58.7(3)
C92 C91 P4 C79 176.5(3)
C92 C91 P4 C85 -64.9(3)
C92 C93 C94 C95 0.4(6)
C93 C94 C95 C96 -1.2(6)
C94 C95 C96 C91 1.2(6)
C96 C91 C92 C93 -0.4(6)
C96 C91 P4 C73 -120.9(3)
C96 C91 P4 C79 -3.1(4)
C96 C91 P4 C85 115.6(3)
P4 C73 C74 C75 173.9(3)
P4 C73 C78 C77 -173.4(3)
P4 C79 C80 C81 175.8(3)
P4 C79 C84 C83 -175.5(4)
P4 C85 C86 C87 -177.8(3)
P4 C85 C90 C89 180.0(3)
P4 C91 C92 C93 -180.0(3)
P4 C91 C96 C95 179.2(3)
B13 B14 B15 B16 38.5(3)
B13 B14 B15 B20 138.9(3)
B13 B14 B15 B21 102.1(3)
B13 B14 B15 Cl12 -112.9(3)
B13 B14 B18 B17 -38.6(3)
B13 B14 B18 B19 -139.7(3)
B13 B14 B18 B23 -102.1(3)
B13 B14 B18 Cl17 110.3(3)
B13 B14 B19 B18 36.5(3)
B13 B14 B19 B20 -101.6(3)
B13 B14 B19 B23 -0.8(4)
B13 B14 B19 B24 -63.9(3)
B13 B14 B19 Cl21 148.4(3)
B13 B14 B20 B15 -37.3(3)
B13 B14 B20 B19 101.1(3)
B13 B14 B20 B21 -0.2(4)
B13 B14 B20 B24 63.2(3)
B13 B14 B20 Cl15 -147.2(3)
B13 B15 B16 B17 38.6(3)
B13 B15 B16 B21 139.1(3)
B13 B15 B16 B22 101.9(3)
B13 B15 B16 Cl13 -110.4(3)
B13 B15 B20 B14 37.1(2)
B13 B15 B20 B19 -0.3(4)
B13 B15 B20 B21 -101.6(3)
B13 B15 B20 B24 -64.1(3)
B13 B15 B20 Cl15 147.4(3)
B13 B15 B21 B16 -37.0(2)
B13 B15 B21 B20 101.0(3)
B13 B15 B21 B22 0.1(4)
B13 B15 B21 B24 63.5(3)
B13 B15 B21 Cl14 -148.8(3)
B13 B16 B17 B18 38.7(3)
B13 B16 B17 B22 139.7(3)
B13 B16 B17 B23 102.4(3)
B13 B16 B17 Cl18 -110.2(3)
B13 B16 B21 B15 37.0(3)
B13 B16 B21 B20 -0.4(4)
B13 B16 B21 B22 -101.3(3)
B13 B16 B21 B24 -63.6(3)
B13 B16 B21 Cl14 147.2(3)
B13 B16 B22 B17 -36.4(3)
B13 B16 B22 B21 101.5(3)
B13 B16 B22 B23 0.8(4)
B13 B16 B22 B24 63.9(3)
B13 B16 B22 Cl19 -145.9(3)
B13 B17 B18 B14 38.6(3)
B13 B17 B18 B19 102.1(3)
B13 B17 B18 B23 140.0(3)
B13 B17 B18 Cl17 -110.7(3)
B13 B17 B22 B16 36.9(3)
B13 B17 B22 B21 -0.9(4)
B13 B17 B22 B23 -101.6(3)
B13 B17 B22 B24 -64.0(3)
B13 B17 B22 Cl19 147.3(3)
B13 B17 B23 B18 -36.4(3)
B13 B17 B23 B19 1.2(4)
B13 B17 B23 B22 102.2(3)
B13 B17 B23 B24 64.4(3)
B13 B17 B23 Cl20 -147.1(3)
B13 B18 B19 B14 -36.5(3)
B13 B18 B19 B20 1.1(4)
B13 B18 B19 B23 101.7(3)
B13 B18 B19 B24 64.5(3)
B13 B18 B19 Cl21 -147.9(3)
B13 B18 B23 B17 36.2(3)
B13 B18 B23 B19 -101.5(3)
B13 B18 B23 B22 -0.7(4)
B13 B18 B23 B24 -64.1(4)
B13 B18 B23 Cl20 149.7(3)
B14 B13 B15 B16 -137.2(3)
B14 B13 B15 B20 -36.9(3)
B14 B13 B15 B21 -100.3(3)
B14 B13 B15 Cl12 112.1(3)
B14 B13 B16 B15 37.3(2)
B14 B13 B16 B17 -99.5(3)
B14 B13 B16 B21 0.3(3)
B14 B13 B16 B22 -63.2(3)
B14 B13 B16 Cl13 147.4(3)
B14 B13 B17 B16 99.2(3)
B14 B13 B17 B18 -37.9(2)
B14 B13 B17 B22 62.5(3)
B14 B13 B17 B23 -1.7(3)
B14 B13 B17 Cl18 -149.1(3)
B14 B13 B18 B17 136.7(3)
B14 B13 B18 B19 36.4(3)
B14 B13 B18 B23 100.5(3)
B14 B13 B18 Cl17 -112.3(3)
B14 B13 O2 C148 -76.6(5)
B14 B15 B16 B13 -38.4(3)
B14 B15 B16 B17 0.2(4)
B14 B15 B16 B21 100.7(3)
B14 B15 B16 B22 63.5(3)
B14 B15 B16 Cl13 -148.8(3)
B14 B15 B20 B19 -37.5(3)
B14 B15 B20 B21 -138.7(3)
B14 B15 B20 B24 -101.2(3)
B14 B15 B20 Cl15 110.3(3)
B14 B15 B21 B16 -101.1(3)
B14 B15 B21 B20 36.9(3)
B14 B15 B21 B22 -63.9(3)
B14 B15 B21 B24 -0.5(4)
B14 B15 B21 Cl14 147.1(3)
B14 B18 B19 B20 37.5(3)
B14 B18 B19 B23 138.2(3)
B14 B18 B19 B24 101.0(3)
B14 B18 B19 Cl21 -111.5(3)
B14 B18 B23 B17 100.2(3)
B14 B18 B23 B19 -37.5(3)
B14 B18 B23 B22 63.3(4)
B14 B18 B23 B24 -0.1(4)
B14 B18 B23 Cl20 -146.3(3)
B14 B19 B20 B15 37.1(3)
B14 B19 B20 B21 101.0(3)
B14 B19 B20 B24 137.9(3)
B14 B19 B20 Cl15 -110.2(3)
B14 B19 B23 B17 -0.2(4)
B14 B19 B23 B18 37.4(3)
B14 B19 B23 B22 -63.3(3)
B14 B19 B23 B24 -100.7(3)
B14 B19 B23 Cl20 149.6(3)
B14 B19 B24 B20 -37.7(3)
B14 B19 B24 B21 -0.6(4)
B14 B19 B24 B22 63.1(3)
B14 B19 B24 B23 100.7(3)
B14 B19 B24 Cl22 -148.8(3)
B14 B20 B21 B15 -36.8(3)
B14 B20 B21 B16 0.4(4)
B14 B20 B21 B22 63.6(3)
B14 B20 B21 B24 101.2(3)
B14 B20 B21 Cl14 -147.8(3)
B14 B20 B24 B19 38.0(3)
B14 B20 B24 B21 -100.9(3)
B14 B20 B24 B22 -63.2(3)
B14 B20 B24 B23 0.6(4)
B14 B20 B24 Cl22 145.5(3)
B15 B13 B14 B18 136.7(3)
B15 B13 B14 B19 100.5(3)
B15 B13 B14 B20 37.2(3)
B15 B13 B14 Cl16 -110.4(3)
B15 B13 B16 B17 -136.8(3)
B15 B13 B16 B21 -37.0(3)
B15 B13 B16 B22 -100.5(3)
B15 B13 B16 Cl13 110.2(3)
B15 B13 B17 B16 37.6(2)
B15 B13 B17 B18 -99.5(3)
B15 B13 B17 B22 0.9(4)
B15 B13 B17 B23 -63.3(3)
B15 B13 B17 Cl18 149.4(3)
B15 B13 B18 B14 -37.7(2)
B15 B13 B18 B17 99.0(3)
B15 B13 B18 B19 -1.3(3)
B15 B13 B18 B23 62.8(3)
B15 B13 B18 Cl17 -150.0(3)
B15 B13 O2 C148 0.1(6)
B15 B14 B18 B13 38.9(3)
B15 B14 B18 B17 0.3(4)
B15 B14 B18 B19 -100.7(3)
B15 B14 B18 B23 -63.2(3)
B15 B14 B18 Cl17 149.3(3)
B15 B14 B19 B18 100.7(3)
B15 B14 B19 B20 -37.3(3)
B15 B14 B19 B23 63.4(3)
B15 B14 B19 B24 0.3(4)
B15 B14 B19 Cl21 -147.4(3)
B15 B14 B20 B19 138.4(3)
B15 B14 B20 B21 37.1(3)
B15 B14 B20 B24 100.6(3)
B15 B14 B20 Cl15 -109.9(3)
B15 B16 B17 B13 -38.7(3)
B15 B16 B17 B18 0.0(4)
B15 B16 B17 B22 101.0(3)
B15 B16 B17 B23 63.7(3)
B15 B16 B17 Cl18 -148.9(3)
B15 B16 B21 B20 -37.4(3)
B15 B16 B21 B22 -138.3(3)
B15 B16 B21 B24 -100.6(3)
B15 B16 B21 Cl14 110.3(3)
B15 B16 B22 B17 -100.4(3)
B15 B16 B22 B21 37.5(2)
B15 B16 B22 B23 -63.3(3)
B15 B16 B22 B24 -0.1(3)
B15 B16 B22 Cl19 150.1(3)
B15 B20 B21 B16 37.2(3)
B15 B20 B21 B22 100.5(3)
B15 B20 B21 B24 138.0(3)
B15 B20 B21 Cl14 -111.0(3)
B15 B20 B24 B19 101.1(3)
B15 B20 B24 B21 -37.7(3)
B15 B20 B24 B22 0.0(4)
B15 B20 B24 B23 63.7(3)
B15 B20 B24 Cl22 -151.4(3)
B15 B21 B22 B16 -37.0(2)
B15 B21 B22 B17 0.4(4)
B15 B21 B22 B23 63.9(3)
B15 B21 B22 B24 100.8(3)
B15 B21 B22 Cl19 -146.8(3)
B15 B21 B24 B19 0.7(4)
B15 B21 B24 B20 37.5(3)
B15 B21 B24 B22 -100.5(3)
B15 B21 B24 B23 -63.3(3)
B15 B21 B24 Cl22 147.0(3)
B16 B13 B14 B15 -37.3(2)
B16 B13 B14 B18 99.4(3)
B16 B13 B14 B19 63.2(3)
B16 B13 B14 B20 -0.1(3)
B16 B13 B14 Cl16 -147.7(3)
B16 B13 B15 B14 137.2(3)
B16 B13 B15 B20 100.3(3)
B16 B13 B15 B21 36.9(3)
B16 B13 B15 Cl12 -110.6(3)
B16 B13 B17 B18 -137.1(3)
B16 B13 B17 B22 -36.7(3)
B16 B13 B17 B23 -100.9(3)
B16 B13 B17 Cl18 111.7(3)
B16 B13 B18 B14 -99.4(3)
B16 B13 B18 B17 37.3(2)
B16 B13 B18 B19 -63.0(3)
B16 B13 B18 B23 1.1(4)
B16 B13 B18 Cl17 148.3(3)
B16 B13 O2 C148 76.5(5)
B16 B15 B20 B14 101.2(3)
B16 B15 B20 B19 63.7(3)
B16 B15 B20 B21 -37.5(3)
B16 B15 B20 B24 -0.1(3)
B16 B15 B20 Cl15 -148.5(3)
B16 B15 B21 B20 138.0(3)
B16 B15 B21 B22 37.2(3)
B16 B15 B21 B24 100.6(3)
B16 B15 B21 Cl14 -111.8(3)
B16 B17 B18 B13 -38.8(3)
B16 B17 B18 B14 -0.2(4)
B16 B17 B18 B19 63.3(3)
B16 B17 B18 B23 101.2(3)
B16 B17 B18 Cl17 -149.6(3)
B16 B17 B22 B21 -37.7(3)
B16 B17 B22 B23 -138.5(3)
B16 B17 B22 B24 -100.8(3)
B16 B17 B22 Cl19 110.4(3)
B16 B17 B23 B18 -101.2(3)
B16 B17 B23 B19 -63.5(3)
B16 B17 B23 B22 37.4(3)
B16 B17 B23 B24 -0.3(4)
B16 B17 B23 Cl20 148.1(3)
B16 B21 B22 B17 37.5(3)
B16 B21 B22 B23 101.0(3)
B16 B21 B22 B24 137.8(3)
B16 B21 B22 Cl19 -109.8(3)
B16 B21 B24 B19 63.6(3)
B16 B21 B24 B20 100.3(3)
B16 B21 B24 B22 -37.6(3)
B16 B21 B24 B23 -0.4(4)
B16 B21 B24 Cl22 -150.1(3)
B16 B22 B23 B17 -37.0(3)
B16 B22 B23 B18 -0.1(4)
B16 B22 B23 B19 63.3(4)
B16 B22 B23 B24 100.6(3)
B16 B22 B23 Cl20 -150.4(3)
B16 B22 B24 B19 -63.1(3)
B16 B22 B24 B20 0.1(4)
B16 B22 B24 B21 37.8(3)
B16 B22 B24 B23 -100.8(3)
B16 B22 B24 Cl22 150.6(3)
B17 B13 B14 B15 -98.9(3)
B17 B13 B14 B18 37.8(2)
B17 B13 B14 B19 1.6(3)
B17 B13 B14 B20 -61.7(3)
B17 B13 B14 Cl16 150.7(3)
B17 B13 B15 B14 99.7(3)
B17 B13 B15 B16 -37.5(2)
B17 B13 B15 B20 62.8(3)
B17 B13 B15 B21 -0.7(3)
B17 B13 B15 Cl12 -148.2(3)
B17 B13 B16 B15 136.8(3)
B17 B13 B16 B21 99.8(3)
B17 B13 B16 B22 36.3(3)
B17 B13 B16 Cl13 -113.0(3)
B17 B13 B18 B14 -136.7(3)
B17 B13 B18 B19 -100.3(3)
B17 B13 B18 B23 -36.2(3)
B17 B13 B18 Cl17 111.0(3)
B17 B13 O2 C148 145.7(3)
B17 B16 B21 B15 100.8(3)
B17 B16 B21 B20 63.4(3)
B17 B16 B21 B22 -37.5(3)
B17 B16 B21 B24 0.2(4)
B17 B16 B21 Cl14 -149.0(3)
B17 B16 B22 B21 137.9(3)
B17 B16 B22 B23 37.2(3)
B17 B16 B22 B24 100.3(3)
B17 B16 B22 Cl19 -109.5(3)
B17 B18 B19 B14 -100.3(3)
B17 B18 B19 B20 -62.8(3)
B17 B18 B19 B23 37.9(3)
B17 B18 B19 B24 0.7(4)
B17 B18 B19 Cl21 148.2(3)
B17 B18 B23 B19 -137.7(3)
B17 B18 B23 B22 -36.9(3)
B17 B18 B23 B24 -100.3(3)
B17 B18 B23 Cl20 113.5(4)
B17 B22 B23 B18 36.9(3)
B17 B22 B23 B19 100.2(3)
B17 B22 B23 B24 137.6(3)
B17 B22 B23 Cl20 -113.5(4)
B17 B22 B24 B19 -0.1(4)
B17 B22 B24 B20 63.1(3)
B17 B22 B24 B21 100.8(3)
B17 B22 B24 B23 -37.8(3)
B17 B22 B24 Cl22 -146.4(3)
B17 B23 B24 B19 -100.5(3)
B17 B23 B24 B20 -63.4(3)
B17 B23 B24 B21 0.5(4)
B17 B23 B24 B22 37.6(3)
B17 B23 B24 Cl22 151.4(3)
B18 B13 B14 B15 -136.7(3)
B18 B13 B14 B19 -36.2(3)
B18 B13 B14 B20 -99.5(3)
B18 B13 B14 Cl16 112.9(3)
B18 B13 B15 B14 37.9(2)
B18 B13 B15 B16 -99.3(3)
B18 B13 B15 B20 1.0(3)
B18 B13 B15 B21 -62.4(3)
B18 B13 B15 Cl12 150.0(3)
B18 B13 B16 B15 99.3(3)
B18 B13 B16 B17 -37.4(3)
B18 B13 B16 B21 62.4(3)
B18 B13 B16 B22 -1.2(4)
B18 B13 B16 Cl13 -150.5(3)
B18 B13 B17 B16 137.1(3)
B18 B13 B17 B22 100.4(3)
B18 B13 B17 B23 36.2(3)
B18 B13 B17 Cl18 -111.1(3)
B18 B13 O2 C148 -146.9(3)
B18 B14 B15 B13 -38.8(3)
B18 B14 B15 B16 -0.3(4)
B18 B14 B15 B20 100.1(3)
B18 B14 B15 B21 63.3(3)
B18 B14 B15 Cl12 -151.7(3)
B18 B14 B19 B20 -138.1(3)
B18 B14 B19 B23 -37.3(3)
B18 B14 B19 B24 -100.4(3)
B18 B14 B19 Cl21 111.9(3)
B18 B14 B20 B15 -101.2(3)
B18 B14 B20 B19 37.2(3)
B18 B14 B20 B21 -64.1(3)
B18 B14 B20 B24 -0.7(4)
B18 B14 B20 Cl15 148.9(3)
B18 B17 B22 B16 101.4(3)
B18 B17 B22 B21 63.6(3)
B18 B17 B22 B23 -37.1(3)
B18 B17 B22 B24 0.5(4)
B18 B17 B22 Cl19 -148.2(3)
B18 B17 B23 B19 37.7(3)
B18 B17 B23 B22 138.6(3)
B18 B17 B23 B24 100.8(3)
B18 B17 B23 Cl20 -110.7(3)
B18 B19 B20 B14 -37.5(3)
B18 B19 B20 B15 -0.5(4)
B18 B19 B20 B21 63.5(3)
B18 B19 B20 B24 100.4(3)
B18 B19 B20 Cl15 -147.8(3)
B18 B19 B23 B17 -37.6(3)
B18 B19 B23 B22 -100.7(3)
B18 B19 B23 B24 -138.1(3)
B18 B19 B23 Cl20 112.2(3)
B18 B19 B24 B20 -101.1(3)
B18 B19 B24 B21 -64.1(3)
B18 B19 B24 B22 -0.3(4)
B18 B19 B24 B23 37.3(3)
B18 B19 B24 Cl22 147.8(3)
B18 B23 B24 B19 -37.4(3)
B18 B23 B24 B20 -0.3(4)
B18 B23 B24 B21 63.6(3)
B18 B23 B24 B22 100.8(3)
B18 B23 B24 Cl22 -145.5(3)
B19 B14 B15 B13 -102.0(3)
B19 B14 B15 B16 -63.5(3)
B19 B14 B15 B20 36.9(3)
B19 B14 B15 B21 0.1(4)
B19 B14 B15 Cl12 145.1(3)
B19 B14 B18 B13 139.7(3)
B19 B14 B18 B17 101.1(3)
B19 B14 B18 B23 37.5(3)
B19 B14 B18 Cl17 -110.0(3)
B19 B14 B20 B15 -138.4(3)
B19 B14 B20 B21 -101.3(3)
B19 B14 B20 B24 -37.9(3)
B19 B14 B20 Cl15 111.7(3)
B19 B18 B23 B17 137.7(3)
B19 B18 B23 B22 100.8(3)
B19 B18 B23 B24 37.4(3)
B19 B18 B23 Cl20 -108.8(3)
B19 B20 B21 B15 -101.0(3)
B19 B20 B21 B16 -63.7(3)
B19 B20 B21 B22 -0.5(4)
B19 B20 B21 B24 37.0(3)
B19 B20 B21 Cl14 148.0(3)
B19 B20 B24 B21 -138.8(3)
B19 B20 B24 B22 -101.2(3)
B19 B20 B24 B23 -37.4(3)
B19 B20 B24 Cl22 107.5(3)
B19 B23 B24 B20 37.1(3)
B19 B23 B24 B21 101.0(3)
B19 B23 B24 B22 138.1(3)
B19 B23 B24 Cl22 -108.1(3)
B20 B14 B15 B13 -138.9(3)
B20 B14 B15 B16 -100.4(3)
B20 B14 B15 B21 -36.8(3)
B20 B14 B15 Cl12 108.2(3)
B20 B14 B18 B13 102.6(3)
B20 B14 B18 B17 64.0(3)
B20 B14 B18 B19 -37.0(3)
B20 B14 B18 B23 0.5(4)
B20 B14 B18 Cl17 -147.0(3)
B20 B14 B19 B18 138.1(3)
B20 B14 B19 B23 100.7(3)
B20 B14 B19 B24 37.6(3)
B20 B14 B19 Cl21 -110.0(3)
B20 B15 B16 B13 -101.8(3)
B20 B15 B16 B17 -63.2(3)
B20 B15 B16 B21 37.3(2)
B20 B15 B16 B22 0.1(3)
B20 B15 B16 Cl13 147.8(3)
B20 B15 B21 B16 -138.0(3)
B20 B15 B21 B22 -100.8(3)
B20 B15 B21 B24 -37.4(3)
B20 B15 B21 Cl14 110.2(3)
B20 B19 B23 B17 63.3(3)
B20 B19 B23 B18 100.9(3)
B20 B19 B23 B22 0.2(4)
B20 B19 B23 B24 -37.2(3)
B20 B19 B23 Cl20 -146.9(3)
B20 B19 B24 B21 37.0(3)
B20 B19 B24 B22 100.8(3)
B20 B19 B24 B23 138.4(3)
B20 B19 B24 Cl22 -111.2(3)
B20 B21 B22 B16 -100.3(3)
B20 B21 B22 B17 -62.9(3)
B20 B21 B22 B23 0.6(4)
B20 B21 B22 B24 37.5(3)
B20 B21 B22 Cl19 149.8(3)
B20 B21 B24 B19 -36.8(3)
B20 B21 B24 B22 -138.0(3)
B20 B21 B24 B23 -100.8(3)
B20 B21 B24 Cl22 109.5(3)
B21 B15 B16 B13 -139.1(3)
B21 B15 B16 B17 -100.5(3)
B21 B15 B16 B22 -37.2(2)
B21 B15 B16 Cl13 110.5(3)
B21 B15 B20 B14 138.7(3)
B21 B15 B20 B19 101.3(3)
B21 B15 B20 B24 37.5(3)
B21 B15 B20 Cl15 -111.0(3)
B21 B16 B17 B13 -102.3(3)
B21 B16 B17 B18 -63.6(3)
B21 B16 B17 B22 37.4(3)
B21 B16 B17 B23 0.1(4)
B21 B16 B17 Cl18 147.5(3)
B21 B16 B22 B17 -137.9(3)
B21 B16 B22 B23 -100.7(3)
B21 B16 B22 B24 -37.6(2)
B21 B16 B22 Cl19 112.6(3)
B21 B20 B24 B19 138.8(3)
B21 B20 B24 B22 37.7(3)
B21 B20 B24 B23 101.4(3)
B21 B20 B24 Cl22 -113.7(3)
B21 B22 B23 B17 -100.8(3)
B21 B22 B23 B18 -63.8(4)
B21 B22 B23 B19 -0.5(4)
B21 B22 B23 B24 36.9(3)
B21 B22 B23 Cl20 145.8(3)
B21 B22 B24 B19 -101.0(3)
B21 B22 B24 B20 -37.7(3)
B21 B22 B24 B23 -138.7(3)
B21 B22 B24 Cl22 112.8(3)
B22 B16 B17 B13 -139.7(3)
B22 B16 B17 B18 -101.0(3)
B22 B16 B17 B23 -37.3(3)
B22 B16 B17 Cl18 110.1(3)
B22 B16 B21 B15 138.3(3)
B22 B16 B21 B20 100.9(3)
B22 B16 B21 B24 37.7(3)
B22 B16 B21 Cl14 -111.5(3)
B22 B17 B18 B13 -102.8(3)
B22 B17 B18 B14 -64.2(3)
B22 B17 B18 B19 -0.7(4)
B22 B17 B18 B23 37.2(3)
B22 B17 B18 Cl17 146.4(3)
B22 B17 B23 B18 -138.6(3)
B22 B17 B23 B19 -100.9(3)
B22 B17 B23 B24 -37.8(3)
B22 B17 B23 Cl20 110.7(3)
B22 B21 B24 B19 101.2(3)
B22 B21 B24 B20 138.0(3)
B22 B21 B24 B23 37.2(3)
B22 B21 B24 Cl22 -112.5(3)
B22 B23 B24 B19 -138.1(3)
B22 B23 B24 B20 -101.1(3)
B22 B23 B24 B21 -37.2(3)
B22 B23 B24 Cl22 113.7(3)
B23 B17 B18 B13 -140.0(3)
B23 B17 B18 B14 -101.4(3)
B23 B17 B18 B19 -37.9(3)
B23 B17 B18 Cl17 109.3(3)
B23 B17 B22 B16 138.5(3)
B23 B17 B22 B21 100.7(3)
B23 B17 B22 B24 37.6(3)
B23 B17 B22 Cl19 -111.1(3)
B23 B18 B19 B14 -138.2(3)
B23 B18 B19 B20 -100.7(3)
B23 B18 B19 B24 -37.2(3)
B23 B18 B19 Cl21 110.4(3)
B23 B19 B20 B14 -100.8(3)
B23 B19 B20 B15 -63.8(3)
B23 B19 B20 B21 0.2(4)
B23 B19 B20 B24 37.0(3)
B23 B19 B20 Cl15 148.9(3)
B23 B19 B24 B20 -138.4(3)
B23 B19 B24 B21 -101.4(3)
B23 B19 B24 B22 -37.6(3)
B23 B19 B24 Cl22 110.5(3)
B23 B22 B24 B19 37.7(3)
B23 B22 B24 B20 100.9(3)
B23 B22 B24 B21 138.7(3)
B23 B22 B24 Cl22 -108.6(3)
B24 B19 B20 B14 -137.9(3)
B24 B19 B20 B15 -100.8(3)
B24 B19 B20 B21 -36.9(3)
B24 B19 B20 Cl15 111.9(3)
B24 B19 B23 B17 100.5(3)
B24 B19 B23 B18 138.1(3)
B24 B19 B23 B22 37.4(3)
B24 B19 B23 Cl20 -109.7(3)
B24 B20 B21 B15 -138.0(3)
B24 B20 B21 B16 -100.8(3)
B24 B20 B21 B22 -37.6(3)
B24 B20 B21 Cl14 111.0(3)
B24 B21 B22 B16 -137.8(3)
B24 B21 B22 B17 -100.3(3)
B24 B21 B22 B23 -36.8(3)
B24 B21 B22 Cl19 112.4(3)
B24 B22 B23 B17 -137.6(3)
B24 B22 B23 B18 -100.7(3)
B24 B22 B23 B19 -37.4(3)
B24 B22 B23 Cl20 108.9(3)
C149 C148 O2 B13 -154.5(3)
O2 B13 B14 B15 119.9(4)
O2 B13 B14 B18 -103.5(4)
O2 B13 B14 B19 -139.7(3)
O2 B13 B14 B20 157.1(3)
O2 B13 B14 Cl16 9.4(5)
O2 B13 B15 B14 -111.8(4)
O2 B13 B15 B16 111.0(4)
O2 B13 B15 B20 -148.7(3)
O2 B13 B15 B21 147.9(3)
O2 B13 B15 Cl12 0.3(5)
O2 B13 B16 B15 -120.1(4)
O2 B13 B16 B17 103.1(4)
O2 B13 B16 B21 -157.1(3)
O2 B13 B16 B22 139.4(3)
O2 B13 B16 Cl13 -9.9(5)
O2 B13 B17 B16 -115.8(3)
O2 B13 B17 B18 107.1(3)
O2 B13 B17 B22 -152.5(3)
O2 B13 B17 B23 143.3(3)
O2 B13 B17 Cl18 -4.1(4)
O2 B13 B18 B14 116.6(3)
O2 B13 B18 B17 -106.6(3)
O2 B13 B18 B19 153.1(3)
O2 B13 B18 B23 -142.8(3)
O2 B13 B18 Cl17 4.4(4)
O2 C148 C149 C150 71.2(4)
Cl12 B15 B16 B13 113.4(3)
Cl12 B15 B16 B17 152.0(3)
Cl12 B15 B16 B21 -107.5(3)
Cl12 B15 B16 B22 -144.7(3)
Cl12 B15 B16 Cl13 3.0(4)
Cl12 B15 B20 B14 -113.2(3)
Cl12 B15 B20 B19 -150.7(3)
Cl12 B15 B20 B21 108.0(3)
Cl12 B15 B20 B24 145.5(3)
Cl12 B15 B20 Cl15 -2.9(4)
Cl12 B15 B21 B16 112.2(3)
Cl12 B15 B21 B20 -109.8(3)
Cl12 B15 B21 B22 149.4(3)
Cl12 B15 B21 B24 -147.2(3)
Cl12 B15 B21 Cl14 0.4(4)
Cl13 B16 B17 B13 109.4(3)
Cl13 B16 B17 B18 148.1(3)
Cl13 B16 B17 B22 -110.9(3)
Cl13 B16 B17 B23 -148.2(3)
Cl13 B16 B17 Cl18 -0.8(4)
Cl13 B16 B21 B15 -110.1(3)
Cl13 B16 B21 B20 -147.5(3)
Cl13 B16 B21 B22 111.6(3)
Cl13 B16 B21 B24 149.3(3)
Cl13 B16 B21 Cl14 0.1(4)
Cl13 B16 B22 B17 112.5(3)
Cl13 B16 B22 B21 -109.7(3)
Cl13 B16 B22 B23 149.6(3)
Cl13 B16 B22 B24 -147.2(3)
Cl13 B16 B22 Cl19 3.0(4)
Cl14 B21 B22 B16 111.6(3)
Cl14 B21 B22 B17 149.1(3)
Cl14 B21 B22 B23 -147.4(3)
Cl14 B21 B22 B24 -110.6(3)
Cl14 B21 B22 Cl19 1.8(5)
Cl14 B21 B24 B19 -146.9(3)
Cl14 B21 B24 B20 -110.2(3)
Cl14 B21 B24 B22 111.9(3)
Cl14 B21 B24 B23 149.1(3)
Cl14 B21 B24 Cl22 -0.6(5)
Cl15 B20 B21 B15 110.1(3)
Cl15 B20 B21 B16 147.3(3)
Cl15 B20 B21 B22 -149.5(3)
Cl15 B20 B21 B24 -111.9(3)
Cl15 B20 B21 Cl14 -0.9(4)
Cl15 B20 B24 B19 -111.1(3)
Cl15 B20 B24 B21 110.1(3)
Cl15 B20 B24 B22 147.8(3)
Cl15 B20 B24 B23 -148.5(3)
Cl15 B20 B24 Cl22 -3.6(4)
Cl16 B14 B15 B13 110.9(3)
Cl16 B14 B15 B16 149.4(3)
Cl16 B14 B15 B20 -110.2(3)
Cl16 B14 B15 B21 -147.0(3)
Cl16 B14 B15 Cl12 -2.0(4)
Cl16 B14 B18 B13 -110.0(3)
Cl16 B14 B18 B17 -148.6(3)
Cl16 B14 B18 B19 110.3(3)
Cl16 B14 B18 B23 147.9(3)
Cl16 B14 B18 Cl17 0.4(4)
Cl16 B14 B19 B18 -112.5(3)
Cl16 B14 B19 B20 109.5(3)
Cl16 B14 B19 B23 -149.8(3)
Cl16 B14 B19 B24 147.1(3)
Cl16 B14 B19 Cl21 -0.6(4)
Cl16 B14 B20 B15 110.5(3)
Cl16 B14 B20 B19 -111.1(3)
Cl16 B14 B20 B21 147.6(3)
Cl16 B14 B20 B24 -148.9(3)
Cl16 B14 B20 Cl15 0.6(4)
Cl17 B18 B19 B14 112.4(3)
Cl17 B18 B19 B20 149.9(3)
Cl17 B18 B19 B23 -109.5(3)
Cl17 B18 B19 B24 -146.7(3)
Cl17 B18 B19 Cl21 0.9(5)
Cl17 B18 B23 B17 -111.4(3)
Cl17 B18 B23 B19 110.9(3)
Cl17 B18 B23 B22 -148.3(3)
Cl17 B18 B23 B24 148.3(3)
Cl17 B18 B23 Cl20 2.1(5)
Cl18 B17 B18 B13 110.2(3)
Cl18 B17 B18 B14 148.8(3)
Cl18 B17 B18 B19 -147.7(3)
Cl18 B17 B18 B23 -109.8(3)
Cl18 B17 B18 Cl17 -0.5(4)
Cl18 B17 B22 B16 -111.5(3)
Cl18 B17 B22 B21 -149.3(3)
Cl18 B17 B22 B23 110.0(3)
Cl18 B17 B22 B24 147.6(3)
Cl18 B17 B22 Cl19 -1.1(4)
Cl18 B17 B23 B18 111.0(3)
Cl18 B17 B23 B19 148.6(3)
Cl18 B17 B23 B22 -110.4(3)
Cl18 B17 B23 B24 -148.2(3)
Cl18 B17 B23 Cl20 0.3(5)
Cl19 B22 B23 B17 109.5(3)
Cl19 B22 B23 B18 146.4(3)
Cl19 B22 B23 B19 -150.2(3)
Cl19 B22 B23 B24 -112.9(3)
Cl19 B22 B23 Cl20 -3.9(5)
Cl19 B22 B24 B19 147.5(3)
Cl19 B22 B24 B20 -149.3(3)
Cl19 B22 B24 B21 -111.6(3)
Cl19 B22 B24 B23 109.8(3)
Cl19 B22 B24 Cl22 1.2(4)
Cl20 B23 B24 B19 109.6(3)
Cl20 B23 B24 B20 146.7(3)
Cl20 B23 B24 B21 -149.4(3)
Cl20 B23 B24 B22 -112.2(3)
Cl20 B23 B24 Cl22 1.5(4)
Cl21 B19 B20 B14 112.0(3)
Cl21 B19 B20 B15 149.1(3)
Cl21 B19 B20 B21 -147.0(3)
Cl21 B19 B20 B24 -110.1(3)
Cl21 B19 B20 Cl15 1.8(4)
Cl21 B19 B23 B17 -149.7(3)
Cl21 B19 B23 B18 -112.1(3)
Cl21 B19 B23 B22 147.2(3)
Cl21 B19 B23 B24 109.8(3)
Cl21 B19 B23 Cl20 0.0(4)
Cl21 B19 B24 B20 110.6(3)
Cl21 B19 B24 B21 147.7(3)
Cl21 B19 B24 B22 -148.6(3)
Cl21 B19 B24 B23 -111.0(3)
Cl21 B19 B24 Cl22 -0.5(4)
B25 B26 B27 B28 38.9(2)
B25 B26 B27 B32 139.8(3)
B25 B26 B27 B33 102.4(3)
B25 B26 B27 Cl25 -109.4(3)
B25 B26 B30 B29 -39.1(2)
B25 B26 B30 B31 -139.3(3)
B25 B26 B30 B35 -102.4(3)
B25 B26 B30 Cl27 112.9(3)
B25 B26 B31 B30 36.9(3)
B25 B26 B31 B32 -101.6(3)
B25 B26 B31 B35 -0.3(3)
B25 B26 B31 B36 -64.2(3)
B25 B26 B31 Cl32 148.0(2)
B25 B26 B32 B27 -36.6(2)
B25 B26 B32 B31 101.5(3)
B25 B26 B32 B33 0.8(3)
B25 B26 B32 B36 64.3(3)
B25 B26 B32 Cl31 -148.0(3)
B25 B27 B28 B29 38.8(2)
B25 B27 B28 B33 140.1(3)
B25 B27 B28 B34 103.0(3)
B25 B27 B28 Cl24 -108.7(3)
B25 B27 B32 B26 36.3(2)
B25 B27 B32 B31 -1.3(4)
B25 B27 B32 B33 -102.0(3)
B25 B27 B32 B36 -64.9(3)
B25 B27 B32 Cl31 145.7(3)
B25 B27 B33 B28 -36.3(2)
B25 B27 B33 B32 101.4(3)
B25 B27 B33 B34 0.7(4)
B25 B27 B33 B36 64.1(3)
B25 B27 B33 Cl30 -146.9(3)
B25 B28 B29 B30 38.6(2)
B25 B28 B29 B34 139.8(3)
B25 B28 B29 B35 102.3(3)
B25 B28 B29 Cl23 -110.7(3)
B25 B28 B33 B27 36.3(2)
B25 B28 B33 B32 -1.2(3)
B25 B28 B33 B34 -102.3(3)
B25 B28 B33 B36 -64.8(3)
B25 B28 B33 Cl30 147.6(3)
B25 B28 B34 B29 -36.9(2)
B25 B28 B34 B33 101.7(3)
B25 B28 B34 B35 0.6(3)
B25 B28 B34 B36 64.1(3)
B25 B28 B34 Cl29 -147.3(2)
B25 B29 B30 B26 38.8(2)
B25 B29 B30 B31 102.1(3)
B25 B29 B30 B35 139.4(3)
B25 B29 B30 Cl27 -113.1(3)
B25 B29 B34 B28 36.6(2)
B25 B29 B34 B33 -0.3(3)
B25 B29 B34 B35 -101.2(3)
B25 B29 B34 B36 -63.6(3)
B25 B29 B34 Cl29 148.3(3)
B25 B29 B35 B30 -36.7(2)
B25 B29 B35 B31 1.0(3)
B25 B29 B35 B34 101.9(3)
B25 B29 B35 B36 64.5(3)
B25 B29 B35 Cl28 -146.0(3)
B25 B30 B31 B26 -36.7(2)
B25 B30 B31 B32 0.5(3)
B25 B30 B31 B35 101.7(3)
B25 B30 B31 B36 64.3(3)
B25 B30 B31 Cl32 -148.9(3)
B25 B30 B35 B29 37.0(2)
B25 B30 B35 B31 -100.9(3)
B25 B30 B35 B34 -0.3(3)
B25 B30 B35 B36 -63.6(3)
B25 B30 B35 Cl28 148.7(2)
B26 B25 B27 B28 -136.5(3)
B26 B25 B27 B32 -36.4(3)
B26 B25 B27 B33 -100.4(3)
B26 B25 B27 Cl25 112.3(3)
B26 B25 B28 B27 37.9(2)
B26 B25 B28 B29 -99.3(3)
B26 B25 B28 B33 1.7(3)
B26 B25 B28 B34 -62.6(3)
B26 B25 B28 Cl24 148.7(2)
B26 B25 B29 B28 98.9(3)
B26 B25 B29 B30 -38.0(2)
B26 B25 B29 B34 62.5(3)
B26 B25 B29 B35 -1.2(3)
B26 B25 B29 Cl23 -150.7(2)
B26 B25 B30 B29 136.5(3)
B26 B25 B30 B31 36.6(2)
B26 B25 B30 B35 99.9(3)
B26 B25 B30 Cl27 -111.5(3)
B26 B25 O3 C151 78.2(4)
B26 B27 B28 B25 -38.7(2)
B26 B27 B28 B29 0.1(3)
B26 B27 B28 B33 101.4(3)
B26 B27 B28 B34 64.3(3)
B26 B27 B28 Cl24 -147.4(2)
B26 B27 B32 B31 -37.5(3)
B26 B27 B32 B33 -138.3(3)
B26 B27 B32 B36 -101.2(3)
B26 B27 B32 Cl31 109.5(3)
B26 B27 B33 B28 -100.1(3)
B26 B27 B33 B32 37.5(2)
B26 B27 B33 B34 -63.1(3)
B26 B27 B33 B36 0.3(3)
B26 B27 B33 Cl30 149.2(2)
B26 B30 B31 B32 37.2(3)
B26 B30 B31 B35 138.4(3)
B26 B30 B31 B36 101.0(3)
B26 B30 B31 Cl32 -112.2(3)
B26 B30 B35 B29 100.8(3)
B26 B30 B35 B31 -37.1(2)
B26 B30 B35 B34 63.5(3)
B26 B30 B35 B36 0.2(3)
B26 B30 B35 Cl28 -147.4(3)
B26 B31 B32 B27 37.4(2)
B26 B31 B32 B33 101.0(3)
B26 B31 B32 B36 138.5(3)
B26 B31 B32 Cl31 -109.9(3)
B26 B31 B35 B29 -0.4(3)
B26 B31 B35 B30 37.0(2)
B26 B31 B35 B34 -64.2(3)
B26 B31 B35 B36 -101.5(3)
B26 B31 B35 Cl28 147.2(2)
B26 B31 B36 B32 -37.3(2)
B26 B31 B36 B33 0.0(3)
B26 B31 B36 B34 63.4(3)
B26 B31 B36 B35 100.6(3)
B26 B31 B36 Cl33 -147.1(2)
B26 B32 B33 B27 -37.3(2)
B26 B32 B33 B28 0.3(3)
B26 B32 B33 B34 63.6(3)
B26 B32 B33 B36 101.2(3)
B26 B32 B33 Cl30 -148.3(3)
B26 B32 B36 B31 37.3(2)
B26 B32 B36 B33 -100.7(3)
B26 B32 B36 B34 -63.0(3)
B26 B32 B36 B35 0.1(3)
B26 B32 B36 Cl33 148.3(3)
B27 B25 B26 B30 136.7(3)
B27 B25 B26 B31 99.8(3)
B27 B25 B26 B32 36.2(2)
B27 B25 B26 Cl26 -111.9(3)
B27 B25 B28 B29 -137.2(3)
B27 B25 B28 B33 -36.2(2)
B27 B25 B28 B34 -100.4(3)
B27 B25 B28 Cl24 110.9(3)
B27 B25 B29 B28 37.2(2)
B27 B25 B29 B30 -99.7(3)
B27 B25 B29 B34 0.7(3)
B27 B25 B29 B35 -63.0(3)
B27 B25 B29 Cl23 147.6(2)
B27 B25 B30 B26 -37.8(2)
B27 B25 B30 B29 98.7(3)
B27 B25 B30 B31 -1.2(3)
B27 B25 B30 B35 62.1(3)
B27 B25 B30 Cl27 -149.3(3)
B27 B25 O3 C151 148.7(3)
B27 B26 B30 B25 39.0(2)
B27 B26 B30 B29 -0.1(3)
B27 B26 B30 B31 -100.3(3)
B27 B26 B30 B35 -63.4(3)
B27 B26 B30 Cl27 151.9(2)
B27 B26 B31 B30 101.3(3)
B27 B26 B31 B32 -37.2(2)
B27 B26 B31 B35 64.0(3)
B27 B26 B31 B36 0.1(3)
B27 B26 B31 Cl32 -147.6(2)
B27 B26 B32 B31 138.1(3)
B27 B26 B32 B33 37.4(2)
B27 B26 B32 B36 100.8(3)
B27 B26 B32 Cl31 -111.4(3)
B27 B28 B29 B25 -38.6(2)
B27 B28 B29 B30 -0.1(3)
B27 B28 B29 B34 101.1(3)
B27 B28 B29 B35 63.6(3)
B27 B28 B29 Cl23 -149.3(2)
B27 B28 B33 B32 -37.6(2)
B27 B28 B33 B34 -138.6(3)
B27 B28 B33 B36 -101.1(3)
B27 B28 B33 Cl30 111.3(3)
B27 B28 B34 B29 -101.4(3)
B27 B28 B34 B33 37.1(2)
B27 B28 B34 B35 -64.0(3)
B27 B28 B34 B36 -0.4(3)
B27 B28 B34 Cl29 148.2(2)
B27 B32 B33 B28 37.6(2)
B27 B32 B33 B34 100.9(3)
B27 B32 B33 B36 138.6(3)
B27 B32 B33 Cl30 -111.0(3)
B27 B32 B36 B31 100.8(3)
B27 B32 B36 B33 -37.2(2)
B27 B32 B36 B34 0.5(3)
B27 B32 B36 B35 63.6(3)
B27 B32 B36 Cl33 -148.1(2)
B27 B33 B34 B28 -36.9(2)
B27 B33 B34 B29 -0.3(3)
B27 B33 B34 B35 62.9(3)
B27 B33 B34 B36 101.0(3)
B27 B33 B34 Cl29 -148.7(3)
B27 B33 B36 B31 -0.2(3)
B27 B33 B36 B32 37.0(2)
B27 B33 B36 B34 -100.8(3)
B27 B33 B36 B35 -63.0(3)
B27 B33 B36 Cl33 147.0(2)
B28 B25 B26 B27 -37.7(2)
B28 B25 B26 B30 99.0(3)
B28 B25 B26 B31 62.1(3)
B28 B25 B26 B32 -1.5(3)
B28 B25 B26 Cl26 -149.6(2)
B28 B25 B27 B26 136.5(3)
B28 B25 B27 B32 100.2(3)
B28 B25 B27 B33 36.1(2)
B28 B25 B27 Cl25 -111.2(3)
B28 B25 B29 B30 -136.9(3)
B28 B25 B29 B34 -36.4(2)
B28 B25 B29 B35 -100.1(3)
B28 B25 B29 Cl23 110.4(3)
B28 B25 B30 B26 -99.3(3)
B28 B25 B30 B29 37.3(2)
B28 B25 B30 B31 -62.7(3)
B28 B25 B30 B35 0.6(3)
B28 B25 B30 Cl27 149.2(2)
B28 B25 O3 C151 -143.5(3)
B28 B27 B32 B26 100.4(3)
B28 B27 B32 B31 62.9(3)
B28 B27 B32 B33 -37.8(2)
B28 B27 B32 B36 -0.8(3)
B28 B27 B32 Cl31 -150.1(3)
B28 B27 B33 B32 137.7(3)
B28 B27 B33 B34 37.0(2)
B28 B27 B33 B36 100.4(3)
B28 B27 B33 Cl30 -110.6(3)
B28 B29 B30 B25 -38.7(2)
B28 B29 B30 B26 0.1(3)
B28 B29 B30 B31 63.4(3)
B28 B29 B30 B35 100.7(3)
B28 B29 B30 Cl27 -151.8(2)
B28 B29 B34 B33 -36.9(2)
B28 B29 B34 B35 -137.9(3)
B28 B29 B34 B36 -100.2(3)
B28 B29 B34 Cl29 111.7(3)
B28 B29 B35 B30 -100.9(3)
B28 B29 B35 B31 -63.2(3)
B28 B29 B35 B34 37.7(2)
B28 B29 B35 B36 0.3(3)
B28 B29 B35 Cl28 149.8(3)
B28 B33 B34 B29 36.6(2)
B28 B33 B34 B35 99.8(3)
B28 B33 B34 B36 137.9(3)
B28 B33 B34 Cl29 -111.8(3)
B28 B33 B36 B31 63.0(3)
B28 B33 B36 B32 100.2(3)
B28 B33 B36 B34 -37.6(2)
B28 B33 B36 B35 0.2(3)
B28 B33 B36 Cl33 -149.8(2)
B28 B34 B35 B29 -37.1(2)
B28 B34 B35 B30 -0.2(3)
B28 B34 B35 B31 63.6(3)
B28 B34 B35 B36 101.0(3)
B28 B34 B35 Cl28 -148.4(2)
B28 B34 B36 B31 -62.9(3)
B28 B34 B36 B32 -0.1(3)
B28 B34 B36 B33 37.5(2)
B28 B34 B36 B35 -100.0(3)
B28 B34 B36 Cl33 147.9(2)
B29 B25 B26 B27 -98.8(3)
B29 B25 B26 B30 37.8(2)
B29 B25 B26 B31 0.9(3)
B29 B25 B26 B32 -62.7(3)
B29 B25 B26 Cl26 149.2(2)
B29 B25 B27 B26 99.5(3)
B29 B25 B27 B28 -37.0(2)
B29 B25 B27 B32 63.2(3)
B29 B25 B27 B33 -0.9(3)
B29 B25 B27 Cl25 -148.2(3)
B29 B25 B28 B27 137.2(3)
B29 B25 B28 B33 101.0(3)
B29 B25 B28 B34 36.8(2)
B29 B25 B28 Cl24 -111.9(3)
B29 B25 B30 B26 -136.5(3)
B29 B25 B30 B31 -99.9(3)
B29 B25 B30 B35 -36.6(2)
B29 B25 B30 Cl27 112.0(3)
B29 B25 O3 C151 -74.0(4)
B29 B28 B33 B27 101.1(3)
B29 B28 B33 B32 63.6(3)
B29 B28 B33 B34 -37.5(3)
B29 B28 B33 B36 0.0(3)
B29 B28 B33 Cl30 -147.6(3)
B29 B28 B34 B33 138.5(3)
B29 B28 B34 B35 37.4(2)
B29 B28 B34 B36 101.0(3)
B29 B28 B34 Cl29 -110.4(3)
B29 B30 B31 B26 -100.9(3)
B29 B30 B31 B32 -63.8(3)
B29 B30 B31 B35 37.5(2)
B29 B30 B31 B36 0.1(3)
B29 B30 B31 Cl32 146.9(3)
B29 B30 B35 B31 -137.9(3)
B29 B30 B35 B34 -37.2(2)
B29 B30 B35 B36 -100.6(3)
B29 B30 B35 Cl28 111.8(3)
B29 B34 B35 B30 37.0(2)
B29 B34 B35 B31 100.7(3)
B29 B34 B35 B36 138.1(3)
B29 B34 B35 Cl28 -111.3(3)
B29 B34 B36 B31 -0.3(3)
B29 B34 B36 B32 62.5(3)
B29 B34 B36 B33 100.1(3)
B29 B34 B36 B35 -37.4(2)
B29 B34 B36 Cl33 -149.5(2)
B29 B35 B36 B31 -100.6(3)
B29 B35 B36 B32 -63.4(3)
B29 B35 B36 B33 -0.3(3)
B29 B35 B36 B34 37.6(2)
B29 B35 B36 Cl33 149.2(3)
B30 B25 B26 B27 -136.7(3)
B30 B25 B26 B31 -36.9(2)
B30 B25 B26 B32 -100.5(3)
B30 B25 B26 Cl26 111.4(3)
B30 B25 B27 B26 37.9(2)
B30 B25 B27 B28 -98.7(3)
B30 B25 B27 B32 1.5(3)
B30 B25 B27 B33 -62.5(3)
B30 B25 B27 Cl25 150.2(3)
B30 B25 B28 B27 99.7(3)
B30 B25 B28 B29 -37.5(2)
B30 B25 B28 B33 63.5(3)
B30 B25 B28 B34 -0.7(3)
B30 B25 B28 Cl24 -149.4(2)
B30 B25 B29 B28 136.9(3)
B30 B25 B29 B34 100.4(3)
B30 B25 B29 B35 36.7(2)
B30 B25 B29 Cl23 -112.7(3)
B30 B25 O3 C151 1.7(5)
B30 B26 B27 B25 -38.9(2)
B30 B26 B27 B28 0.0(3)
B30 B26 B27 B32 100.9(3)
B30 B26 B27 B33 63.5(3)
B30 B26 B27 Cl25 -148.3(2)
B30 B26 B31 B32 -138.5(3)
B30 B26 B31 B35 -37.3(2)
B30 B26 B31 B36 -101.2(3)
B30 B26 B31 Cl32 111.1(3)
B30 B26 B32 B27 -100.8(3)
B30 B26 B32 B31 37.3(3)
B30 B26 B32 B33 -63.4(3)
B30 B26 B32 B36 0.0(4)
B30 B26 B32 Cl31 147.8(3)
B30 B29 B34 B28 100.6(3)
B30 B29 B34 B33 63.7(3)
B30 B29 B34 B35 -37.3(2)
B30 B29 B34 B36 0.4(3)
B30 B29 B34 Cl29 -147.8(2)
B30 B29 B35 B31 37.7(2)
B30 B29 B35 B34 138.6(3)
B30 B29 B35 B36 101.2(3)
B30 B29 B35 Cl28 -109.3(3)
B30 B31 B32 B26 -36.9(2)
B30 B31 B32 B27 0.5(3)
B30 B31 B32 B33 64.1(3)
B30 B31 B32 B36 101.6(3)
B30 B31 B32 Cl31 -146.8(3)
B30 B31 B35 B29 -37.5(2)
B30 B31 B35 B34 -101.2(3)
B30 B31 B35 B36 -138.5(3)
B30 B31 B35 Cl28 110.1(3)
B30 B31 B36 B32 -100.6(3)
B30 B31 B36 B33 -63.2(3)
B30 B31 B36 B34 0.1(3)
B30 B31 B36 B35 37.4(2)
B30 B31 B36 Cl33 149.7(2)
B30 B35 B36 B31 -37.4(2)
B30 B35 B36 B32 -0.2(3)
B30 B35 B36 B33 62.9(3)
B30 B35 B36 B34 100.8(3)
B30 B35 B36 Cl33 -147.6(3)
B31 B26 B27 B25 -102.7(3)
B31 B26 B27 B28 -63.8(3)
B31 B26 B27 B32 37.2(2)
B31 B26 B27 B33 -0.3(3)
B31 B26 B27 Cl25 148.0(2)
B31 B26 B30 B25 139.3(3)
B31 B26 B30 B29 100.2(3)
B31 B26 B30 B35 36.9(2)
B31 B26 B30 Cl27 -107.8(3)
B31 B26 B32 B27 -138.1(3)
B31 B26 B32 B33 -100.7(3)
B31 B26 B32 B36 -37.3(3)
B31 B26 B32 Cl31 110.5(3)
B31 B30 B35 B29 137.9(3)
B31 B30 B35 B34 100.6(3)
B31 B30 B35 B36 37.3(2)
B31 B30 B35 Cl28 -110.3(3)
B31 B32 B33 B27 -101.0(3)
B31 B32 B33 B28 -63.4(3)
B31 B32 B33 B34 0.0(3)
B31 B32 B33 B36 37.6(2)
B31 B32 B33 Cl30 148.1(2)
B31 B32 B36 B33 -138.0(3)
B31 B32 B36 B34 -100.3(3)
B31 B32 B36 B35 -37.2(2)
B31 B32 B36 Cl33 111.0(3)
B31 B35 B36 B32 37.2(2)
B31 B35 B36 B33 100.2(3)
B31 B35 B36 B34 138.1(3)
B31 B35 B36 Cl33 -110.3(3)
B32 B26 B27 B25 -139.8(3)
B32 B26 B27 B28 -100.9(3)
B32 B26 B27 B33 -37.4(2)
B32 B26 B27 Cl25 110.8(3)
B32 B26 B30 B25 102.3(3)
B32 B26 B30 B29 63.2(3)
B32 B26 B30 B31 -37.0(2)
B32 B26 B30 B35 -0.1(3)
B32 B26 B30 Cl27 -144.8(3)
B32 B26 B31 B30 138.5(3)
B32 B26 B31 B35 101.2(3)
B32 B26 B31 B36 37.4(2)
B32 B26 B31 Cl32 -110.4(3)
B32 B27 B28 B25 -102.3(3)
B32 B27 B28 B29 -63.5(3)
B32 B27 B28 B33 37.8(2)
B32 B27 B28 B34 0.7(3)
B32 B27 B28 Cl24 149.0(2)
B32 B27 B33 B28 -137.7(3)
B32 B27 B33 B34 -100.6(3)
B32 B27 B33 B36 -37.2(2)
B32 B27 B33 Cl30 111.7(3)
B32 B31 B35 B29 63.2(3)
B32 B31 B35 B30 100.7(3)
B32 B31 B35 B34 -0.5(3)
B32 B31 B35 B36 -37.8(2)
B32 B31 B35 Cl28 -149.2(2)
B32 B31 B36 B33 37.3(2)
B32 B31 B36 B34 100.7(3)
B32 B31 B36 B35 137.9(3)
B32 B31 B36 Cl33 -109.8(3)
B32 B33 B34 B28 -100.1(3)
B32 B33 B34 B29 -63.5(3)
B32 B33 B34 B35 -0.3(3)
B32 B33 B34 B36 37.8(2)
B32 B33 B34 Cl29 148.1(3)
B32 B33 B36 B31 -37.2(2)
B32 B33 B36 B34 -137.8(3)
B32 B33 B36 B35 -100.0(3)
B32 B33 B36 Cl33 110.0(3)
B33 B27 B28 B25 -140.1(3)
B33 B27 B28 B29 -101.4(3)
B33 B27 B28 B34 -37.1(2)
B33 B27 B28 Cl24 111.1(3)
B33 B27 B32 B26 138.3(3)
B33 B27 B32 B31 100.7(3)
B33 B27 B32 B36 37.1(2)
B33 B27 B32 Cl31 -112.3(3)
B33 B28 B29 B25 -102.5(3)
B33 B28 B29 B30 -63.9(3)
B33 B28 B29 B34 37.3(2)
B33 B28 B29 B35 -0.2(3)
B33 B28 B29 Cl23 146.9(3)
B33 B28 B34 B29 -138.5(3)
B33 B28 B34 B35 -101.1(3)
B33 B28 B34 B36 -37.5(2)
B33 B28 B34 Cl29 111.0(3)
B33 B32 B36 B31 138.0(3)
B33 B32 B36 B34 37.7(2)
B33 B32 B36 B35 100.8(3)
B33 B32 B36 Cl33 -111.0(3)
B33 B34 B35 B29 -100.2(3)
B33 B34 B35 B30 -63.3(3)
B33 B34 B35 B31 0.5(3)
B33 B34 B35 B36 37.9(2)
B33 B34 B35 Cl28 148.5(3)
B33 B34 B36 B31 -100.4(3)
B33 B34 B36 B32 -37.6(2)
B33 B34 B36 B35 -137.5(3)
B33 B34 B36 Cl33 110.4(3)
B34 B28 B29 B25 -139.8(3)
B34 B28 B29 B30 -101.2(3)
B34 B28 B29 B35 -37.5(2)
B34 B28 B29 Cl23 109.6(3)
B34 B28 B33 B27 138.6(3)
B34 B28 B33 B32 101.1(3)
B34 B28 B33 B36 37.5(2)
B34 B28 B33 Cl30 -110.1(3)
B34 B29 B30 B25 -102.4(3)
B34 B29 B30 B26 -63.6(3)
B34 B29 B30 B31 -0.3(3)
B34 B29 B30 B35 37.0(2)
B34 B29 B30 Cl27 144.6(2)
B34 B29 B35 B30 -138.6(3)
B34 B29 B35 B31 -100.8(3)
B34 B29 B35 B36 -37.3(2)
B34 B29 B35 Cl28 112.1(3)
B34 B33 B36 B31 100.6(3)
B34 B33 B36 B32 137.8(3)
B34 B33 B36 B35 37.8(2)
B34 B33 B36 Cl33 -112.2(3)
B34 B35 B36 B31 -138.1(3)
B34 B35 B36 B32 -100.9(3)
B34 B35 B36 B33 -37.9(2)
B34 B35 B36 Cl33 111.6(3)
B35 B29 B30 B25 -139.4(3)
B35 B29 B30 B26 -100.6(3)
B35 B29 B30 B31 -37.3(2)
B35 B29 B30 Cl27 107.6(3)
B35 B29 B34 B28 137.9(3)
B35 B29 B34 B33 101.0(3)
B35 B29 B34 B36 37.6(2)
B35 B29 B34 Cl29 -110.5(3)
B35 B30 B31 B26 -138.4(3)
B35 B30 B31 B32 -101.3(3)
B35 B30 B31 B36 -37.4(2)
B35 B30 B31 Cl32 109.4(3)
B35 B31 B32 B26 -100.7(3)
B35 B31 B32 B27 -63.3(3)
B35 B31 B32 B33 0.3(3)
B35 B31 B32 B36 37.8(2)
B35 B31 B32 Cl31 149.4(3)
B35 B31 B36 B32 -137.9(3)
B35 B31 B36 B33 -100.6(3)
B35 B31 B36 B34 -37.2(2)
B35 B31 B36 Cl33 112.3(3)
B35 B34 B36 B31 37.1(2)
B35 B34 B36 B32 100.0(3)
B35 B34 B36 B33 137.5(3)
B35 B34 B36 Cl33 -112.0(3)
B36 B31 B32 B26 -138.5(3)
B36 B31 B32 B27 -101.1(3)
B36 B31 B32 B33 -37.5(2)
B36 B31 B32 Cl31 111.6(3)
B36 B31 B35 B29 101.0(3)
B36 B31 B35 B30 138.5(3)
B36 B31 B35 B34 37.3(2)
B36 B31 B35 Cl28 -111.4(3)
B36 B32 B33 B27 -138.6(3)
B36 B32 B33 B28 -101.0(3)
B36 B32 B33 B34 -37.6(2)
B36 B32 B33 Cl30 110.5(3)
B36 B33 B34 B28 -137.9(3)
B36 B33 B34 B29 -101.3(3)
B36 B33 B34 B35 -38.1(2)
B36 B33 B34 Cl29 110.3(3)
B36 B34 B35 B29 -138.1(3)
B36 B34 B35 B30 -101.2(3)
B36 B34 B35 B31 -37.4(2)
B36 B34 B35 Cl28 110.5(3)
C152 C151 O3 B25 167.8(3)
O3 B25 B26 B27 104.7(4)
O3 B25 B26 B30 -118.6(4)
O3 B25 B26 B31 -155.5(3)
O3 B25 B26 B32 140.9(3)
O3 B25 B26 Cl26 -7.2(5)
O3 B25 B27 B26 -116.0(3)
O3 B25 B27 B28 107.4(3)
O3 B25 B27 B32 -152.4(3)
O3 B25 B27 B33 143.5(3)
O3 B25 B27 Cl25 -3.7(4)
O3 B25 B28 B27 -107.7(3)
O3 B25 B28 B29 115.1(3)
O3 B25 B28 B33 -143.8(3)
O3 B25 B28 B34 151.9(3)
O3 B25 B28 Cl24 3.2(4)
O3 B25 B29 B28 -104.4(4)
O3 B25 B29 B30 118.7(4)
O3 B25 B29 B34 -140.9(3)
O3 B25 B29 B35 155.4(3)
O3 B25 B29 Cl23 6.0(5)
O3 B25 B30 B26 112.2(4)
O3 B25 B30 B29 -111.2(4)
O3 B25 B30 B31 148.8(3)
O3 B25 B30 B35 -147.9(3)
O3 B25 B30 Cl27 0.8(5)
O3 C151 C152 C153 -65.8(4)
Cl23 B29 B30 B25 109.7(3)
Cl23 B29 B30 B26 148.5(3)
Cl23 B29 B30 B31 -148.2(3)
Cl23 B29 B30 B35 -110.9(3)
Cl23 B29 B30 Cl27 -3.3(4)
Cl23 B29 B34 B28 -110.5(3)
Cl23 B29 B34 B33 -147.4(2)
Cl23 B29 B34 B35 111.6(3)
Cl23 B29 B34 B36 149.2(2)
Cl23 B29 B34 Cl29 1.1(4)
Cl23 B29 B35 B30 112.4(3)
Cl23 B29 B35 B31 150.2(2)
Cl23 B29 B35 B34 -109.0(3)
Cl23 B29 B35 B36 -146.3(3)
Cl23 B29 B35 Cl28 3.1(4)
Cl24 B28 B29 B25 108.5(3)
Cl24 B28 B29 B30 147.1(2)
Cl24 B28 B29 B34 -111.7(3)
Cl24 B28 B29 B35 -149.2(2)
Cl24 B28 B29 Cl23 -2.1(4)
Cl24 B28 B33 B27 -109.9(3)
Cl24 B28 B33 B32 -147.5(2)
Cl24 B28 B33 B34 111.5(3)
Cl24 B28 B33 B36 149.0(2)
Cl24 B28 B33 Cl30 1.4(4)
Cl24 B28 B34 B29 110.9(3)
Cl24 B28 B34 B33 -110.6(3)
Cl24 B28 B34 B35 148.3(2)
Cl24 B28 B34 B36 -148.1(2)
Cl24 B28 B34 Cl29 0.4(4)
Cl25 B27 B28 B25 110.0(3)
Cl25 B27 B28 B29 148.7(2)
Cl25 B27 B28 B33 -109.9(3)
Cl25 B27 B28 B34 -147.0(2)
Cl25 B27 B28 Cl24 1.3(4)
Cl25 B27 B32 B26 -112.0(3)
Cl25 B27 B32 B31 -149.5(3)
Cl25 B27 B32 B33 109.7(3)
Cl25 B27 B32 B36 146.8(3)
Cl25 B27 B32 Cl31 -2.5(4)
Cl25 B27 B33 B28 111.0(3)
Cl25 B27 B33 B32 -111.4(3)
Cl25 B27 B33 B34 148.0(2)
Cl25 B27 B33 B36 -148.6(2)
Cl25 B27 B33 Cl30 0.3(4)
Cl26 B26 B27 B25 109.3(3)
Cl26 B26 B27 B28 148.2(2)
Cl26 B26 B27 B32 -110.9(3)
Cl26 B26 B27 B33 -148.3(2)
Cl26 B26 B27 Cl25 -0.1(4)
Cl26 B26 B30 B25 -109.3(3)
Cl26 B26 B30 B29 -148.4(3)
Cl26 B26 B30 B31 111.4(3)
Cl26 B26 B30 B35 148.3(3)
Cl26 B26 B30 Cl27 3.5(4)
Cl26 B26 B31 B30 -110.7(3)
Cl26 B26 B31 B32 110.8(3)
Cl26 B26 B31 B35 -148.0(2)
Cl26 B26 B31 B36 148.1(2)
Cl26 B26 B31 Cl32 0.4(4)
Cl26 B26 B32 B27 110.9(3)
Cl26 B26 B32 B31 -110.9(3)
Cl26 B26 B32 B33 148.3(3)
Cl26 B26 B32 B36 -148.2(3)
Cl26 B26 B32 Cl31 -0.5(4)
Cl27 B30 B31 B26 112.9(3)
Cl27 B30 B31 B32 150.0(2)
Cl27 B30 B31 B35 -108.7(3)
Cl27 B30 B31 B36 -146.1(2)
Cl27 B30 B31 Cl32 0.7(4)
Cl27 B30 B35 B29 -113.2(3)
Cl27 B30 B35 B31 109.0(3)
Cl27 B30 B35 B34 -150.4(2)
Cl27 B30 B35 B36 146.3(2)
Cl27 B30 B35 Cl28 -1.4(4)
Cl28 B35 B36 B31 109.8(3)
Cl28 B35 B36 B32 147.0(3)
Cl28 B35 B36 B33 -149.9(3)
Cl28 B35 B36 B34 -112.0(3)
Cl28 B35 B36 Cl33 -0.4(4)
Cl29 B34 B35 B29 111.2(3)
Cl29 B34 B35 B30 148.1(2)
Cl29 B34 B35 B31 -148.1(2)
Cl29 B34 B35 B36 -110.7(3)
Cl29 B34 B35 Cl28 -0.1(4)
Cl29 B34 B36 B31 148.0(2)
Cl29 B34 B36 B32 -149.1(2)
Cl29 B34 B36 B33 -111.6(3)
Cl29 B34 B36 B35 110.9(3)
Cl29 B34 B36 Cl33 -1.2(4)
Cl30 B33 B34 B28 111.2(3)
Cl30 B33 B34 B29 147.8(2)
Cl30 B33 B34 B35 -149.0(2)
Cl30 B33 B34 B36 -110.9(3)
Cl30 B33 B34 Cl29 -0.6(4)
Cl30 B33 B36 B31 -149.3(2)
Cl30 B33 B36 B32 -112.1(3)
Cl30 B33 B36 B34 110.1(3)
Cl30 B33 B36 B35 147.8(3)
Cl30 B33 B36 Cl33 -2.2(4)
Cl31 B32 B33 B27 110.6(3)
Cl31 B32 B33 B28 148.2(3)
Cl31 B32 B33 B34 -148.5(3)
Cl31 B32 B33 B36 -110.8(3)
Cl31 B32 B33 Cl30 -0.4(4)
Cl31 B32 B36 B31 -109.9(3)
Cl31 B32 B36 B33 112.1(3)
Cl31 B32 B36 B34 149.8(3)
Cl31 B32 B36 B35 -147.1(3)
Cl31 B32 B36 Cl33 1.1(4)
Cl32 B31 B32 B26 112.7(3)
Cl32 B31 B32 B27 150.1(3)
Cl32 B31 B32 B33 -146.3(3)
Cl32 B31 B32 B36 -108.8(3)
Cl32 B31 B32 Cl31 2.8(4)
Cl32 B31 B35 B29 -149.7(2)
Cl32 B31 B35 B30 -112.2(3)
Cl32 B31 B35 B34 146.6(2)
Cl32 B31 B35 B36 109.3(3)
Cl32 B31 B35 Cl28 -2.1(4)
Cl32 B31 B36 B32 111.7(3)
Cl32 B31 B36 B33 149.0(2)
Cl32 B31 B36 B34 -147.6(2)
Cl32 B31 B36 B35 -110.4(3)
Cl32 B31 B36 Cl33 1.9(4)
